data_4342042
loop_
_publ_author_name
'Maeda, Yuri'
'Hashimoto, Hideki'
'Kinoshita, Isamu'
'Nishioka, Takanori'

_publ_section_title
;
 Chelated Bis-N-heterocyclic Carbene Platinum and Palladium Units as
 Tunable Components of Multinuclear Complexes.
;
_journal_issue 2
_journal_name_full 'Inorganic chemistry'
_journal_page_first 448
_journal_page_last 459
_journal_paper_doi 10.1021/ic502039d
_journal_volume 54
_journal_year 2015
_chemical_formula_moiety 'C77 H82 B2 N4 Pt Rh2 S2'
_chemical_formula_sum 'C77 H82 B2 N4 Pt Rh2 S2'
_chemical_formula_weight 1550.16
_space_group_IT_number 14
_symmetry_cell_setting monoclinic
_symmetry_Int_Tables_number 14
_symmetry_space_group_name_Hall '-P 2yn'
_symmetry_space_group_name_H-M 'P 1 21/n 1'
_atom_sites_solution_hydrogens geom
_atom_sites_solution_primary direct
_atom_sites_solution_secondary difmap
_cell_angle_alpha 90.0000
_cell_angle_beta 105.760(4)
_cell_angle_gamma 90.0000
_cell_formula_units_Z 4
_cell_length_a 17.324(6)
_cell_length_b 15.319(5)
_cell_length_c 26.351(9)
_cell_measurement_reflns_used 12993
_cell_measurement_temperature 193
_cell_measurement_theta_max 27.48
_cell_measurement_theta_min 3.07
_cell_volume 6730(4)
_computing_cell_refinement CrystalClear
_computing_data_collection 'CrystalClear (Rigaku Inc., 2007)'
_computing_data_reduction CrystalClear
_computing_molecular_graphics 'CrystalStructure 4.0'
_computing_publication_material 'CrystalStructure 4.0 (Rigaku, 2010)'
_computing_structure_refinement 'SHELXL97 (Sheldrick, 2008)'
_computing_structure_solution SIR97
_diffrn_ambient_temperature 193
_diffrn_detector_area_resol_mean 7.314
_diffrn_measured_fraction_theta_full 0.967
_diffrn_measured_fraction_theta_max 0.967
_diffrn_measurement_device_type 'Rigaku Mercury70'
_diffrn_measurement_method \w
_diffrn_radiation_type 'Mo K\a'
_diffrn_radiation_wavelength 0.71075
_diffrn_reflns_av_R_equivalents 0.0571
_diffrn_reflns_limit_h_max 11
_diffrn_reflns_limit_h_min -21
_diffrn_reflns_limit_k_max 19
_diffrn_reflns_limit_k_min -18
_diffrn_reflns_limit_l_max 31
_diffrn_reflns_limit_l_min -33
_diffrn_reflns_number 44406
_diffrn_reflns_theta_full 26.50
_diffrn_reflns_theta_max 26.50
_diffrn_standards_number 0
_exptl_absorpt_coefficient_mu 2.658
_exptl_absorpt_correction_T_max 0.758
_exptl_absorpt_correction_T_min 0.424
_exptl_absorpt_correction_type multi-scan
_exptl_absorpt_process_details 'REQAB (Rigaku, 1998)'
_exptl_crystal_colour brown
_exptl_crystal_density_diffrn 1.530
_exptl_crystal_density_method 'not measured'
_exptl_crystal_description prism
_exptl_crystal_F_000 3128.00
_exptl_crystal_size_max 0.300
_exptl_crystal_size_mid 0.200
_exptl_crystal_size_min 0.050
_refine_diff_density_max 1.430
_refine_diff_density_min -0.870
_refine_ls_extinction_method none
_refine_ls_goodness_of_fit_ref 1.035
_refine_ls_hydrogen_treatment constr
_refine_ls_number_parameters 790
_refine_ls_number_reflns 13493
_refine_ls_number_restraints 10
_refine_ls_R_factor_gt 0.0597
_refine_ls_shift/su_max 0.001
_refine_ls_structure_factor_coef Fsqd
_refine_ls_weighting_details 'w = 1/[\s^2^(Fo^2^)+(0.0325P)^2^+47.9163P] where P=(Fo^2^+2Fc^2^)/3'
_refine_ls_weighting_scheme calc
_refine_ls_wR_factor_ref 0.1216
_reflns_number_gt 11552
_reflns_number_total 13496
_reflns_threshold_expression F^2^>2.0\s(F^2^)
_cod_data_source_file ic502039d_si_002.cif
_cod_data_source_block 3-C1-Me-Rh2PtS2C1MeBPh4
_cod_depositor_comments 'Adding full bibliography for 4342042--4342052.cif.'
_cod_database_code 4342042

loop_
_symmetry_equiv_pos_site_id
_symmetry_equiv_pos_as_xyz
1 +X,+Y,+Z
2 1/2-X,1/2+Y,1/2-Z
3 -X,-Y,-Z
4 1/2+X,1/2-Y,1/2+Z

loop_
_atom_site_label
_atom_site_type_symbol
_atom_site_fract_x
_atom_site_fract_y
_atom_site_fract_z
_atom_site_U_iso_or_equiv
_atom_site_adp_type
_atom_site_occupancy
_atom_site_symmetry_multiplicity
_atom_site_calc_flag
_atom_site_refinement_flags
Pt1 Pt 0.333075(14) 0.373292(17) 0.594641(10) 0.02623(8) Uani 1.0 4 d .
Rh1 Rh 0.27773(3) 0.19567(4) 0.59345(2) 0.03191(13) Uani 1.0 4 d .
Rh2 Rh 0.44924(3) 0.22193(4) 0.61149(2) 0.03211(14) Uani 1.0 4 d .
S1 S 0.36681(10) 0.26857(12) 0.66083(7) 0.0306(4) Uani 1.0 4 d .
S2 S 0.34589(10) 0.25819(11) 0.53923(7) 0.0302(4) Uani 1.0 4 d .
N1 N 0.2707(4) 0.5290(4) 0.6365(3) 0.0350(14) Uani 1.0 4 d .
N2 N 0.3896(4) 0.5064(5) 0.6834(3) 0.0390(15) Uani 1.0 4 d .
N3 N 0.2184(4) 0.5091(4) 0.5447(3) 0.0345(14) Uani 1.0 4 d .
N4 N 0.2832(4) 0.4743(4) 0.4888(3) 0.0345(14) Uani 1.0 4 d .
C1 C 0.3328(4) 0.4734(5) 0.6435(3) 0.0331(16) Uani 1.0 4 d .
C2 C 0.2891(6) 0.5971(6) 0.6717(4) 0.051(3) Uani 1.0 4 d .
C3 C 0.3632(6) 0.5832(6) 0.7008(4) 0.052(3) Uani 1.0 4 d .
C4 C 0.4692(5) 0.4718(6) 0.7045(3) 0.0449(19) Uani 1.0 4 d .
C5 C 0.1994(4) 0.5149(5) 0.5943(3) 0.0388(18) Uani 1.0 4 d .
C6 C 0.2787(4) 0.4567(4) 0.5378(3) 0.0278(14) Uani 1.0 4 d .
C7 C 0.1862(5) 0.5566(5) 0.5000(3) 0.0428(19) Uani 1.0 4 d .
C8 C 0.2258(5) 0.5351(6) 0.4652(4) 0.0446(19) Uani 1.0 4 d .
C9 C 0.3428(5) 0.4392(6) 0.4641(3) 0.0438(19) Uani 1.0 4 d .
C10 C 0.1801(5) 0.1262(6) 0.5383(4) 0.047(2) Uani 1.0 4 d .
C11 C 0.1493(5) 0.1877(6) 0.5679(5) 0.056(3) Uani 1.0 4 d .
C12 C 0.1742(6) 0.1641(7) 0.6208(5) 0.061(3) Uani 1.0 4 d .
C13 C 0.2241(6) 0.0918(7) 0.6276(4) 0.057(3) Uani 1.0 4 d .
C14 C 0.2295(5) 0.0660(5) 0.5739(4) 0.046(2) Uani 1.0 4 d .
C15 C 0.1635(7) 0.1243(9) 0.4798(4) 0.082(4) Uani 1.0 4 d .
C16 C 0.0948(6) 0.2617(8) 0.5466(7) 0.122(7) Uani 1.0 4 d .
C17 C 0.1475(9) 0.2066(10) 0.6646(6) 0.132(7) Uani 1.0 4 d .
C18 C 0.2653(8) 0.0484(9) 0.6776(5) 0.101(5) Uani 1.0 4 d .
C19 C 0.2708(6) -0.0099(7) 0.5605(5) 0.076(4) Uani 1.0 4 d .
C20 C 0.5466(10) 0.1818(14) 0.5792(7) 0.024(5) Uiso 0.5000 4 d .
C21 C 0.5182(11) 0.1072(14) 0.6033(9) 0.037(6) Uiso 0.5000 4 d .
C22 C 0.5314(10) 0.1264(13) 0.6605(7) 0.034(4) Uiso 0.5000 4 d .
C23 C 0.5638(10) 0.2110(16) 0.6699(7) 0.035(4) Uiso 0.5000 4 d .
C24 C 0.5730(11) 0.2452(13) 0.6214(10) 0.041(5) Uiso 0.5000 4 d .
C25 C 0.5460(11) 0.1836(14) 0.5219(8) 0.048(5) Uiso 0.5000 4 d .
C26 C 0.4866(11) 0.0214(13) 0.5808(8) 0.048(5) Uiso 0.5000 4 d .
C27 C 0.5155(12) 0.0676(14) 0.7024(8) 0.057(5) Uiso 0.5000 4 d .
C28 C 0.5928(12) 0.2636(15) 0.7205(9) 0.064(5) Uiso 0.5000 4 d .
C29 C 0.6035(13) 0.3334(15) 0.6067(10) 0.063(6) Uiso 0.5000 4 d .
C30 C 0.1848(4) 0.8253(5) 0.6713(3) 0.0319(16) Uani 1.0 4 d .
C31 C 0.2602(4) 0.8175(6) 0.6615(4) 0.0411(19) Uani 1.0 4 d .
C32 C 0.3311(5) 0.8353(6) 0.6996(4) 0.045(2) Uani 1.0 4 d .
C33 C 0.3301(5) 0.8639(6) 0.7487(3) 0.0442(19) Uani 1.0 4 d .
C34 C 0.2569(5) 0.8716(6) 0.7599(4) 0.048(2) Uani 1.0 4 d .
C35 C 0.1873(5) 0.8526(6) 0.7220(3) 0.0402(19) Uani 1.0 4 d .
C36 C 0.0308(4) 0.8686(5) 0.6401(3) 0.0337(16) Uani 1.0 4 d .
C37 C 0.0413(4) 0.9580(5) 0.6427(3) 0.0357(17) Uani 1.0 4 d .
C38 C -0.0153(5) 1.0151(6) 0.6525(4) 0.0446(19) Uani 1.0 4 d .
C39 C -0.0849(4) 0.9829(6) 0.6613(3) 0.0398(18) Uani 1.0 4 d .
C40 C -0.0972(4) 0.8951(6) 0.6600(3) 0.0402(18) Uani 1.0 4 d .
C41 C -0.0402(4) 0.8386(6) 0.6493(3) 0.0381(17) Uani 1.0 4 d .
C42 C 0.1076(5) 0.8231(5) 0.5667(3) 0.0371(17) Uani 1.0 4 d .
C43 C 0.0672(5) 0.8894(6) 0.5334(4) 0.0436(19) Uani 1.0 4 d .
C44 C 0.0757(5) 0.9031(6) 0.4829(4) 0.047(2) Uani 1.0 4 d .
C45 C 0.1264(6) 0.8533(6) 0.4638(4) 0.048(2) Uani 1.0 4 d .
C46 C 0.1662(5) 0.7862(6) 0.4946(4) 0.046(2) Uani 1.0 4 d .
C47 C 0.1562(5) 0.7714(5) 0.5440(3) 0.0399(18) Uani 1.0 4 d .
C48 C 0.0741(4) 0.7019(5) 0.6309(4) 0.0378(18) Uani 1.0 4 d .
C49 C 0.0937(5) 0.6543(6) 0.6780(4) 0.045(2) Uani 1.0 4 d .
C50 C 0.0701(6) 0.5687(7) 0.6801(5) 0.061(3) Uani 1.0 4 d .
C51 C 0.0235(6) 0.5273(6) 0.6370(5) 0.061(3) Uani 1.0 4 d .
C52 C 0.0014(5) 0.5712(7) 0.5902(5) 0.057(3) Uani 1.0 4 d .
C53 C 0.0269(5) 0.6573(6) 0.5870(4) 0.047(2) Uani 1.0 4 d .
C54 C 0.4563(4) 0.2975(5) 0.3678(3) 0.0340(16) Uani 1.0 4 d .
C55 C 0.5190(5) 0.2366(6) 0.3827(3) 0.0394(18) Uani 1.0 4 d .
C56 C 0.5945(5) 0.2570(6) 0.4148(4) 0.045(2) Uani 1.0 4 d .
C57 C 0.6105(5) 0.3392(7) 0.4335(4) 0.049(3) Uani 1.0 4 d .
C58 C 0.5515(5) 0.4010(7) 0.4216(4) 0.051(3) Uani 1.0 4 d .
C59 C 0.4765(5) 0.3797(6) 0.3888(3) 0.0415(18) Uani 1.0 4 d .
C60 C 0.3455(4) 0.1731(5) 0.3480(3) 0.0331(16) Uani 1.0 4 d .
C61 C 0.3195(5) 0.1018(6) 0.3167(4) 0.0439(19) Uani 1.0 4 d .
C62 C 0.2993(5) 0.0226(6) 0.3350(4) 0.054(3) Uani 1.0 4 d .
C63 C 0.3043(5) 0.0141(6) 0.3875(4) 0.052(3) Uani 1.0 4 d .
C64 C 0.3307(5) 0.0827(6) 0.4216(4) 0.047(2) Uani 1.0 4 d .
C65 C 0.3511(5) 0.1597(6) 0.4022(4) 0.0434(19) Uani 1.0 4 d .
C66 C 0.2990(4) 0.3408(6) 0.3301(3) 0.0370(17) Uani 1.0 4 d .
C67 C 0.2334(4) 0.3221(6) 0.3498(3) 0.0424(19) Uani 1.0 4 d .
C68 C 0.1749(5) 0.3846(7) 0.3504(4) 0.052(3) Uani 1.0 4 d .
C69 C 0.1797(5) 0.4673(7) 0.3327(4) 0.057(3) Uani 1.0 4 d .
C70 C 0.2440(6) 0.4885(6) 0.3136(4) 0.055(3) Uani 1.0 4 d .
C71 C 0.3012(5) 0.4251(7) 0.3118(4) 0.050(2) Uani 1.0 4 d .
C72 C 0.3752(5) 0.2606(6) 0.2672(3) 0.0410(19) Uani 1.0 4 d .
C73 C 0.3128(6) 0.2817(8) 0.2239(4) 0.061(3) Uani 1.0 4 d .
C74 C 0.3152(7) 0.2687(8) 0.1721(4) 0.073(3) Uani 1.0 4 d .
C75 C 0.3811(7) 0.2349(7) 0.1609(4) 0.066(3) Uani 1.0 4 d .
C76 C 0.4441(8) 0.2179(10) 0.2024(5) 0.096(5) Uani 1.0 4 d .
C77 C 0.4414(6) 0.2315(9) 0.2536(4) 0.080(4) Uani 1.0 4 d .
C78 C 0.5405(14) 0.1592(16) 0.5790(10) 0.045(7) Uiso 0.5000 4 d .
C79 C 0.5246(12) 0.1077(14) 0.6192(9) 0.039(6) Uiso 0.5000 4 d .
C80 C 0.5490(10) 0.1610(15) 0.6674(7) 0.033(4) Uiso 0.5000 4 d .
C81 C 0.5748(9) 0.2400(12) 0.6573(8) 0.035(4) Uiso 0.5000 4 d .
C82 C 0.5696(10) 0.2446(12) 0.6024(9) 0.037(5) Uiso 0.5000 4 d .
C83 C 0.5333(11) 0.1443(15) 0.5200(8) 0.051(5) Uiso 0.5000 4 d .
C84 C 0.4909(12) 0.0170(14) 0.6073(9) 0.059(5) Uiso 0.5000 4 d .
C85 C 0.5386(14) 0.1147(17) 0.7188(10) 0.075(6) Uiso 0.5000 4 d .
C86 C 0.6066(14) 0.3057(17) 0.7013(10) 0.074(6) Uiso 0.5000 4 d .
C87 C 0.5990(14) 0.3236(17) 0.5779(11) 0.075(7) Uiso 0.5000 4 d .
B1 B 0.0989(5) 0.8045(6) 0.6260(4) 0.0339(18) Uani 1.0 4 d .
B2 B 0.3689(5) 0.2686(6) 0.3286(3) 0.0321(18) Uani 1.0 4 d .
H2 H 0.2554 0.6447 0.6745 0.0615 Uiso 1.0 4 calc R
H3 H 0.3930 0.6193 0.7286 0.0630 Uiso 1.0 4 calc R
H4A H 0.4801 0.4282 0.6801 0.0538 Uiso 1.0 4 calc R
H4B H 0.4733 0.4445 0.7387 0.0538 Uiso 1.0 4 calc R
H4C H 0.5084 0.5193 0.7089 0.0538 Uiso 1.0 4 calc R
H5A H 0.1614 0.5636 0.5932 0.0466 Uiso 1.0 4 calc R
H5B H 0.1730 0.4602 0.6007 0.0466 Uiso 1.0 4 calc R
H7 H 0.1435 0.5974 0.4948 0.0513 Uiso 1.0 4 calc R
H8 H 0.2163 0.5574 0.4304 0.0535 Uiso 1.0 4 calc R
H9A H 0.3224 0.3851 0.4454 0.0526 Uiso 1.0 4 calc R
H9B H 0.3927 0.4270 0.4914 0.0526 Uiso 1.0 4 calc R
H9C H 0.3532 0.4819 0.4391 0.0526 Uiso 1.0 4 calc R
H15A H 0.1663 0.1837 0.4666 0.0979 Uiso 1.0 4 calc R
H15B H 0.1097 0.1004 0.4643 0.0979 Uiso 1.0 4 calc R
H15C H 0.2034 0.0876 0.4699 0.0979 Uiso 1.0 4 calc R
H16A H 0.0404 0.2395 0.5312 0.1462 Uiso 1.0 4 calc R
H16B H 0.1135 0.2919 0.5194 0.1462 Uiso 1.0 4 calc R
H16C H 0.0944 0.3025 0.5752 0.1462 Uiso 1.0 4 calc R
H17A H 0.1893 0.1996 0.6979 0.1580 Uiso 1.0 4 calc R
H17B H 0.0979 0.1791 0.6675 0.1580 Uiso 1.0 4 calc R
H17C H 0.1381 0.2689 0.6569 0.1580 Uiso 1.0 4 calc R
H18A H 0.2280 0.0086 0.6879 0.1207 Uiso 1.0 4 calc R
H18B H 0.2840 0.0925 0.7051 0.1207 Uiso 1.0 4 calc R
H18C H 0.3114 0.0154 0.6729 0.1207 Uiso 1.0 4 calc R
H19A H 0.2892 0.0032 0.5293 0.0908 Uiso 1.0 4 calc R
H19B H 0.2340 -0.0597 0.5531 0.0908 Uiso 1.0 4 calc R
H19C H 0.3171 -0.0241 0.5902 0.0908 Uiso 1.0 4 calc R
H31 H 0.2627 0.7994 0.6276 0.0493 Uiso 1.0 4 calc R
H32 H 0.3809 0.8276 0.6916 0.0540 Uiso 1.0 4 calc R
H33 H 0.3785 0.8781 0.7745 0.0530 Uiso 1.0 4 calc R
H34 H 0.2548 0.8901 0.7939 0.0582 Uiso 1.0 4 calc R
H35 H 0.1380 0.8584 0.7309 0.0482 Uiso 1.0 4 calc R
H37 H 0.0893 0.9815 0.6376 0.0428 Uiso 1.0 4 calc R
H38 H -0.0061 1.0762 0.6531 0.0535 Uiso 1.0 4 calc R
H39 H -0.1238 1.0216 0.6681 0.0477 Uiso 1.0 4 calc R
H40 H -0.1446 0.8722 0.6664 0.0483 Uiso 1.0 4 calc R
H41 H -0.0502 0.7775 0.6482 0.0457 Uiso 1.0 4 calc R
H43 H 0.0324 0.9267 0.5458 0.0524 Uiso 1.0 4 calc R
H44 H 0.0456 0.9480 0.4615 0.0566 Uiso 1.0 4 calc R
H45 H 0.1341 0.8646 0.4301 0.0579 Uiso 1.0 4 calc R
H46 H 0.2009 0.7497 0.4817 0.0554 Uiso 1.0 4 calc R
H47 H 0.1838 0.7236 0.5638 0.0479 Uiso 1.0 4 calc R
H49 H 0.1240 0.6818 0.7095 0.0537 Uiso 1.0 4 calc R
H50 H 0.0869 0.5379 0.7125 0.0737 Uiso 1.0 4 calc R
H51 H 0.0066 0.4688 0.6395 0.0732 Uiso 1.0 4 calc R
H52 H -0.0312 0.5432 0.5597 0.0687 Uiso 1.0 4 calc R
H53 H 0.0115 0.6864 0.5540 0.0563 Uiso 1.0 4 calc R
H55 H 0.5091 0.1784 0.3702 0.0472 Uiso 1.0 4 calc R
H56 H 0.6349 0.2133 0.4237 0.0545 Uiso 1.0 4 calc R
H57 H 0.6625 0.3539 0.4548 0.0591 Uiso 1.0 4 calc R
H58 H 0.5618 0.4583 0.4355 0.0607 Uiso 1.0 4 calc R
H59 H 0.4368 0.4241 0.3805 0.0498 Uiso 1.0 4 calc R
H61 H 0.3149 0.1069 0.2801 0.0527 Uiso 1.0 4 calc R
H62 H 0.2823 -0.0250 0.3115 0.0650 Uiso 1.0 4 calc R
H63 H 0.2894 -0.0393 0.4005 0.0623 Uiso 1.0 4 calc R
H64 H 0.3348 0.0767 0.4581 0.0564 Uiso 1.0 4 calc R
H65 H 0.3699 0.2064 0.4261 0.0521 Uiso 1.0 4 calc R
H67 H 0.2285 0.2653 0.3631 0.0509 Uiso 1.0 4 calc R
H68 H 0.1307 0.3690 0.3634 0.0621 Uiso 1.0 4 calc R
H69 H 0.1399 0.5094 0.3336 0.0683 Uiso 1.0 4 calc R
H70 H 0.2493 0.5461 0.3017 0.0665 Uiso 1.0 4 calc R
H71 H 0.3438 0.4407 0.2972 0.0603 Uiso 1.0 4 calc R
H73 H 0.2657 0.3064 0.2298 0.0731 Uiso 1.0 4 calc R
H74 H 0.2699 0.2839 0.1440 0.0874 Uiso 1.0 4 calc R
H75 H 0.3826 0.2238 0.1257 0.0794 Uiso 1.0 4 calc R
H76 H 0.4920 0.1958 0.1963 0.1150 Uiso 1.0 4 calc R
H77 H 0.4885 0.2199 0.2811 0.0957 Uiso 1.0 4 calc R

loop_
_atom_site_aniso_label
_atom_site_aniso_U_11
_atom_site_aniso_U_22
_atom_site_aniso_U_33
_atom_site_aniso_U_12
_atom_site_aniso_U_13
_atom_site_aniso_U_23
Pt1 0.02742(13) 0.02473(14) 0.02731(14) 0.00060(10) 0.00873(10) -0.00175(11)
Rh1 0.0391(3) 0.0263(3) 0.0295(3) -0.0036(3) 0.0079(3) 0.0004(3)
Rh2 0.0342(3) 0.0350(4) 0.0268(3) 0.0081(3) 0.0076(3) -0.0004(3)
S1 0.0348(9) 0.0324(10) 0.0242(9) 0.0035(7) 0.0075(7) -0.0008(7)
S2 0.0383(9) 0.0274(9) 0.0250(9) 0.0025(7) 0.0086(7) -0.0022(7)
N1 0.032(3) 0.035(4) 0.041(4) 0.010(3) 0.016(3) -0.004(3)
N2 0.043(4) 0.044(4) 0.032(4) -0.001(3) 0.014(3) -0.008(3)
N3 0.031(3) 0.026(4) 0.043(4) 0.003(3) 0.004(3) -0.001(3)
N4 0.041(4) 0.029(4) 0.029(4) -0.001(3) 0.003(3) -0.003(3)
C1 0.034(4) 0.040(5) 0.028(4) -0.003(3) 0.013(3) 0.004(4)
C2 0.067(6) 0.036(5) 0.062(6) -0.000(4) 0.038(5) -0.017(5)
C3 0.059(6) 0.048(6) 0.054(6) -0.004(5) 0.022(5) -0.028(5)
C4 0.044(5) 0.053(6) 0.033(5) -0.002(4) 0.002(4) -0.008(4)
C5 0.038(4) 0.026(4) 0.057(5) 0.012(3) 0.021(4) 0.004(4)
C6 0.035(4) 0.014(4) 0.033(4) 0.002(3) 0.009(3) 0.003(3)
C7 0.037(4) 0.034(5) 0.045(5) 0.006(4) -0.011(4) -0.005(4)
C8 0.054(5) 0.033(5) 0.037(5) 0.006(4) -0.005(4) 0.001(4)
C9 0.057(5) 0.042(5) 0.035(5) 0.003(4) 0.016(4) -0.000(4)
C10 0.042(5) 0.048(6) 0.045(5) -0.016(4) 0.002(4) 0.001(5)
C11 0.038(5) 0.041(6) 0.087(8) -0.005(4) 0.014(5) 0.001(5)
C12 0.064(6) 0.046(6) 0.088(8) -0.021(5) 0.046(6) -0.018(6)
C13 0.081(7) 0.047(6) 0.040(5) -0.040(5) 0.010(5) 0.007(5)
C14 0.053(5) 0.027(5) 0.058(6) -0.014(4) 0.017(4) -0.009(4)
C15 0.070(7) 0.117(11) 0.048(6) -0.039(7) -0.002(5) 0.019(7)
C16 0.040(6) 0.062(8) 0.239(19) 0.011(6) -0.004(8) -0.002(10)
C17 0.151(13) 0.136(13) 0.159(14) -0.089(11) 0.128(12) -0.092(11)
C18 0.138(11) 0.079(9) 0.062(7) -0.053(8) -0.014(7) 0.031(7)
C19 0.061(6) 0.039(6) 0.129(10) -0.007(5) 0.028(7) -0.026(6)
C30 0.033(4) 0.025(4) 0.038(4) 0.006(3) 0.010(3) 0.008(3)
C31 0.036(4) 0.042(5) 0.049(5) -0.001(4) 0.019(4) -0.009(4)
C32 0.031(4) 0.052(6) 0.053(6) -0.008(4) 0.015(4) -0.008(5)
C33 0.040(4) 0.049(6) 0.037(5) -0.003(4) 0.000(4) 0.003(4)
C34 0.053(5) 0.054(6) 0.038(5) 0.012(5) 0.013(4) 0.000(5)
C35 0.036(4) 0.050(5) 0.037(5) 0.013(4) 0.015(4) 0.007(4)
C36 0.030(4) 0.037(5) 0.031(4) 0.005(3) 0.003(3) 0.004(4)
C37 0.030(4) 0.032(5) 0.045(5) 0.000(3) 0.011(4) 0.003(4)
C38 0.045(5) 0.035(5) 0.050(5) 0.004(4) 0.007(4) 0.002(4)
C39 0.030(4) 0.049(5) 0.037(5) 0.011(4) 0.003(4) -0.003(4)
C40 0.027(4) 0.049(5) 0.043(5) 0.003(4) 0.006(4) 0.002(4)
C41 0.033(4) 0.042(5) 0.036(5) 0.004(4) 0.003(4) 0.003(4)
C42 0.039(4) 0.027(4) 0.045(5) -0.004(3) 0.009(4) -0.002(4)
C43 0.041(4) 0.044(5) 0.044(5) 0.005(4) 0.010(4) 0.007(4)
C44 0.055(5) 0.036(5) 0.042(5) 0.005(4) -0.000(4) 0.010(4)
C45 0.068(6) 0.043(5) 0.034(5) 0.002(4) 0.013(4) -0.001(4)
C46 0.062(5) 0.036(5) 0.041(5) 0.007(4) 0.016(4) -0.004(4)
C47 0.051(5) 0.027(4) 0.041(5) 0.004(4) 0.012(4) -0.003(4)
C48 0.026(4) 0.034(5) 0.056(5) 0.004(3) 0.015(4) 0.002(4)
C49 0.045(5) 0.039(5) 0.055(6) 0.008(4) 0.023(4) 0.010(4)
C50 0.069(6) 0.045(6) 0.085(8) 0.009(5) 0.047(6) 0.014(6)
C51 0.057(6) 0.033(5) 0.110(9) 0.004(5) 0.051(6) 0.008(6)
C52 0.034(4) 0.056(6) 0.083(7) -0.010(4) 0.016(5) -0.012(6)
C53 0.031(4) 0.046(5) 0.061(6) -0.002(4) 0.009(4) 0.005(5)
C54 0.031(4) 0.042(5) 0.031(4) -0.006(3) 0.013(3) 0.001(4)
C55 0.040(4) 0.047(5) 0.033(4) -0.009(4) 0.011(4) -0.005(4)
C56 0.036(4) 0.058(6) 0.043(5) 0.002(4) 0.010(4) 0.007(5)
C57 0.033(4) 0.070(7) 0.044(5) -0.015(4) 0.008(4) -0.005(5)
C58 0.049(5) 0.059(6) 0.043(5) -0.023(5) 0.012(4) -0.014(5)
C59 0.041(4) 0.045(5) 0.041(5) -0.006(4) 0.014(4) -0.005(4)
C60 0.024(4) 0.042(5) 0.035(4) 0.005(3) 0.010(3) -0.003(4)
C61 0.042(4) 0.044(5) 0.050(5) -0.004(4) 0.020(4) -0.009(4)
C62 0.039(5) 0.046(6) 0.075(7) -0.004(4) 0.011(5) -0.016(5)
C63 0.043(5) 0.040(5) 0.076(7) -0.002(4) 0.021(5) 0.008(5)
C64 0.038(4) 0.063(6) 0.046(5) -0.000(4) 0.019(4) 0.010(5)
C65 0.034(4) 0.050(5) 0.047(5) -0.001(4) 0.013(4) -0.004(4)
C66 0.035(4) 0.045(5) 0.026(4) -0.002(4) -0.000(3) -0.005(4)
C67 0.028(4) 0.047(5) 0.050(5) -0.005(4) 0.006(4) -0.012(4)
C68 0.031(4) 0.061(7) 0.058(6) 0.005(4) 0.004(4) -0.024(5)
C69 0.038(5) 0.064(7) 0.056(6) 0.012(5) -0.009(4) -0.016(5)
C70 0.069(6) 0.041(6) 0.043(5) 0.012(5) -0.008(5) -0.003(4)
C71 0.049(5) 0.060(6) 0.037(5) 0.002(4) 0.002(4) 0.005(5)
C72 0.036(4) 0.055(6) 0.032(4) -0.011(4) 0.009(4) -0.006(4)
C73 0.049(5) 0.094(8) 0.038(5) -0.002(5) 0.009(4) -0.019(5)
C74 0.076(7) 0.098(9) 0.035(6) -0.007(7) 0.000(5) -0.004(6)
C75 0.090(8) 0.077(8) 0.042(6) -0.004(6) 0.036(6) -0.003(5)
C76 0.086(8) 0.158(14) 0.054(7) 0.044(9) 0.038(7) 0.008(8)
C77 0.059(6) 0.146(12) 0.033(5) 0.039(7) 0.012(5) 0.004(6)
B1 0.031(4) 0.028(5) 0.041(5) 0.004(4) 0.007(4) 0.004(4)
B2 0.024(4) 0.044(5) 0.027(5) 0.001(4) 0.005(4) -0.008(4)

loop_
_atom_type_symbol
_atom_type_description
_atom_type_scat_dispersion_real
_atom_type_scat_dispersion_imag
_atom_type_scat_source
C C 0.0033 0.0016
;
International Tables for Crystallography
(1992, Vol. C, Tables 4.2.6.8 and 6.1.1.4)
;
H H 0.0000 0.0000
;
International Tables for Crystallography
(1992, Vol. C, Table 6.1.1.4)
;
B B 0.0013 0.0007
;
International Tables for Crystallography
(1992, Vol. C, Tables 4.2.6.8 and 6.1.1.4)
;
N N 0.0061 0.0033
;
International Tables for Crystallography
(1992, Vol. C, Tables 4.2.6.8 and 6.1.1.4)
;
Pt Pt -1.7033 8.3905
;
International Tables for Crystallography
(1992, Vol. C, Tables 4.2.6.8 and 6.1.1.4)
;
Rh Rh -1.1178 0.9187
;
International Tables for Crystallography
(1992, Vol. C, Tables 4.2.6.8 and 6.1.1.4)
;
S S 0.1246 0.1234
;
International Tables for Crystallography
(1992, Vol. C, Tables 4.2.6.8 and 6.1.1.4)
;

loop_
_geom_angle_atom_site_label_1
_geom_angle_atom_site_label_2
_geom_angle_atom_site_label_3
_geom_angle
_geom_angle_publ_flag
Rh1 Pt1 Rh2 58.92(3) yes
Rh1 Pt1 S1 51.08(5) yes
Rh1 Pt1 S2 50.88(5) yes
Rh1 Pt1 C1 132.1(3) yes
Rh1 Pt1 C6 120.52(18) yes
Rh2 Pt1 S1 48.61(6) yes
Rh2 Pt1 S2 48.77(5) yes
Rh2 Pt1 C1 127.63(18) yes
Rh2 Pt1 C6 139.4(3) yes
S1 Pt1 S2 84.32(7) yes
S1 Pt1 C1 95.2(2) yes
S1 Pt1 C6 167.0(2) yes
S2 Pt1 C1 174.9(2) yes
S2 Pt1 C6 96.9(2) yes
C1 Pt1 C6 84.8(3) yes
Pt1 Rh1 Rh2 62.956(18) yes
Pt1 Rh1 S1 51.82(5) yes
Pt1 Rh1 S2 52.20(5) yes
Pt1 Rh1 C10 131.5(3) yes
Pt1 Rh1 C11 111.8(3) yes
Pt1 Rh1 C12 120.8(3) yes
Pt1 Rh1 C13 150.6(3) yes
Pt1 Rh1 C14 167.4(3) yes
Rh2 Rh1 S1 50.58(6) yes
Rh2 Rh1 S2 50.82(5) yes
Rh2 Rh1 C10 138.5(3) yes
Rh2 Rh1 C11 170.4(3) yes
Rh2 Rh1 C12 151.7(3) yes
Rh2 Rh1 C13 124.8(3) yes
Rh2 Rh1 C14 118.5(3) yes
S1 Rh1 S2 85.82(7) yes
S1 Rh1 C10 170.4(3) yes
S1 Rh1 C11 133.7(3) yes
S1 Rh1 C12 107.1(3) yes
S1 Rh1 C13 108.1(3) yes
S1 Rh1 C14 139.8(3) yes
S2 Rh1 C10 103.0(3) yes
S2 Rh1 C11 119.6(3) yes
S2 Rh1 C12 156.2(3) yes
S2 Rh1 C13 156.8(3) yes
S2 Rh1 C14 117.8(3) yes
C10 Rh1 C11 38.2(4) yes
C10 Rh1 C12 63.3(4) yes
C10 Rh1 C13 64.9(4) yes
C10 Rh1 C14 38.3(3) yes
C11 Rh1 C12 37.7(4) yes
C11 Rh1 C13 64.0(4) yes
C11 Rh1 C14 64.7(4) yes
C12 Rh1 C13 37.4(4) yes
C12 Rh1 C14 64.6(4) yes
C13 Rh1 C14 40.5(4) yes
Pt1 Rh2 Rh1 58.13(3) yes
Pt1 Rh2 S1 49.57(5) yes
Pt1 Rh2 S2 49.87(5) yes
Pt1 Rh2 C20 135.7(6) yes
Pt1 Rh2 C21 165.9(6) yes
Pt1 Rh2 C22 153.5(5) yes
Pt1 Rh2 C23 127.6(6) yes
Pt1 Rh2 C24 120.0(6) yes
Pt1 Rh2 C78 142.6(7) yes
Pt1 Rh2 C79 175.3(5) yes
Pt1 Rh2 C80 144.2(6) yes
Pt1 Rh2 C81 120.2(5) yes
Pt1 Rh2 C82 118.5(5) yes
Rh1 Rh2 S1 50.87(5) yes
Rh1 Rh2 S2 50.70(6) yes
Rh1 Rh2 C20 139.8(5) yes
Rh1 Rh2 C21 116.0(5) yes
Rh1 Rh2 C22 118.3(5) yes
Rh1 Rh2 C23 143.7(6) yes
Rh1 Rh2 C24 177.2(7) yes
Rh1 Rh2 C78 133.1(6) yes
Rh1 Rh2 C79 117.9(6) yes
Rh1 Rh2 C80 130.2(6) yes
Rh1 Rh2 C81 157.2(6) yes
Rh1 Rh2 C82 164.8(6) yes
S1 Rh2 S2 85.95(7) yes
S1 Rh2 C20 168.5(5) yes
S1 Rh2 C21 139.0(7) yes
S1 Rh2 C22 106.1(5) yes
S1 Rh2 C23 102.3(6) yes
S1 Rh2 C24 130.1(7) yes
S1 Rh2 C78 167.5(6) yes
S1 Rh2 C79 130.8(7) yes
S1 Rh2 C80 104.8(5) yes
S1 Rh2 C81 109.0(6) yes
S1 Rh2 C82 140.5(6) yes
S2 Rh2 C20 104.8(5) yes
S2 Rh2 C21 116.1(6) yes
S2 Rh2 C22 151.8(5) yes
S2 Rh2 C23 164.9(6) yes
S2 Rh2 C24 126.6(7) yes
S2 Rh2 C78 105.2(6) yes
S2 Rh2 C79 126.0(6) yes
S2 Rh2 C80 165.9(6) yes
S2 Rh2 C81 148.8(6) yes
S2 Rh2 C82 114.9(6) yes
C20 Rh2 C21 39.2(8) yes
C20 Rh2 C22 66.1(7) yes
C20 Rh2 C23 66.2(7) yes
C20 Rh2 C24 39.6(8) yes
C20 Rh2 C78 9.4(9) yes
C20 Rh2 C79 45.1(9) yes
C20 Rh2 C80 65.3(7) yes
C20 Rh2 C81 59.6(7) yes
C20 Rh2 C82 30.6(8) yes
C21 Rh2 C22 39.9(8) yes
C21 Rh2 C23 65.4(8) yes
C21 Rh2 C24 65.3(8) yes
C21 Rh2 C78 30.5(9) yes
C21 Rh2 C79 10.7(9) yes
C21 Rh2 C80 49.9(8) yes
C21 Rh2 C81 70.6(7) yes
C21 Rh2 C82 63.3(8) yes
C22 Rh2 C23 37.6(8) yes
C22 Rh2 C24 64.4(8) yes
C22 Rh2 C78 61.4(8) yes
C22 Rh2 C79 29.3(8) yes
C22 Rh2 C80 16.1(8) yes
C22 Rh2 C81 51.3(7) yes
C22 Rh2 C82 71.7(7) yes
C23 Rh2 C24 39.0(9) yes
C23 Rh2 C78 68.1(8) yes
C23 Rh2 C79 57.1(8) yes
C23 Rh2 C80 21.5(9) yes
C23 Rh2 C81 16.1(8) yes
C23 Rh2 C82 51.2(8) yes
C24 Rh2 C78 46.7(9) yes
C24 Rh2 C79 63.8(8) yes
C24 Rh2 C80 52.5(8) yes
C24 Rh2 C81 25.1(9) yes
C24 Rh2 C82 12.9(9) yes
C78 Rh2 C79 37.5(10) yes
C78 Rh2 C80 63.3(8) yes
C78 Rh2 C81 64.1(8) yes
C78 Rh2 C82 39.1(8) yes
C79 Rh2 C80 39.9(8) yes
C79 Rh2 C81 64.4(7) yes
C79 Rh2 C82 64.5(8) yes
C80 Rh2 C81 35.9(8) yes
C80 Rh2 C82 62.2(8) yes
C81 Rh2 C82 38.0(8) yes
Pt1 S1 Rh1 77.10(6) yes
Pt1 S1 Rh2 81.83(7) yes
Rh1 S1 Rh2 78.55(7) yes
Pt1 S2 Rh1 76.93(7) yes
Pt1 S2 Rh2 81.36(6) yes
Rh1 S2 Rh2 78.48(7) yes
C1 N1 C2 110.9(6) yes
C1 N1 C5 119.9(6) yes
C2 N1 C5 129.0(7) yes
C1 N2 C3 110.2(7) yes
C1 N2 C4 126.2(7) yes
C3 N2 C4 123.5(7) yes
C5 N3 C6 122.0(6) yes
C5 N3 C7 127.6(7) yes
C6 N3 C7 110.2(7) yes
C6 N4 C8 110.2(7) yes
C6 N4 C9 125.9(6) yes
C8 N4 C9 123.9(7) yes
Pt1 C1 N1 122.6(5) yes
Pt1 C1 N2 132.0(6) yes
N1 C1 N2 105.0(7) yes
N1 C2 C3 106.3(8) yes
N2 C3 C2 107.5(8) yes
N1 C5 N3 110.6(6) yes
Pt1 C6 N3 119.8(6) yes
Pt1 C6 N4 135.3(6) yes
N3 C6 N4 104.8(6) yes
N3 C7 C8 107.3(7) yes
N4 C8 C7 107.5(7) yes
Rh1 C10 C11 69.4(5) yes
Rh1 C10 C14 70.1(5) yes
Rh1 C10 C15 126.6(7) yes
C11 C10 C14 108.4(8) yes
C11 C10 C15 126.0(9) yes
C14 C10 C15 125.7(9) yes
Rh1 C11 C10 72.4(5) yes
Rh1 C11 C12 71.8(6) yes
Rh1 C11 C16 125.0(7) yes
C10 C11 C12 108.6(8) yes
C10 C11 C16 126.6(11) yes
C12 C11 C16 124.7(12) yes
Rh1 C12 C11 70.5(6) yes
Rh1 C12 C13 71.1(7) yes
Rh1 C12 C17 128.0(8) yes
C11 C12 C13 110.4(10) yes
C11 C12 C17 125.5(10) yes
C13 C12 C17 124.0(10) yes
Rh1 C13 C12 71.5(7) yes
Rh1 C13 C14 69.9(5) yes
Rh1 C13 C18 123.1(8) yes
C12 C13 C14 106.7(8) yes
C12 C13 C18 127.5(10) yes
C14 C13 C18 125.8(9) yes
Rh1 C14 C10 71.7(5) yes
Rh1 C14 C13 69.6(5) yes
Rh1 C14 C19 127.3(7) yes
C10 C14 C13 105.8(8) yes
C10 C14 C19 127.1(9) yes
C13 C14 C19 127.0(9) yes
Rh2 C20 C21 70.2(12) yes
Rh2 C20 C24 68.1(12) yes
Rh2 C20 C25 126.2(12) yes
Rh2 C20 C79 66.9(11) yes
Rh2 C20 C82 75.4(15) yes
Rh2 C20 C83 123.7(11) yes
C21 C20 C24 105.2(18) yes
C21 C20 C25 122.7(18) yes
C21 C20 C79 12.7(11) yes
C21 C20 C82 122(2) yes
C21 C20 C83 99.5(16) yes
C24 C20 C25 132.1(19) yes
C24 C20 C79 92.8(16) yes
C24 C20 C82 17.1(15) yes
C24 C20 C83 155(2) yes
C25 C20 C79 135.0(17) yes
C25 C20 C82 115(2) yes
C25 C20 C83 23.2(12) yes
C79 C20 C82 109.8(19) yes
C79 C20 C83 111.8(16) yes
C82 C20 C83 138(3) yes
Rh2 C21 C20 70.6(12) yes
Rh2 C21 C22 71.1(11) yes
Rh2 C21 C26 127.1(13) yes
Rh2 C21 C78 76.8(17) yes
Rh2 C21 C80 64.7(10) yes
Rh2 C21 C84 123.8(15) yes
C20 C21 C22 108.0(17) yes
C20 C21 C26 131(2) yes
C20 C21 C78 8.6(15) yes
C20 C21 C80 90.1(14) yes
C20 C21 C84 157(3) yes
C22 C21 C26 121.1(19) yes
C22 C21 C78 116(2) yes
C22 C21 C80 18.0(10) yes
C22 C21 C84 94.4(18) yes
C26 C21 C78 122(3) yes
C26 C21 C80 138.9(19) yes
C26 C21 C84 26.8(13) yes
C78 C21 C80 98.3(19) yes
C78 C21 C84 148(3) yes
C80 C21 C84 112.1(18) yes
Rh2 C22 C21 68.9(10) yes
Rh2 C22 C23 69.7(10) yes
Rh2 C22 C27 127.6(13) yes
Rh2 C22 C79 73.4(13) yes
Rh2 C22 C80 78(3) yes
Rh2 C22 C81 64.3(7) yes
Rh2 C22 C85 122.4(14) yes
C21 C22 C23 107.6(16) yes
C21 C22 C27 127.9(17) yes
C21 C22 C79 4.4(13) yes
C21 C22 C80 113(3) yes
C21 C22 C81 95.1(14) yes
C21 C22 C85 161.3(19) yes
C23 C22 C27 124.5(16) yes
C23 C22 C79 110(2) yes
C23 C22 C80 8.3(19) yes
C23 C22 C81 12.5(10) yes
C23 C22 C85 90.8(16) yes
C27 C22 C79 125(2) yes
C27 C22 C80 118(3) yes
C27 C22 C81 137.0(15) yes
C27 C22 C85 33.8(13) yes
C79 C22 C80 115(3) yes
C79 C22 C81 97.6(18) yes
C79 C22 C85 158(3) yes
C80 C22 C81 19(2) yes
C80 C22 C85 85(3) yes
C81 C22 C85 103.2(15) yes
Rh2 C23 C22 72.6(9) yes
Rh2 C23 C24 68.9(9) yes
Rh2 C23 C28 127.1(15) yes
Rh2 C23 C80 78.8(15) yes
Rh2 C23 C81 85(2) yes
Rh2 C23 C82 65.2(7) yes
Rh2 C23 C86 117.8(14) yes
C22 C23 C24 108.5(17) yes
C22 C23 C28 131.4(18) yes
C22 C23 C80 6.3(13) yes
C22 C23 C81 138(3) yes
C22 C23 C82 102.0(14) yes
C22 C23 C86 162.2(17) yes
C24 C23 C28 120(2) yes
C24 C23 C80 113(3) yes
C24 C23 C81 29(3) yes
C24 C23 C82 6.5(10) yes
C24 C23 C86 89.1(17) yes
C28 C23 C80 127(3) yes
C28 C23 C81 91(3) yes
C28 C23 C82 126.5(18) yes
C28 C23 C86 30.9(13) yes
C80 C23 C81 142(4) yes
C80 C23 C82 106(2) yes
C80 C23 C86 157(3) yes
C81 C23 C82 36(3) yes
C81 C23 C86 60(3) yes
C82 C23 C86 95.6(15) yes
Rh2 C24 C20 72.4(11) yes
Rh2 C24 C23 72.2(11) yes
Rh2 C24 C29 121.5(13) yes
Rh2 C24 C78 69.5(11) yes
Rh2 C24 C80 64.7(9) yes
Rh2 C24 C81 82.3(17) yes
Rh2 C24 C87 117.0(12) yes
C20 C24 C23 110.7(18) yes
C20 C24 C29 117(2) yes
C20 C24 C78 8.9(12) yes
C20 C24 C80 87.6(14) yes
C20 C24 C81 129(3) yes
C20 C24 C87 92.2(18) yes
C23 C24 C29 133(2) yes
C23 C24 C78 101.8(17) yes
C23 C24 C80 23.1(11) yes
C23 C24 C81 18.6(15) yes
C23 C24 C87 157.1(19) yes
C29 C24 C78 126(2) yes
C29 C24 C80 155.6(19) yes
C29 C24 C81 114(3) yes
C29 C24 C87 24.6(13) yes
C78 C24 C80 78.7(13) yes
C78 C24 C81 120(3) yes
C78 C24 C87 101.1(18) yes
C80 C24 C81 41.6(15) yes
C80 C24 C87 178.1(15) yes
C81 C24 C87 139(3) yes
C20 C25 C78 13.2(12) yes
C20 C25 C83 88(3) yes
C78 C25 C83 75(3) yes
C21 C26 C79 12.6(12) yes
C21 C26 C84 76(3) yes
C79 C26 C84 63(3) yes
C22 C27 C80 16.7(9) yes
C22 C27 C85 74(3) yes
C80 C27 C85 57(3) yes
C23 C28 C81 21.8(11) yes
C23 C28 C86 88(3) yes
C81 C28 C86 66(3) yes
C24 C29 C82 18.5(13) yes
C24 C29 C87 97(3) yes
C82 C29 C87 79(3) yes
C31 C30 C35 114.6(6) yes
C31 C30 B1 123.1(7) yes
C35 C30 B1 122.3(7) yes
C30 C31 C32 122.5(8) yes
C31 C32 C33 120.6(8) yes
C32 C33 C34 118.4(7) yes
C33 C34 C35 120.2(8) yes
C30 C35 C34 123.7(8) yes
C37 C36 C41 115.4(7) yes
C37 C36 B1 120.5(7) yes
C41 C36 B1 124.1(7) yes
C36 C37 C38 122.9(8) yes
C37 C38 C39 120.0(8) yes
C38 C39 C40 119.2(8) yes
C39 C40 C41 120.2(8) yes
C36 C41 C40 122.3(8) yes
C43 C42 C47 113.4(8) yes
C43 C42 B1 124.4(8) yes
C47 C42 B1 122.2(7) yes
C42 C43 C44 122.9(8) yes
C43 C44 C45 121.1(8) yes
C44 C45 C46 118.2(9) yes
C45 C46 C47 120.6(9) yes
C42 C47 C46 123.7(7) yes
C49 C48 C53 115.1(8) yes
C49 C48 B1 124.1(7) yes
C53 C48 B1 120.6(7) yes
C48 C49 C50 121.8(8) yes
C49 C50 C51 121.8(10) yes
C50 C51 C52 118.8(9) yes
C51 C52 C53 120.2(9) yes
C48 C53 C52 122.3(9) yes
C55 C54 C59 113.6(6) yes
C55 C54 B2 120.5(7) yes
C59 C54 B2 125.9(7) yes
C54 C55 C56 123.5(8) yes
C55 C56 C57 119.8(8) yes
C56 C57 C58 119.7(7) yes
C57 C58 C59 119.7(9) yes
C54 C59 C58 123.7(8) yes
C61 C60 C65 114.3(8) yes
C61 C60 B2 126.5(7) yes
C65 C60 B2 119.2(7) yes
C60 C61 C62 124.3(9) yes
C61 C62 C63 118.8(9) yes
C62 C63 C64 120.3(9) yes
C63 C64 C65 119.2(9) yes
C60 C65 C64 123.0(8) yes
C67 C66 C71 115.0(8) yes
C67 C66 B2 123.2(7) yes
C71 C66 B2 121.8(8) yes
C66 C67 C68 121.9(8) yes
C67 C68 C69 121.5(9) yes
C68 C69 C70 118.3(9) yes
C69 C70 C71 120.0(9) yes
C66 C71 C70 123.2(9) yes
C73 C72 C77 112.6(8) yes
C73 C72 B2 123.0(8) yes
C77 C72 B2 124.3(7) yes
C72 C73 C74 123.5(10) yes
C73 C74 C75 121.3(9) yes
C74 C75 C76 116.2(11) yes
C75 C76 C77 122.1(12) yes
C72 C77 C76 124.1(9) yes
Rh2 C78 C21 72.7(17) yes
Rh2 C78 C24 63.8(11) yes
Rh2 C78 C25 120.0(14) yes
Rh2 C78 C79 69.3(14) yes
Rh2 C78 C82 69.6(13) yes
Rh2 C78 C83 125.7(14) yes
C21 C78 C24 106(3) yes
C21 C78 C25 144(3) yes
C21 C78 C79 14.1(14) yes
C21 C78 C82 121(3) yes
C21 C78 C83 121(3) yes
C24 C78 C25 110.2(19) yes
C24 C78 C79 92.2(18) yes
C24 C78 C82 15.3(13) yes
C24 C78 C83 134(2) yes
C25 C78 C79 158(3) yes
C25 C78 C82 94.9(19) yes
C25 C78 C83 23.6(12) yes
C79 C78 C82 107(2) yes
C79 C78 C83 134(2) yes
C82 C78 C83 118(2) yes
Rh2 C79 C20 67.9(10) yes
Rh2 C79 C22 77.4(15) yes
Rh2 C79 C26 116.8(11) yes
Rh2 C79 C78 73.2(14) yes
Rh2 C79 C80 69.9(12) yes
Rh2 C79 C84 122.5(14) yes
C20 C79 C22 118(2) yes
C20 C79 C26 106.0(16) yes
C20 C79 C78 9.5(12) yes
C20 C79 C80 96.1(16) yes
C20 C79 C84 129.8(19) yes
C22 C79 C26 136(3) yes
C22 C79 C78 127(3) yes
C22 C79 C80 22.1(14) yes
C22 C79 C84 112(3) yes
C26 C79 C78 96.6(18) yes
C26 C79 C80 158(2) yes
C26 C79 C84 23.9(12) yes
C78 C79 C80 105.6(19) yes
C78 C79 C84 120(2) yes
C80 C79 C84 134(2) yes
Rh2 C80 C21 65.4(8) yes
Rh2 C80 C22 86(2) yes
Rh2 C80 C23 79.7(17) yes
Rh2 C80 C24 62.7(8) yes
Rh2 C80 C27 111.6(10) yes
Rh2 C80 C79 70.2(10) yes
Rh2 C80 C81 73.9(11) yes
Rh2 C80 C85 121.5(13) yes
C21 C80 C22 49(3) yes
C21 C80 C23 121(3) yes
C21 C80 C24 77.0(12) yes
C21 C80 C27 93.4(14) yes
C21 C80 C79 6.9(11) yes
C21 C80 C81 104.7(16) yes
C21 C80 C85 121.2(18) yes
C22 C80 C23 165(4) yes
C22 C80 C24 125(3) yes
C22 C80 C27 45(3) yes
C22 C80 C79 43(3) yes
C22 C80 C81 152(3) yes
C22 C80 C85 73(3) yes
C23 C80 C24 44.1(18) yes
C23 C80 C27 145(3) yes
C23 C80 C79 127(3) yes
C23 C80 C81 16.5(17) yes
C23 C80 C85 118(3) yes
C24 C80 C27 170.2(14) yes
C24 C80 C79 83.5(14) yes
C24 C80 C81 27.7(12) yes
C24 C80 C85 161.8(18) yes
C27 C80 C79 87.0(16) yes
C27 C80 C81 161.6(17) yes
C27 C80 C85 27.8(12) yes
C79 C80 C81 111.2(18) yes
C79 C80 C85 114.7(19) yes
C81 C80 C85 134.1(19) yes
Rh2 C81 C22 64.3(7) yes
Rh2 C81 C23 78(2) yes
Rh2 C81 C24 72.6(14) yes
Rh2 C81 C28 118.0(13) yes
Rh2 C81 C80 70.3(9) yes
Rh2 C81 C82 70.7(10) yes
Rh2 C81 C86 127.0(14) yes
C22 C81 C23 30(3) yes
C22 C81 C24 102.5(18) yes
C22 C81 C28 97.1(14) yes
C22 C81 C80 8.6(9) yes
C22 C81 C82 100.0(14) yes
C22 C81 C86 129.5(17) yes
C23 C81 C24 132(4) yes
C23 C81 C28 67(3) yes
C23 C81 C80 22(3) yes
C23 C81 C82 130(3) yes
C23 C81 C86 100(3) yes
C24 C81 C28 160(3) yes
C24 C81 C80 111(2) yes
C24 C81 C82 2.6(14) yes
C24 C81 C86 128(3) yes
C28 C81 C80 88.8(16) yes
C28 C81 C82 162.9(17) yes
C28 C81 C86 32.3(14) yes
C80 C81 C82 108.2(16) yes
C80 C81 C86 121.1(19) yes
C82 C81 C86 130.6(18) yes
Rh2 C82 C20 74.0(14) yes
Rh2 C82 C23 63.6(9) yes
Rh2 C82 C29 120.6(15) yes
Rh2 C82 C78 71.2(13) yes
Rh2 C82 C81 71.4(11) yes
Rh2 C82 C87 127.7(14) yes
C20 C82 C23 100.1(18) yes
C20 C82 C29 152(3) yes
C20 C82 C78 7.2(14) yes
C20 C82 C81 115(2) yes
C20 C82 C87 123(3) yes
C23 C82 C29 107.6(17) yes
C23 C82 C78 93.0(16) yes
C23 C82 C81 14.5(10) yes
C23 C82 C87 136.7(17) yes
C29 C82 C78 159(3) yes
C29 C82 C81 93.1(17) yes
C29 C82 C87 29.1(15) yes
C78 C82 C81 107.4(18) yes
C78 C82 C87 130(3) yes
C81 C82 C87 122.1(18) yes
C20 C83 C25 68(3) yes
C20 C83 C78 12.9(12) yes
C25 C83 C78 81(3) yes
C21 C84 C26 78(3) yes
C21 C84 C79 15.5(13) yes
C26 C84 C79 93(3) yes
C22 C85 C27 72(3) yes
C22 C85 C80 22.7(11) yes
C27 C85 C80 95(3) yes
C23 C86 C28 61(2) yes
C23 C86 C81 20.4(11) yes
C28 C86 C81 82(3) yes
C24 C87 C29 58(3) yes
C24 C87 C82 14.0(11) yes
C29 C87 C82 72(3) yes
C30 B1 C36 106.2(6) yes
C30 B1 C42 110.8(7) yes
C30 B1 C48 109.1(6) yes
C36 B1 C42 111.6(6) yes
C36 B1 C48 109.5(7) yes
C42 B1 C48 109.6(7) yes
C54 B2 C60 108.0(6) yes
C54 B2 C66 111.2(6) yes
C54 B2 C72 109.8(6) yes
C60 B2 C66 110.2(6) yes
C60 B2 C72 109.1(7) yes
C66 B2 C72 108.5(6) yes
N1 C2 H2 126.844 no
C3 C2 H2 126.831 no
N2 C3 H3 126.270 no
C2 C3 H3 126.275 no
N2 C4 H4A 109.471 no
N2 C4 H4B 109.472 no
N2 C4 H4C 109.474 no
H4A C4 H4B 109.466 no
H4A C4 H4C 109.467 no
H4B C4 H4C 109.477 no
N1 C5 H5A 109.527 no
N1 C5 H5B 109.528 no
N3 C5 H5A 109.524 no
N3 C5 H5B 109.513 no
H5A C5 H5B 108.082 no
N3 C7 H7 126.358 no
C8 C7 H7 126.379 no
N4 C8 H8 126.274 no
C7 C8 H8 126.265 no
N4 C9 H9A 109.464 no
N4 C9 H9B 109.462 no
N4 C9 H9C 109.464 no
H9A C9 H9B 109.477 no
H9A C9 H9C 109.476 no
H9B C9 H9C 109.485 no
C10 C15 H15A 109.474 no
C10 C15 H15B 109.462 no
C10 C15 H15C 109.477 no
H15A C15 H15B 109.467 no
H15A C15 H15C 109.475 no
H15B C15 H15C 109.472 no
C11 C16 H16A 109.475 no
C11 C16 H16B 109.470 no
C11 C16 H16C 109.458 no
H16A C16 H16B 109.478 no
H16A C16 H16C 109.460 no
H16B C16 H16C 109.486 no
C12 C17 H17A 109.473 no
C12 C17 H17B 109.469 no
C12 C17 H17C 109.470 no
H17A C17 H17B 109.474 no
H17A C17 H17C 109.472 no
H17B C17 H17C 109.470 no
C13 C18 H18A 109.469 no
C13 C18 H18B 109.465 no
C13 C18 H18C 109.477 no
H18A C18 H18B 109.467 no
H18A C18 H18C 109.474 no
H18B C18 H18C 109.475 no
C14 C19 H19A 109.467 no
C14 C19 H19B 109.475 no
C14 C19 H19C 109.463 no
H19A C19 H19B 109.481 no
H19A C19 H19C 109.467 no
H19B C19 H19C 109.473 no
C30 C31 H31 118.776 no
C32 C31 H31 118.773 no
C31 C32 H32 119.673 no
C33 C32 H32 119.683 no
C32 C33 H33 120.793 no
C34 C33 H33 120.776 no
C33 C34 H34 119.914 no
C35 C34 H34 119.903 no
C30 C35 H35 118.155 no
C34 C35 H35 118.140 no
C36 C37 H37 118.536 no
C38 C37 H37 118.543 no
C37 C38 H38 120.003 no
C39 C38 H38 120.010 no
C38 C39 H39 120.416 no
C40 C39 H39 120.430 no
C39 C40 H40 119.898 no
C41 C40 H40 119.910 no
C36 C41 H41 118.837 no
C40 C41 H41 118.839 no
C42 C43 H43 118.573 no
C44 C43 H43 118.545 no
C43 C44 H44 119.479 no
C45 C44 H44 119.469 no
C44 C45 H45 120.896 no
C46 C45 H45 120.883 no
C45 C46 H46 119.699 no
C47 C46 H46 119.688 no
C42 C47 H47 118.128 no
C46 C47 H47 118.146 no
C48 C49 H49 119.118 no
C50 C49 H49 119.107 no
C49 C50 H50 119.108 no
C51 C50 H50 119.112 no
C50 C51 H51 120.581 no
C52 C51 H51 120.594 no
C51 C52 H52 119.922 no
C53 C52 H52 119.924 no
C48 C53 H53 118.863 no
C52 C53 H53 118.871 no
C54 C55 H55 118.261 no
C56 C55 H55 118.259 no
C55 C56 H56 120.103 no
C57 C56 H56 120.115 no
C56 C57 H57 120.159 no
C58 C57 H57 120.161 no
C57 C58 H58 120.150 no
C59 C58 H58 120.140 no
C54 C59 H59 118.146 no
C58 C59 H59 118.139 no
C60 C61 H61 117.873 no
C62 C61 H61 117.865 no
C61 C62 H62 120.586 no
C63 C62 H62 120.585 no
C62 C63 H63 119.830 no
C64 C63 H63 119.833 no
C63 C64 H64 120.401 no
C65 C64 H64 120.404 no
C60 C65 H65 118.491 no
C64 C65 H65 118.469 no
C66 C67 H67 119.058 no
C68 C67 H67 119.062 no
C67 C68 H68 119.264 no
C69 C68 H68 119.262 no
C68 C69 H69 120.834 no
C70 C69 H69 120.822 no
C69 C70 H70 119.994 no
C71 C70 H70 120.006 no
C66 C71 H71 118.380 no
C70 C71 H71 118.370 no
C72 C73 H73 118.270 no
C74 C73 H73 118.278 no
C73 C74 H74 119.366 no
C75 C74 H74 119.354 no
C74 C75 H75 121.874 no
C76 C75 H75 121.880 no
C75 C76 H76 118.942 no
C77 C76 H76 118.957 no
C72 C77 H77 117.974 no
C76 C77 H77 117.964 no

loop_
_geom_bond_atom_site_label_1
_geom_bond_atom_site_label_2
_geom_bond_distance
_geom_bond_publ_flag
Pt1 Rh1 2.8823(11) yes
Pt1 Rh2 3.0229(10) yes
Pt1 S1 2.3245(19) yes
Pt1 S2 2.3380(19) yes
Pt1 C1 2.003(8) yes
Pt1 C6 2.000(7) yes
Rh1 Rh2 2.9067(13) yes
Rh1 S1 2.3006(18) yes
Rh1 S2 2.295(3) yes
Rh1 C10 2.184(8) yes
Rh1 C11 2.145(8) yes
Rh1 C12 2.162(12) yes
Rh1 C13 2.158(11) yes
Rh1 C14 2.162(8) yes
Rh2 S1 2.291(3) yes
Rh2 S2 2.2995(17) yes
Rh2 C20 2.18(2) yes
Rh2 C21 2.17(2) yes
Rh2 C22 2.200(17) yes
Rh2 C23 2.162(15) yes
Rh2 C24 2.118(19) yes
Rh2 C78 2.21(3) yes
Rh2 C79 2.16(2) yes
Rh2 C80 2.155(17) yes
Rh2 C81 2.199(15) yes
Rh2 C82 2.19(2) yes
N1 C1 1.345(10) yes
N1 C2 1.374(11) yes
N1 C5 1.436(9) yes
N2 C1 1.330(9) yes
N2 C3 1.384(12) yes
N2 C4 1.440(10) yes
N3 C5 1.437(11) yes
N3 C6 1.367(9) yes
N3 C7 1.368(10) yes
N4 C6 1.343(10) yes
N4 C8 1.382(10) yes
N4 C9 1.463(11) yes
C2 C3 1.322(12) yes
C7 C8 1.327(13) yes
C10 C11 1.417(14) yes
C10 C14 1.424(11) yes
C10 C15 1.490(13) yes
C11 C12 1.391(16) yes
C11 C16 1.485(15) yes
C12 C13 1.386(14) yes
C12 C17 1.50(2) yes
C13 C14 1.495(14) yes
C13 C18 1.475(14) yes
C14 C19 1.458(14) yes
C20 C21 1.46(3) yes
C20 C24 1.45(3) yes
C20 C25 1.51(3) yes
C20 C79 1.66(3) yes
C20 C82 1.15(3) yes
C20 C83 1.62(3) yes
C21 C22 1.49(3) yes
C21 C26 1.48(3) yes
C21 C78 1.15(4) yes
C21 C80 1.82(3) yes
C21 C84 1.47(3) yes
C22 C23 1.41(3) yes
C22 C27 1.51(3) yes
C22 C79 1.10(3) yes
C22 C80 0.61(3) yes
C22 C81 1.91(3) yes
C22 C85 1.52(3) yes
C23 C24 1.43(4) yes
C23 C28 1.52(3) yes
C23 C80 0.81(4) yes
C23 C81 0.61(3) yes
C23 C82 1.88(3) yes
C23 C86 1.73(4) yes
C24 C29 1.54(3) yes
C24 C78 1.72(4) yes
C24 C80 1.89(4) yes
C24 C81 0.94(4) yes
C24 C87 1.80(4) yes
C25 C78 1.58(4) yes
C25 C83 0.64(3) yes
C26 C79 1.69(3) yes
C26 C84 0.68(4) yes
C27 C80 1.88(3) yes
C27 C85 0.88(4) yes
C28 C81 1.65(3) yes
C28 C86 0.89(4) yes
C29 C82 1.47(3) yes
C29 C87 0.76(4) yes
C30 C31 1.403(11) yes
C30 C35 1.389(11) yes
C30 B1 1.668(10) yes
C31 C32 1.386(10) yes
C32 C33 1.371(13) yes
C33 C34 1.383(13) yes
C34 C35 1.371(10) yes
C36 C37 1.381(11) yes
C36 C41 1.394(11) yes
C36 B1 1.653(12) yes
C37 C38 1.388(12) yes
C38 C39 1.379(12) yes
C39 C40 1.360(12) yes
C40 C41 1.399(12) yes
C42 C43 1.399(11) yes
C42 C47 1.403(12) yes
C42 B1 1.633(13) yes
C43 C44 1.394(13) yes
C44 C45 1.359(14) yes
C45 C46 1.372(12) yes
C46 C47 1.377(13) yes
C48 C49 1.401(12) yes
C48 C53 1.399(11) yes
C48 B1 1.644(12) yes
C49 C50 1.379(13) yes
C50 C51 1.358(14) yes
C51 C52 1.365(16) yes
C52 C53 1.400(13) yes
C54 C55 1.403(11) yes
C54 C59 1.382(11) yes
C54 B2 1.645(10) yes
C55 C56 1.388(10) yes
C56 C57 1.354(14) yes
C57 C58 1.365(13) yes
C58 C59 1.390(10) yes
C60 C61 1.369(11) yes
C60 C65 1.419(12) yes
C60 B2 1.637(12) yes
C61 C62 1.384(13) yes
C62 C63 1.368(15) yes
C63 C64 1.377(13) yes
C64 C65 1.370(13) yes
C66 C67 1.400(12) yes
C66 C71 1.384(13) yes
C66 B2 1.649(12) yes
C67 C68 1.397(12) yes
C68 C69 1.360(15) yes
C69 C70 1.380(14) yes
C70 C71 1.398(14) yes
C72 C73 1.380(11) yes
C72 C77 1.366(14) yes
C72 B2 1.656(12) yes
C73 C74 1.391(14) yes
C74 C75 1.356(17) yes
C75 C76 1.344(14) yes
C76 C77 1.376(16) yes
C78 C79 1.41(4) yes
C78 C82 1.47(3) yes
C78 C83 1.54(4) yes
C79 C80 1.47(3) yes
C79 C84 1.51(3) yes
C80 C81 1.34(3) yes
C80 C85 1.58(4) yes
C81 C82 1.43(3) yes
C81 C86 1.52(3) yes
C82 C87 1.52(4) yes
C2 H2 0.950 no
C3 H3 0.950 no
C4 H4A 0.980 no
C4 H4B 0.980 no
C4 H4C 0.980 no
C5 H5A 0.990 no
C5 H5B 0.990 no
C7 H7 0.950 no
C8 H8 0.950 no
C9 H9A 0.980 no
C9 H9B 0.980 no
C9 H9C 0.980 no
C15 H15A 0.980 no
C15 H15B 0.980 no
C15 H15C 0.980 no
C16 H16A 0.980 no
C16 H16B 0.980 no
C16 H16C 0.980 no
C17 H17A 0.980 no
C17 H17B 0.980 no
C17 H17C 0.980 no
C18 H18A 0.980 no
C18 H18B 0.980 no
C18 H18C 0.980 no
C19 H19A 0.980 no
C19 H19B 0.980 no
C19 H19C 0.980 no
C31 H31 0.950 no
C32 H32 0.950 no
C33 H33 0.950 no
C34 H34 0.950 no
C35 H35 0.950 no
C37 H37 0.950 no
C38 H38 0.950 no
C39 H39 0.950 no
C40 H40 0.950 no
C41 H41 0.950 no
C43 H43 0.950 no
C44 H44 0.950 no
C45 H45 0.950 no
C46 H46 0.950 no
C47 H47 0.950 no
C49 H49 0.950 no
C50 H50 0.950 no
C51 H51 0.950 no
C52 H52 0.950 no
C53 H53 0.950 no
C55 H55 0.950 no
C56 H56 0.950 no
C57 H57 0.950 no
C58 H58 0.950 no
C59 H59 0.950 no
C61 H61 0.950 no
C62 H62 0.950 no
C63 H63 0.950 no
C64 H64 0.950 no
C65 H65 0.950 no
C67 H67 0.950 no
C68 H68 0.950 no
C69 H69 0.950 no
C70 H70 0.950 no
C71 H71 0.950 no
C73 H73 0.950 no
C74 H74 0.950 no
C75 H75 0.950 no
C76 H76 0.950 no
C77 H77 0.950 no

loop_
_geom_contact_atom_site_label_1
_geom_contact_atom_site_label_2
_geom_contact_distance
_geom_contact_publ_flag
_geom_contact_site_symmetry_2
Pt1 C4 3.536(8) no .
Pt1 C5 3.172(8) no .
S2 C9 3.398(9) no .
N1 C4 3.529(9) no .
N1 C6 2.865(10) no .
N1 C7 3.522(10) no .
N2 C5 3.491(9) no .
N3 C1 2.864(9) no .
N3 C2 3.506(11) no .
N3 C9 3.574(12) no .
N4 C5 3.526(11) no .
C2 C4 3.563(12) no .
C3 C5 3.564(11) no .
C4 C86 3.50(3) no .
C5 C8 3.569(13) no .
C7 C9 3.589(13) no .
C15 C16 3.18(2) no .
C15 C19 3.173(15) no .
C16 C17 3.11(3) no .
C17 C18 3.13(2) no .
C18 C19 3.237(18) no .
C23 C84 3.47(3) no .
C25 C26 3.24(3) no .
C25 C29 3.17(3) no .
C25 C81 3.57(3) no .
C25 C87 2.62(4) no .
C26 C27 3.19(3) no .
C26 C83 2.73(3) no .
C27 C28 3.27(3) no .
C27 C84 2.55(3) no .
C28 C29 3.24(4) no .
C28 C79 3.54(3) no .
C28 C85 2.46(4) no .
C29 C86 2.52(4) no .
C30 C33 2.838(10) no .
C30 C37 3.142(10) no .
C30 C47 3.359(11) no .
C30 C49 3.088(11) no .
C31 C34 2.736(13) no .
C31 C42 3.107(10) no .
C31 C47 3.211(11) no .
C31 C48 3.573(10) no .
C32 C35 2.725(12) no .
C35 C36 2.982(9) no .
C35 C37 3.241(10) no .
C35 C48 3.519(11) no .
C35 C49 3.489(12) no .
C36 C39 2.829(11) no .
C36 C43 3.060(12) no .
C36 C49 3.517(11) no .
C36 C53 3.520(12) no .
C37 C40 2.736(11) no .
C37 C42 3.294(12) no .
C37 C43 3.209(12) no .
C38 C41 2.736(12) no .
C41 C48 3.011(11) no .
C41 C53 3.576(13) no .
C42 C45 2.855(13) no .
C42 C53 3.017(12) no .
C43 C46 2.728(13) no .
C44 C47 2.717(11) no .
C47 C48 3.188(13) no .
C47 C53 3.278(13) no .
C48 C51 2.833(12) no .
C49 C52 2.743(13) no .
C50 C53 2.723(14) no .
C54 C57 2.834(10) no .
C54 C65 3.081(12) no .
C54 C71 3.326(11) no .
C54 C77 3.118(13) no .
C55 C58 2.719(13) no .
C55 C60 3.053(10) no .
C55 C65 3.304(12) no .
C55 C72 3.389(10) no .
C55 C77 3.303(12) no .
C56 C59 2.725(12) no .
C59 C66 3.101(10) no .
C59 C71 3.237(11) no .
C60 C63 2.815(13) no .
C60 C67 3.006(11) no .
C60 C73 3.575(12) no .
C60 C77 3.465(14) no .
C61 C64 2.731(13) no .
C61 C72 3.041(13) no .
C62 C65 2.736(13) no .
C65 C66 3.343(12) no .
C65 C67 3.275(11) no .
C66 C69 2.847(13) no .
C66 C73 3.013(13) no .
C67 C70 2.744(13) no .
C68 C71 2.724(14) no .
C71 C72 3.193(13) no .
C71 C73 3.237(14) no .
C72 C75 2.856(14) no .
C73 C76 2.673(17) no .
C74 C77 2.676(13) no .
C83 C84 3.25(4) no .
C83 C87 3.20(4) no .
C84 C85 3.20(4) no .
C85 C86 3.23(4) no .
C86 C87 3.23(4) no .
N2 C58 3.499(12) no 3_666
C1 C58 3.539(13) no 3_666
C2 C31 3.414(12) no .
C2 C49 3.546(13) no .
C4 C39 3.566(10) no 2_546
C5 C51 3.528(14) no .
C5 C52 3.509(12) no .
C6 C58 3.582(11) no 3_666
C7 C46 3.534(12) no .
C7 C47 3.574(12) no .
C8 C69 3.518(13) no .
C9 C59 3.553(13) no .
C9 C67 3.575(11) no .
C15 C40 3.560(13) no 3_566
C15 C41 3.536(12) no 3_566
C17 C33 3.270(18) no 2_546
C17 C34 3.361(17) no 2_546
C18 C31 3.561(15) no 1_545
C18 C32 3.455(16) no 1_545
C18 C33 3.409(15) no 1_545
C18 C34 3.498(16) no 1_545
C21 C63 3.54(3) no 3_656
C25 C56 3.35(3) no .
C26 C63 3.533(19) no 3_656
C26 C64 3.56(2) no 3_656
C31 C2 3.414(12) no .
C31 C18 3.561(15) no 1_565
C32 C18 3.455(16) no 1_565
C33 C17 3.270(18) no 2_556
C33 C18 3.409(15) no 1_565
C34 C17 3.361(17) no 2_556
C34 C18 3.498(16) no 1_565
C39 C4 3.566(10) no 2_556
C40 C15 3.560(13) no 3_566
C41 C15 3.536(12) no 3_566
C46 C7 3.534(12) no .
C47 C7 3.574(12) no .
C49 C2 3.546(13) no .
C51 C5 3.528(14) no .
C52 C5 3.509(12) no .
C56 C25 3.35(3) no .
C58 N2 3.499(12) no 3_666
C58 C1 3.539(13) no 3_666
C58 C6 3.582(11) no 3_666
C59 C9 3.553(13) no .
C62 C79 3.57(2) no 3_656
C62 C84 3.59(2) no 3_656
C63 C21 3.54(3) no 3_656
C63 C26 3.533(19) no 3_656
C63 C79 3.55(3) no 3_656
C63 C84 3.55(3) no 3_656
C64 C26 3.56(2) no 3_656
C67 C9 3.575(11) no .
C69 C8 3.518(13) no .
C69 C85 3.55(3) no 4_454
C79 C62 3.57(2) no 3_656
C79 C63 3.55(3) no 3_656
C84 C62 3.59(2) no 3_656
C84 C63 3.55(3) no 3_656
C85 C69 3.55(3) no 4_555
Pt1 H4A 3.0248 no .
Pt1 H5B 3.1188 no .
Pt1 H9B 3.2669 no .
Rh1 H15A 3.3801 no .
Rh1 H15C 3.5666 no .
Rh1 H16B 3.3252 no .
Rh1 H16C 3.4885 no .
Rh1 H17A 3.4948 no .
Rh1 H17C 3.4796 no .
Rh1 H18B 3.3161 no .
Rh1 H18C 3.4184 no .
Rh1 H19A 3.4308 no .
Rh1 H19C 3.4408 no .
S1 H4A 3.0900 no .
S1 H4B 3.5800 no .
S1 H18B 3.4065 no .
S2 H9A 3.0838 no .
S2 H9B 3.0800 no .
S2 H15A 3.3781 no .
N1 H3 3.0823 no .
N2 H2 3.1063 no .
N3 H8 3.0917 no .
N4 H7 3.1070 no .
C1 H2 3.1538 no .
C1 H3 3.1379 no .
C1 H4A 2.5662 no .
C1 H4B 3.0161 no .
C1 H4C 3.1422 no .
C1 H5A 3.2159 no .
C1 H5B 2.6970 no .
C2 H5A 2.6361 no .
C2 H5B 3.1456 no .
C3 H4A 3.2611 no .
C3 H4B 2.8483 no .
C3 H4C 2.6528 no .
C4 H3 2.7766 no .
C5 H2 2.8712 no .
C5 H7 2.8342 no .
C6 H5A 3.2485 no .
C6 H5B 2.7847 no .
C6 H7 3.1581 no .
C6 H8 3.1463 no .
C6 H9A 2.9508 no .
C6 H9B 2.6296 no .
C6 H9C 3.2245 no .
C7 H5A 2.6088 no .
C7 H5B 3.1007 no .
C8 H9A 2.9715 no .
C8 H9B 3.2403 no .
C8 H9C 2.6136 no .
C9 H8 2.7961 no .
C10 H16A 2.9435 no .
C10 H16B 2.7769 no .
C10 H16C 3.3514 no .
C10 H19A 2.7240 no .
C10 H19B 2.9896 no .
C10 H19C 3.3230 no .
C11 H15A 2.7638 no .
C11 H15B 2.9490 no .
C11 H15C 3.3484 no .
C11 H17A 3.3096 no .
C11 H17B 2.9946 no .
C11 H17C 2.7084 no .
C12 H16A 3.0515 no .
C12 H16B 3.2485 no .
C12 H16C 2.6361 no .
C12 H18A 2.9621 no .
C12 H18B 2.7308 no .
C12 H18C 3.3080 no .
C13 H17A 2.6694 no .
C13 H17B 2.9879 no .
C13 H17C 3.2868 no .
C13 H19A 3.3771 no .
C13 H19B 3.0746 no .
C13 H19C 2.7536 no .
C14 H15A 3.2815 no .
C14 H15B 3.1101 no .
C14 H15C 2.6751 no .
C14 H18A 3.1359 no .
C14 H18B 3.3517 no .
C14 H18C 2.7207 no .
C15 H16A 3.3272 no .
C15 H16B 2.9876 no .
C15 H19A 2.8891 no .
C15 H19B 3.4482 no .
C16 H5B 3.4737 no .
C16 H15A 2.9707 no .
C16 H15B 3.3450 no .
C16 H17B 3.4133 no .
C16 H17C 2.7991 no .
C17 H16A 3.5362 no .
C17 H16C 2.7150 no .
C17 H18A 3.3256 no .
C17 H18B 2.8997 no .
C18 H17A 2.7860 no .
C18 H17B 3.4750 no .
C18 H19B 3.5821 no .
C18 H19C 2.9092 no .
C19 H15C 2.7896 no .
C19 H18C 2.8777 no .
C26 H19A 3.3302 no .
C26 H19C 3.0920 no .
C27 H18C 3.5008 no .
C28 H4A 3.1900 no .
C28 H4B 3.5687 no .
C29 H4A 3.5594 no .
C30 H32 3.2927 no .
C30 H34 3.2801 no .
C30 H37 2.9083 no .
C30 H47 3.2305 no .
C30 H49 2.7439 no .
C31 H33 3.2566 no .
C31 H35 3.2133 no .
C31 H47 2.9346 no .
C32 H34 3.2271 no .
C33 H31 3.2417 no .
C33 H35 3.2336 no .
C34 H32 3.2272 no .
C35 H31 3.2145 no .
C35 H33 3.2483 no .
C35 H37 3.1112 no .
C35 H49 2.8212 no .
C36 H35 2.6058 no .
C36 H38 3.2804 no .
C36 H40 3.2957 no .
C36 H43 2.6477 no .
C36 H49 3.5402 no .
C36 H53 3.5551 no .
C37 H35 2.9026 no .
C37 H39 3.2571 no .
C37 H41 3.2100 no .
C37 H43 2.5622 no .
C38 H40 3.2234 no .
C38 H43 3.4176 no .
C39 H37 3.2441 no .
C39 H41 3.2387 no .
C40 H38 3.2213 no .
C41 H35 3.2625 no .
C41 H37 3.2100 no .
C41 H39 3.2543 no .
C41 H43 3.5652 no .
C42 H31 2.7542 no .
C42 H37 3.1304 no .
C42 H44 3.2988 no .
C42 H46 3.2968 no .
C42 H53 2.6391 no .
C43 H37 3.0168 no .
C43 H45 3.2590 no .
C43 H47 3.2087 no .
C43 H53 3.3434 no .
C44 H46 3.2045 no .
C45 H43 3.2393 no .
C45 H47 3.2324 no .
C46 H31 3.4541 no .
C46 H44 3.2049 no .
C47 H31 2.4965 no .
C47 H43 3.2120 no .
C47 H45 3.2500 no .
C47 H53 2.8999 no .
C48 H35 3.5137 no .
C48 H41 2.5946 no .
C48 H47 2.9435 no .
C48 H50 3.2759 no .
C48 H52 3.3005 no .
C49 H35 3.4241 no .
C49 H41 3.0544 no .
C49 H51 3.2482 no .
C49 H53 3.2290 no .
C50 H52 3.2051 no .
C51 H49 3.2354 no .
C51 H53 3.2440 no .
C52 H50 3.2013 no .
C53 H41 2.9915 no .
C53 H47 3.1144 no .
C53 H49 3.2300 no .
C53 H51 3.2598 no .
C54 H56 3.3061 no .
C54 H58 3.2905 no .
C54 H65 2.7930 no .
C54 H71 3.1793 no .
C54 H77 2.7626 no .
C55 H57 3.2335 no .
C55 H59 3.1988 no .
C55 H65 3.1295 no .
C55 H77 2.5975 no .
C56 H58 3.2093 no .
C56 H77 3.5498 no .
C57 H55 3.2165 no .
C57 H59 3.2273 no .
C58 H56 3.2107 no .
C59 H55 3.1962 no .
C59 H57 3.2437 no .
C59 H65 3.5217 no .
C59 H71 2.9967 no .
C60 H55 2.7353 no .
C60 H62 3.2798 no .
C60 H64 3.3044 no .
C60 H67 2.5886 no .
C60 H77 3.4842 no .
C61 H55 3.4124 no .
C61 H63 3.2305 no .
C61 H65 3.2040 no .
C61 H67 3.3610 no .
C62 H64 3.2392 no .
C63 H61 3.2160 no .
C63 H65 3.2205 no .
C64 H62 3.2417 no .
C64 H67 3.4427 no .
C65 H55 3.0883 no .
C65 H61 3.2083 no .
C65 H63 3.2278 no .
C65 H67 2.6456 no .
C66 H59 2.7145 no .
C66 H65 3.2331 no .
C66 H68 3.2920 no .
C66 H70 3.2932 no .
C66 H73 2.6025 no .
C67 H65 3.1929 no .
C67 H69 3.2659 no .
C67 H71 3.2128 no .
C67 H73 3.3661 no .
C68 H70 3.2137 no .
C69 H67 3.2494 no .
C69 H71 3.2508 no .
C70 H59 3.4692 no .
C70 H68 3.2124 no .
C71 H59 2.5467 no .
C71 H67 3.2143 no .
C71 H69 3.2688 no .
C71 H73 2.7616 no .
C72 H55 3.3031 no .
C72 H61 2.6354 no .
C72 H71 2.9612 no .
C72 H74 3.2815 no .
C72 H76 3.2585 no .
C73 H61 3.0557 no .
C73 H71 3.0632 no .
C73 H75 3.2614 no .
C73 H77 3.1536 no .
C74 H76 3.1577 no .
C75 H73 3.2343 no .
C75 H77 3.2160 no .
C76 H74 3.1581 no .
C77 H55 3.0855 no .
C77 H61 3.1256 no .
C77 H73 3.1532 no .
C77 H75 3.2454 no .
C81 H4A 3.4495 no .
C84 H19A 3.5465 no .
C84 H19C 2.9884 no .
C86 H4A 2.8235 no .
C86 H4B 3.4727 no .
B1 H31 2.8286 no .
B1 H35 2.7880 no .
B1 H37 2.7389 no .
B1 H41 2.8303 no .
B1 H43 2.8242 no .
B1 H47 2.7746 no .
B1 H49 2.8362 no .
B1 H53 2.7579 no .
B2 H55 2.7497 no .
B2 H59 2.8388 no .
B2 H61 2.8260 no .
B2 H65 2.7359 no .
B2 H67 2.8185 no .
B2 H71 2.7633 no .
B2 H73 2.7896 no .
B2 H77 2.7979 no .
H2 H3 2.4532 no .
H2 H5A 2.6239 no .
H2 H5B 3.5060 no .
H3 H4B 2.9964 no .
H3 H4C 2.6797 no .
H5A H7 2.5785 no .
H5B H7 3.4197 no .
H5B H16B 3.3310 no .
H5B H16C 2.7654 no .
H5B H17C 3.4108 no .
H7 H8 2.4524 no .
H8 H9A 3.1800 no .
H8 H9C 2.5922 no .
H15A H16A 3.2251 no .
H15A H16B 2.4919 no .
H15B H16A 3.2015 no .
H15B H16B 3.2675 no .
H15B H19A 3.4529 no .
H15C H19A 2.2511 no .
H15C H19B 3.0895 no .
H16A H17B 3.5772 no .
H16A H17C 3.3154 no .
H16B H17C 3.5485 no .
H16C H17A 3.5706 no .
H16C H17B 3.0670 no .
H16C H17C 2.1416 no .
H17A H18A 3.0290 no .
H17A H18B 2.2897 no .
H17B H18A 3.3971 no .
H17B H18B 3.3766 no .
H18A H19C 3.3793 no .
H18C H19B 3.2846 no .
H18C H19C 2.2901 no .
H31 H32 2.3133 no .
H31 H47 2.1903 no .
H32 H33 2.3283 no .
H33 H34 2.3428 no .
H34 H35 2.2931 no .
H35 H37 3.0317 no .
H35 H49 2.7611 no .
H37 H38 2.3171 no .
H37 H43 2.4972 no .
H38 H39 2.3353 no .
H39 H40 2.3148 no .
H40 H41 2.3311 no .
H41 H49 3.3492 no .
H41 H53 3.2716 no .
H43 H44 2.3161 no .
H44 H45 2.3146 no .
H45 H46 2.3308 no .
H46 H47 2.2961 no .
H47 H53 2.9797 no .
H49 H50 2.3035 no .
H50 H51 2.3038 no .
H51 H52 2.3228 no .
H52 H53 2.3325 no .
H55 H56 2.3141 no .
H55 H65 3.1784 no .
H55 H77 2.3636 no .
H56 H57 2.3076 no .
H57 H58 2.3195 no .
H58 H59 2.3154 no .
H59 H71 2.3587 no .
H61 H62 2.3118 no .
H61 H73 3.3484 no .
H61 H77 3.4650 no .
H62 H63 2.3237 no .
H63 H64 2.3302 no .
H64 H65 2.3036 no .
H65 H67 2.7128 no .
H67 H68 2.3233 no .
H68 H69 2.3111 no .
H69 H70 2.3413 no .
H70 H71 2.3246 no .
H71 H73 2.8119 no .
H73 H74 2.3067 no .
H74 H75 2.3241 no .
H75 H76 2.3058 no .
H76 H77 2.2820 no .
Pt1 H58 3.3753 no 3_666
S1 H34 3.2693 no 2_546
S1 H35 3.1876 no 2_546
S2 H64 3.4814 no .
S2 H65 3.2194 no .
N1 H34 2.9185 no 2_546
N1 H57 3.4456 no 3_666
N2 H34 3.2547 no 2_546
N2 H35 3.3228 no 2_546
N2 H58 3.5024 no 3_666
N3 H47 3.4014 no .
N3 H57 2.9401 no 3_666
N4 H57 3.0430 no 3_666
N4 H58 3.0571 no 3_666
C1 H34 2.8295 no 2_546
C1 H58 3.2921 no 3_666
C2 H31 3.2975 no .
C2 H34 3.4391 no 2_546
C2 H47 3.5150 no .
C2 H49 3.5226 no .
C3 H17A 3.5283 no 2_556
C4 H35 3.3284 no 2_546
C4 H59 3.4916 no 3_666
C4 H71 3.5175 no 3_666
C5 H34 3.4186 no 2_546
C5 H47 3.2898 no .
C6 H57 3.0629 no 3_666
C6 H58 2.9612 no 3_666
C7 H46 3.0183 no .
C7 H47 3.0670 no .
C7 H52 3.1192 no 3_566
C7 H57 2.9105 no 3_666
C8 H46 3.3588 no .
C8 H52 3.4683 no 3_566
C8 H57 2.9776 no 3_666
C8 H69 3.4044 no .
C9 H58 3.1329 no 3_666
C9 H59 3.0832 no .
C12 H37 3.2452 no 1_545
C13 H37 2.9519 no 1_545
C14 H37 3.5494 no 1_545
C15 H43 3.3666 no 3_566
C15 H44 3.3412 no 1_545
C15 H64 3.2553 no .
C16 H53 2.8983 no 3_566
C17 H3 3.3576 no 2_546
C17 H33 3.1744 no 2_546
C17 H34 3.3100 no 2_546
C17 H38 3.2752 no 1_545
C17 H76 3.3794 no 4_455
C18 H37 3.1166 no 1_545
C18 H50 3.3073 no 2_546
C19 H31 3.4371 no 1_545
C19 H56 3.4907 no 3_656
C19 H64 3.4500 no .
C20 H63 3.5066 no 3_656
C21 H63 3.5192 no 3_656
C22 H62 3.4758 no 3_656
C23 H73 3.4350 no 4_555
C24 H74 3.3296 no 4_555
C25 H56 3.3824 no .
C25 H65 3.4078 no .
C26 H55 3.3154 no 3_656
C27 H50 3.2453 no 2_546
C28 H40 3.3165 no 2_546
C28 H73 3.1279 no 4_555
C29 H9C 3.2422 no 3_666
C29 H70 3.5196 no 3_666
C29 H74 3.3113 no 4_555
C30 H2 3.0168 no .
C30 H18A 2.9075 no 1_565
C31 H2 2.6739 no .
C31 H18A 3.0932 no 1_565
C31 H18C 3.1496 no 1_565
C31 H19B 3.3474 no 1_565
C31 H19C 3.3762 no 1_565
C31 H56 3.2847 no 3_666
C32 H2 3.1964 no .
C32 H3 3.4980 no .
C32 H17A 3.5022 no 2_556
C32 H18A 3.1667 no 1_565
C32 H18C 2.8446 no 1_565
C32 H19C 3.5535 no 1_565
C32 H56 3.5354 no 3_666
C32 H76 3.5471 no 3_666
C32 H77 3.1419 no 3_666
C33 H17A 2.9474 no 2_556
C33 H17B 3.5987 no 2_556
C33 H17C 2.8031 no 2_556
C33 H18A 3.0108 no 1_565
C33 H18C 3.0217 no 1_565
C33 H50 3.0689 no 2_556
C33 H76 3.1646 no 3_666
C34 H17A 2.9135 no 2_556
C34 H17C 2.9022 no 2_556
C34 H18A 2.7813 no 1_565
C34 H18C 3.4891 no 1_565
C35 H4B 3.5147 no 2_556
C35 H17A 3.4740 no 2_556
C35 H18A 2.7129 no 1_565
C36 H4B 3.4171 no 2_556
C36 H15B 3.1752 no 3_566
C37 H4B 3.2088 no 2_556
C37 H15B 3.4042 no 3_566
C37 H17B 3.5367 no 1_565
C37 H18A 3.2241 no 1_565
C37 H44 3.1045 no 3_576
C38 H4B 2.9643 no 2_556
C38 H15B 3.5408 no 3_566
C38 H17B 3.1454 no 1_565
C38 H44 2.9604 no 3_576
C38 H45 3.1526 no 3_576
C39 H4B 2.8756 no 2_556
C39 H4C 3.3636 no 2_556
C39 H15B 3.4620 no 3_566
C39 H45 3.2963 no 3_576
C39 H63 3.5785 no 3_566
C40 H4B 3.0322 no 2_556
C40 H15A 3.4433 no 3_566
C40 H15B 3.2242 no 3_566
C40 H15C 3.4279 no 3_566
C40 H67 3.2918 no 3_566
C41 H4B 3.2909 no 2_556
C41 H15A 3.2544 no 3_566
C41 H15B 3.0542 no 3_566
C41 H67 3.5643 no 3_566
C41 H68 3.5198 no 3_566
C42 H16A 3.2496 no 3_566
C42 H19B 2.9289 no 1_565
C43 H15B 3.0853 no 3_566
C43 H16A 2.9241 no 3_566
C43 H19B 2.9013 no 1_565
C43 H44 3.1909 no 3_576
C44 H15B 3.1427 no 1_565
C44 H16A 2.9237 no 3_566
C44 H19B 2.9172 no 1_565
C44 H38 3.4725 no 3_576
C44 H43 3.1785 no 3_576
C45 H16A 3.2544 no 3_566
C45 H19B 2.8984 no 1_565
C45 H38 3.3941 no 3_576
C45 H75 3.0550 no 2_555
C46 H7 2.9193 no .
C46 H16A 3.4787 no 3_566
C46 H19B 2.8882 no 1_565
C46 H56 3.5326 no 3_666
C46 H75 3.1982 no 2_555
C47 H5A 3.4295 no .
C47 H7 2.9460 no .
C47 H16A 3.4475 no 3_566
C47 H19B 2.8964 no 1_565
C47 H56 3.4936 no 3_666
C48 H2 3.1603 no .
C48 H5A 2.9273 no .
C49 H2 2.8321 no .
C49 H5A 3.1193 no .
C49 H18B 3.3645 no 2_556
C50 H2 3.4549 no .
C50 H5A 3.1176 no .
C50 H5B 3.5134 no .
C50 H18B 3.3935 no 2_556
C50 H33 3.1897 no 2_546
C50 H68 3.4876 no 3_566
C51 H5A 2.9751 no .
C51 H5B 3.1668 no .
C51 H33 3.3751 no 2_546
C51 H68 3.1062 no 3_566
C51 H69 3.1808 no 3_566
C52 H5A 2.7536 no .
C52 H5B 3.3699 no .
C52 H68 3.0165 no 3_566
C53 H5A 2.7040 no .
C53 H16A 3.4056 no 3_566
C53 H16B 3.2690 no 3_566
C53 H68 3.3555 no 3_566
C55 H32 3.1071 no 3_666
C56 H31 3.1004 no 3_666
C56 H32 3.2209 no 3_666
C58 H4C 3.5279 no 3_666
C58 H9B 3.4551 no 3_666
C59 H4C 3.0763 no 3_666
C59 H9A 3.3930 no .
C59 H9B 3.4730 no .
C59 H9C 3.2101 no .
C60 H40 3.4665 no 3_566
C61 H40 3.2027 no 3_566
C61 H70 3.1418 no 2_545
C62 H39 3.0934 no 3_566
C62 H40 3.1178 no 3_566
C62 H70 3.4893 no 2_545
C63 H15C 3.3314 no .
C63 H39 3.1188 no 3_566
C63 H40 3.2499 no 3_566
C64 H15C 2.8328 no .
C64 H19A 3.3428 no .
C64 H40 3.4909 no 3_566
C65 H40 3.5763 no 3_566
C66 H9A 3.0298 no .
C66 H9C 3.5126 no .
C67 H9A 2.7469 no .
C67 H40 3.3238 no 3_566
C67 H41 3.5340 no 3_566
C68 H8 3.3387 no .
C68 H9A 3.0536 no .
C68 H41 3.2975 no 3_566
C69 H8 2.8358 no .
C69 H9A 3.5387 no .
C69 H9C 3.5163 no .
C70 H8 3.4077 no .
C70 H9C 3.3358 no .
C70 H61 3.0111 no 2_555
C70 H62 3.2114 no 2_555
C71 H4C 3.5884 no 3_666
C71 H9A 3.4942 no .
C71 H9C 3.3450 no .
C71 H62 3.2681 no 2_555
C73 H62 3.3932 no 2_555
C74 H39 3.3923 no 4_564
C74 H45 3.3860 no 2_545
C75 H38 3.5297 no 4_564
C75 H45 3.0708 no 2_545
C75 H69 3.4795 no 2_545
C76 H17B 3.4304 no 4_554
C76 H32 3.5885 no 3_666
C76 H33 3.3110 no 3_666
C76 H69 3.5300 no 2_545
C77 H3 3.5978 no 3_666
C77 H32 3.1567 no 3_666
C78 H63 3.3890 no 3_656
C79 H62 3.5794 no 3_656
C79 H63 3.5581 no 3_656
C80 H62 3.5088 no 3_656
C81 H73 3.4148 no 4_555
C81 H74 3.5108 no 4_555
C82 H74 3.3721 no 4_555
C83 H63 3.5948 no 3_656
C83 H64 3.5365 no .
C83 H65 3.3513 no .
C84 H55 3.0528 no 3_656
C85 H50 3.3928 no 2_546
C85 H69 3.5981 no 4_555
C86 H40 3.5166 no 2_546
C86 H70 3.3910 no 3_666
C86 H73 3.1602 no 4_555
C87 H9C 3.1563 no 3_666
C87 H74 3.4214 no 4_555
H2 C30 3.0168 no .
H2 C31 2.6739 no .
H2 C32 3.1964 no .
H2 C48 3.1603 no .
H2 C49 2.8321 no .
H2 C50 3.4549 no .
H2 H17A 3.3439 no 2_556
H2 H18B 3.5123 no 2_556
H2 H31 2.6918 no .
H2 H32 3.5011 no .
H2 H47 3.0901 no .
H2 H49 2.7375 no .
H3 C17 3.3576 no 2_556
H3 C32 3.4980 no .
H3 C77 3.5978 no 3_666
H3 H17A 2.9653 no 2_556
H3 H17B 2.8501 no 2_556
H3 H32 3.3270 no .
H3 H38 3.2666 no 2_546
H3 H77 3.2601 no 3_666
H4A H58 3.4104 no 3_666
H4A H59 3.3156 no 3_666
H4A H71 3.5652 no 3_666
H4B C35 3.5147 no 2_546
H4B C36 3.4171 no 2_546
H4B C37 3.2088 no 2_546
H4B C38 2.9643 no 2_546
H4B C39 2.8756 no 2_546
H4B C40 3.0322 no 2_546
H4B C41 3.2909 no 2_546
H4B H35 2.6321 no 2_546
H4B H38 3.4120 no 2_546
H4B H39 3.2790 no 2_546
H4B H40 3.5014 no 2_546
H4C C39 3.3636 no 2_546
H4C C58 3.5279 no 3_666
H4C C59 3.0763 no 3_666
H4C C71 3.5884 no 3_666
H4C H39 3.3151 no 2_546
H4C H59 2.9018 no 3_666
H4C H71 2.6802 no 3_666
H5A C47 3.4295 no .
H5A C48 2.9273 no .
H5A C49 3.1193 no .
H5A C50 3.1176 no .
H5A C51 2.9751 no .
H5A C52 2.7536 no .
H5A C53 2.7040 no .
H5A H47 2.6300 no .
H5A H51 3.5450 no .
H5A H52 3.2275 no .
H5A H53 3.1454 no .
H5B C50 3.5134 no .
H5B C51 3.1668 no .
H5B C52 3.3699 no .
H5B H34 2.9219 no 2_546
H5B H51 3.3127 no .
H7 C46 2.9193 no .
H7 C47 2.9460 no .
H7 H46 2.5957 no .
H7 H47 2.6138 no .
H7 H52 2.9952 no 3_566
H7 H53 3.3843 no .
H7 H57 3.3456 no 3_666
H8 C68 3.3387 no .
H8 C69 2.8358 no .
H8 C70 3.4077 no .
H8 H46 3.2818 no .
H8 H57 3.4574 no 3_666
H8 H68 3.4968 no .
H8 H69 2.6396 no .
H8 H70 3.5921 no .
H8 H75 3.1991 no 2_555
H9A C59 3.3930 no .
H9A C66 3.0298 no .
H9A C67 2.7469 no .
H9A C68 3.0536 no .
H9A C69 3.5387 no .
H9A C71 3.4942 no .
H9A H59 3.0078 no .
H9A H65 2.9421 no .
H9A H67 2.9657 no .
H9A H68 3.4436 no .
H9B C58 3.4551 no 3_666
H9B C59 3.4730 no .
H9B H58 2.5678 no 3_666
H9B H59 3.2143 no .
H9C C29 3.2422 no 3_666
H9C C59 3.2101 no .
H9C C66 3.5126 no .
H9C C69 3.5163 no .
H9C C70 3.3358 no .
H9C C71 3.3450 no .
H9C C87 3.1563 no 3_666
H9C H58 3.3577 no 3_666
H9C H59 2.5455 no .
H15A C40 3.4433 no 3_566
H15A C41 3.2544 no 3_566
H15A H40 3.5289 no 3_566
H15A H41 3.2015 no 3_566
H15A H53 3.5813 no 3_566
H15A H64 3.4100 no .
H15A H67 3.4302 no .
H15B C36 3.1752 no 3_566
H15B C37 3.4042 no 3_566
H15B C38 3.5408 no 3_566
H15B C39 3.4620 no 3_566
H15B C40 3.2242 no 3_566
H15B C41 3.0542 no 3_566
H15B C43 3.0853 no 3_566
H15B C44 3.1427 no 1_545
H15B H41 3.4202 no 3_566
H15B H43 2.4392 no 3_566
H15B H44 2.5779 no 1_545
H15C C40 3.4279 no 3_566
H15C C63 3.3314 no .
H15C C64 2.8328 no .
H15C H40 3.5121 no 3_566
H15C H44 3.4299 no 1_545
H15C H63 3.2900 no .
H15C H64 2.3869 no .
H16A C42 3.2496 no 3_566
H16A C43 2.9241 no 3_566
H16A C44 2.9237 no 3_566
H16A C45 3.2544 no 3_566
H16A C46 3.4787 no 3_566
H16A C47 3.4475 no 3_566
H16A C53 3.4056 no 3_566
H16A H43 3.2870 no 3_566
H16A H44 3.2644 no 3_566
H16A H53 2.4581 no 3_566
H16B C53 3.2690 no 3_566
H16B H52 3.3382 no 3_566
H16B H53 2.5036 no 3_566
H16C H53 3.4051 no 3_566
H17A C3 3.5283 no 2_546
H17A C32 3.5022 no 2_546
H17A C33 2.9474 no 2_546
H17A C34 2.9135 no 2_546
H17A C35 3.4740 no 2_546
H17A H2 3.3439 no 2_546
H17A H3 2.9653 no 2_546
H17A H33 3.1394 no 2_546
H17A H34 3.0647 no 2_546
H17A H49 3.4936 no 2_546
H17B C33 3.5987 no 2_546
H17B C37 3.5367 no 1_545
H17B C38 3.1454 no 1_545
H17B C76 3.4304 no 4_455
H17B H3 2.8501 no 2_546
H17B H33 3.3851 no 2_546
H17B H37 3.1203 no 1_545
H17B H38 2.3448 no 1_545
H17B H76 2.8930 no 4_455
H17C C33 2.8031 no 2_546
H17C C34 2.9022 no 2_546
H17C H33 2.5355 no 2_546
H17C H34 2.6954 no 2_546
H17C H76 3.0332 no 4_455
H18A C30 2.9075 no 1_545
H18A C31 3.0932 no 1_545
H18A C32 3.1667 no 1_545
H18A C33 3.0108 no 1_545
H18A C34 2.7813 no 1_545
H18A C35 2.7129 no 1_545
H18A C37 3.2241 no 1_545
H18A H33 3.5728 no 1_545
H18A H34 3.2568 no 1_545
H18A H35 3.1579 no 1_545
H18A H37 2.4439 no 1_545
H18A H50 3.5772 no 2_546
H18B C49 3.3645 no 2_546
H18B C50 3.3935 no 2_546
H18B H2 3.5123 no 2_546
H18B H49 2.7434 no 2_546
H18B H50 2.7885 no 2_546
H18C C31 3.1496 no 1_545
H18C C32 2.8446 no 1_545
H18C C33 3.0217 no 1_545
H18C C34 3.4891 no 1_545
H18C H31 3.5417 no 1_545
H18C H32 3.1059 no 1_545
H18C H33 3.3543 no 1_545
H18C H50 3.0738 no 2_546
H19A C64 3.3428 no .
H19A H63 3.4574 no .
H19A H64 2.4944 no .
H19B C31 3.3474 no 1_545
H19B C42 2.9289 no 1_545
H19B C43 2.9013 no 1_545
H19B C44 2.9172 no 1_545
H19B C45 2.8984 no 1_545
H19B C46 2.8882 no 1_545
H19B C47 2.8964 no 1_545
H19B H31 2.8685 no 1_545
H19B H43 3.4520 no 1_545
H19B H44 3.4945 no 1_545
H19B H45 3.4344 no 1_545
H19B H46 3.4359 no 1_545
H19B H47 3.4630 no 1_545
H19B H56 3.2118 no 3_656
H19C C31 3.3762 no 1_545
H19C C32 3.5535 no 1_545
H19C H31 3.1103 no 1_545
H19C H32 3.4515 no 1_545
H19C H56 3.0649 no 3_656
H31 C2 3.2975 no .
H31 C19 3.4371 no 1_565
H31 C56 3.1004 no 3_666
H31 H2 2.6918 no .
H31 H18C 3.5417 no 1_565
H31 H19B 2.8685 no 1_565
H31 H19C 3.1103 no 1_565
H31 H56 2.5121 no 3_666
H32 C55 3.1071 no 3_666
H32 C56 3.2209 no 3_666
H32 C76 3.5885 no 3_666
H32 C77 3.1567 no 3_666
H32 H2 3.5011 no .
H32 H3 3.3270 no .
H32 H18C 3.1059 no 1_565
H32 H19C 3.4515 no 1_565
H32 H55 2.8228 no 3_666
H32 H56 3.0407 no 3_666
H32 H76 3.1899 no 3_666
H32 H77 2.2972 no 3_666
H33 C17 3.1744 no 2_556
H33 C50 3.1897 no 2_556
H33 C51 3.3751 no 2_556
H33 C76 3.3110 no 3_666
H33 H17A 3.1394 no 2_556
H33 H17B 3.3851 no 2_556
H33 H17C 2.5355 no 2_556
H33 H18A 3.5728 no 1_565
H33 H18C 3.3543 no 1_565
H33 H50 2.5215 no 2_556
H33 H51 2.9300 no 2_556
H33 H76 2.4434 no 3_666
H33 H77 3.3962 no 3_666
H34 S1 3.2693 no 2_556
H34 N1 2.9185 no 2_556
H34 N2 3.2547 no 2_556
H34 C1 2.8295 no 2_556
H34 C2 3.4391 no 2_556
H34 C5 3.4186 no 2_556
H34 C17 3.3100 no 2_556
H34 H5B 2.9219 no 2_556
H34 H17A 3.0647 no 2_556
H34 H17C 2.6954 no 2_556
H34 H18A 3.2568 no 1_565
H34 H50 3.5964 no 2_556
H35 S1 3.1876 no 2_556
H35 N2 3.3228 no 2_556
H35 C4 3.3284 no 2_556
H35 H4B 2.6321 no 2_556
H35 H18A 3.1579 no 1_565
H37 C12 3.2452 no 1_565
H37 C13 2.9519 no 1_565
H37 C14 3.5494 no 1_565
H37 C18 3.1166 no 1_565
H37 H17B 3.1203 no 1_565
H37 H18A 2.4439 no 1_565
H37 H44 3.1838 no 3_576
H38 C17 3.2752 no 1_565
H38 C44 3.4725 no 3_576
H38 C45 3.3941 no 3_576
H38 C75 3.5297 no 4_465
H38 H3 3.2666 no 2_556
H38 H4B 3.4120 no 2_556
H38 H17B 2.3448 no 1_565
H38 H44 2.9339 no 3_576
H38 H45 2.8126 no 3_576
H38 H75 3.5882 no 4_465
H39 C62 3.0934 no 3_566
H39 C63 3.1188 no 3_566
H39 C74 3.3923 no 4_465
H39 H4B 3.2790 no 2_556
H39 H4C 3.3151 no 2_556
H39 H45 3.0847 no 3_576
H39 H62 2.9374 no 3_566
H39 H63 2.9577 no 3_566
H39 H74 3.4700 no 4_465
H40 C28 3.3165 no 2_556
H40 C60 3.4665 no 3_566
H40 C61 3.2027 no 3_566
H40 C62 3.1178 no 3_566
H40 C63 3.2499 no 3_566
H40 C64 3.4909 no 3_566
H40 C65 3.5763 no 3_566
H40 C67 3.3238 no 3_566
H40 C86 3.5166 no 2_556
H40 H4B 3.5014 no 2_556
H40 H15A 3.5289 no 3_566
H40 H15C 3.5121 no 3_566
H40 H62 3.5007 no 3_566
H40 H67 2.5577 no 3_566
H41 C67 3.5340 no 3_566
H41 C68 3.2975 no 3_566
H41 H15A 3.2015 no 3_566
H41 H15B 3.4202 no 3_566
H41 H67 3.0920 no 3_566
H41 H68 2.6154 no 3_566
H43 C15 3.3666 no 3_566
H43 C44 3.1785 no 3_576
H43 H15B 2.4392 no 3_566
H43 H16A 3.2870 no 3_566
H43 H19B 3.4520 no 1_565
H43 H43 3.2628 no 3_576
H43 H44 2.3249 no 3_576
H44 C15 3.3412 no 1_565
H44 C37 3.1045 no 3_576
H44 C38 2.9604 no 3_576
H44 C43 3.1909 no 3_576
H44 H15B 2.5779 no 1_565
H44 H15C 3.4299 no 1_565
H44 H16A 3.2644 no 3_566
H44 H19B 3.4945 no 1_565
H44 H37 3.1838 no 3_576
H44 H38 2.9339 no 3_576
H44 H43 2.3249 no 3_576
H44 H44 3.3004 no 3_576
H45 C38 3.1526 no 3_576
H45 C39 3.2963 no 3_576
H45 C74 3.3860 no 2_555
H45 C75 3.0708 no 2_555
H45 H19B 3.4344 no 1_565
H45 H38 2.8126 no 3_576
H45 H39 3.0847 no 3_576
H45 H63 3.3387 no 1_565
H45 H74 3.1423 no 2_555
H45 H75 2.5831 no 2_555
H46 C7 3.0183 no .
H46 C8 3.3588 no .
H46 H7 2.5957 no .
H46 H8 3.2818 no .
H46 H19B 3.4359 no 1_565
H46 H56 3.2816 no 3_666
H46 H57 2.9601 no 3_666
H46 H74 3.5240 no 2_555
H46 H75 2.8359 no 2_555
H47 N3 3.4014 no .
H47 C2 3.5150 no .
H47 C5 3.2898 no .
H47 C7 3.0670 no .
H47 H2 3.0901 no .
H47 H5A 2.6300 no .
H47 H7 2.6138 no .
H47 H19B 3.4630 no 1_565
H47 H56 3.2172 no 3_666
H47 H57 3.0748 no 3_666
H49 C2 3.5226 no .
H49 H2 2.7375 no .
H49 H17A 3.4936 no 2_556
H49 H18B 2.7434 no 2_556
H50 C18 3.3073 no 2_556
H50 C27 3.2453 no 2_556
H50 C33 3.0689 no 2_546
H50 C85 3.3928 no 2_556
H50 H18A 3.5772 no 2_556
H50 H18B 2.7885 no 2_556
H50 H18C 3.0738 no 2_556
H50 H33 2.5215 no 2_546
H50 H34 3.5964 no 2_546
H51 H5A 3.5450 no .
H51 H5B 3.3127 no .
H51 H33 2.9300 no 2_546
H51 H68 3.4263 no 3_566
H51 H69 2.8338 no 3_566
H51 H76 2.9783 no 4_455
H52 C7 3.1192 no 3_566
H52 C8 3.4683 no 3_566
H52 H5A 3.2275 no .
H52 H7 2.9952 no 3_566
H52 H16B 3.3382 no 3_566
H52 H68 3.2838 no 3_566
H53 C16 2.8983 no 3_566
H53 H5A 3.1454 no .
H53 H7 3.3843 no .
H53 H15A 3.5813 no 3_566
H53 H16A 2.4581 no 3_566
H53 H16B 2.5036 no 3_566
H53 H16C 3.4051 no 3_566
H55 C26 3.3154 no 3_656
H55 C84 3.0528 no 3_656
H55 H32 2.8228 no 3_666
H56 C19 3.4907 no 3_656
H56 C25 3.3824 no .
H56 C31 3.2847 no 3_666
H56 C32 3.5354 no 3_666
H56 C46 3.5326 no 3_666
H56 C47 3.4936 no 3_666
H56 H19B 3.2118 no 3_656
H56 H19C 3.0649 no 3_656
H56 H31 2.5121 no 3_666
H56 H32 3.0407 no 3_666
H56 H46 3.2816 no 3_666
H56 H47 3.2172 no 3_666
H57 N1 3.4456 no 3_666
H57 N3 2.9401 no 3_666
H57 N4 3.0430 no 3_666
H57 C6 3.0629 no 3_666
H57 C7 2.9105 no 3_666
H57 C8 2.9776 no 3_666
H57 H7 3.3456 no 3_666
H57 H8 3.4574 no 3_666
H57 H46 2.9601 no 3_666
H57 H47 3.0748 no 3_666
H58 Pt1 3.3753 no 3_666
H58 N2 3.5024 no 3_666
H58 N4 3.0571 no 3_666
H58 C1 3.2921 no 3_666
H58 C6 2.9612 no 3_666
H58 C9 3.1329 no 3_666
H58 H4A 3.4104 no 3_666
H58 H9B 2.5678 no 3_666
H58 H9C 3.3577 no 3_666
H59 C4 3.4916 no 3_666
H59 C9 3.0832 no .
H59 H4A 3.3156 no 3_666
H59 H4C 2.9018 no 3_666
H59 H9A 3.0078 no .
H59 H9B 3.2143 no .
H59 H9C 2.5455 no .
H61 C70 3.0111 no 2_545
H61 H70 2.3352 no 2_545
H62 C22 3.4758 no 3_656
H62 C70 3.2114 no 2_545
H62 C71 3.2681 no 2_545
H62 C73 3.3932 no 2_545
H62 C79 3.5794 no 3_656
H62 C80 3.5088 no 3_656
H62 H39 2.9374 no 3_566
H62 H40 3.5007 no 3_566
H62 H70 3.0834 no 2_545
H62 H71 3.1384 no 2_545
H62 H73 2.8376 no 2_545
H62 H74 3.3662 no 2_545
H63 C20 3.5066 no 3_656
H63 C21 3.5192 no 3_656
H63 C39 3.5785 no 3_566
H63 C78 3.3890 no 3_656
H63 C79 3.5581 no 3_656
H63 C83 3.5948 no 3_656
H63 H15C 3.2900 no .
H63 H19A 3.4574 no .
H63 H39 2.9577 no 3_566
H63 H45 3.3387 no 1_545
H63 H74 3.0183 no 2_545
H64 S2 3.4814 no .
H64 C15 3.2553 no .
H64 C19 3.4500 no .
H64 C83 3.5365 no .
H64 H15A 3.4100 no .
H64 H15C 2.3869 no .
H64 H19A 2.4944 no .
H65 S2 3.2194 no .
H65 C25 3.4078 no .
H65 C83 3.3513 no .
H65 H9A 2.9421 no .
H67 C40 3.2918 no 3_566
H67 C41 3.5643 no 3_566
H67 H9A 2.9657 no .
H67 H15A 3.4302 no .
H67 H40 2.5577 no 3_566
H67 H41 3.0920 no 3_566
H68 C41 3.5198 no 3_566
H68 C50 3.4876 no 3_566
H68 C51 3.1062 no 3_566
H68 C52 3.0165 no 3_566
H68 C53 3.3555 no 3_566
H68 H8 3.4968 no .
H68 H9A 3.4436 no .
H68 H41 2.6154 no 3_566
H68 H51 3.4263 no 3_566
H68 H52 3.2838 no 3_566
H69 C8 3.4044 no .
H69 C51 3.1808 no 3_566
H69 C75 3.4795 no 2_555
H69 C76 3.5300 no 2_555
H69 C85 3.5981 no 4_454
H69 H8 2.6396 no .
H69 H51 2.8338 no 3_566
H69 H75 3.5083 no 2_555
H70 C29 3.5196 no 3_666
H70 C61 3.1418 no 2_555
H70 C62 3.4893 no 2_555
H70 C86 3.3910 no 3_666
H70 H8 3.5921 no .
H70 H61 2.3352 no 2_555
H70 H62 3.0834 no 2_555
H71 C4 3.5175 no 3_666
H71 H4A 3.5652 no 3_666
H71 H4C 2.6802 no 3_666
H71 H62 3.1384 no 2_555
H73 C23 3.4350 no 4_454
H73 C28 3.1279 no 4_454
H73 C81 3.4148 no 4_454
H73 C86 3.1602 no 4_454
H73 H62 2.8376 no 2_555
H74 C24 3.3296 no 4_454
H74 C29 3.3113 no 4_454
H74 C81 3.5108 no 4_454
H74 C82 3.3721 no 4_454
H74 C87 3.4214 no 4_454
H74 H39 3.4700 no 4_564
H74 H45 3.1423 no 2_545
H74 H46 3.5240 no 2_545
H74 H62 3.3662 no 2_555
H74 H63 3.0183 no 2_555
H75 C45 3.0550 no 2_545
H75 C46 3.1982 no 2_545
H75 H8 3.1991 no 2_545
H75 H38 3.5882 no 4_564
H75 H45 2.5831 no 2_545
H75 H46 2.8359 no 2_545
H75 H69 3.5083 no 2_545
H76 C17 3.3794 no 4_554
H76 C32 3.5471 no 3_666
H76 C33 3.1646 no 3_666
H76 H17B 2.8930 no 4_554
H76 H17C 3.0332 no 4_554
H76 H32 3.1899 no 3_666
H76 H33 2.4434 no 3_666
H76 H51 2.9783 no 4_554
H77 C32 3.1419 no 3_666
H77 H3 3.2601 no 3_666
H77 H32 2.2972 no 3_666
H77 H33 3.3962 no 3_666

loop_
_geom_torsion_atom_site_label_1
_geom_torsion_atom_site_label_2
_geom_torsion_atom_site_label_3
_geom_torsion_atom_site_label_4
_geom_torsion
_geom_torsion_publ_flag
Rh1 Pt1 Rh2 Rh1 0.000(13) no
Rh1 Pt1 Rh2 S1 -63.482(19) no
Rh1 Pt1 Rh2 S2 63.167(19) no
Rh1 Pt1 Rh2 C20 130.62(4) no
Rh1 Pt1 Rh2 C22 -90.15(6) no
Rh1 Pt1 Rh2 C23 -135.95(4) no
Rh1 Pt1 Rh2 C24 177.57(3) no
Rh1 Pt1 Rh2 C78 120.77(4) no
Rh1 Pt1 Rh2 C80 -115.98(5) no
Rh1 Pt1 Rh2 C81 -153.33(4) no
Rh1 Pt1 Rh2 C82 162.87(3) no
Rh2 Pt1 Rh1 Rh2 -0.000(12) no
Rh2 Pt1 Rh1 S1 59.629(18) no
Rh2 Pt1 Rh1 S2 -59.89(2) no
Rh2 Pt1 Rh1 C10 -132.1(3) no
Rh2 Pt1 Rh1 C11 -171.2(4) no
Rh2 Pt1 Rh1 C12 147.8(4) no
Rh2 Pt1 Rh1 C13 113.5(6) no
Rh1 Pt1 S1 Rh1 -0.000(15) no
Rh1 Pt1 S1 Rh2 80.05(6) no
S1 Pt1 Rh1 Rh2 -59.63(7) no
S1 Pt1 Rh1 S1 -0.00(7) no
S1 Pt1 Rh1 S2 -119.52(7) no
S1 Pt1 Rh1 C10 168.26(8) no
S1 Pt1 Rh1 C11 129.2(4) no
S1 Pt1 Rh1 C12 88.2(4) no
S1 Pt1 Rh1 C13 53.9(6) no
Rh1 Pt1 S2 Rh1 -0.000(12) no
Rh1 Pt1 S2 Rh2 -80.09(6) no
S2 Pt1 Rh1 Rh2 59.89(6) no
S2 Pt1 Rh1 S1 119.52(6) no
S2 Pt1 Rh1 S2 0.00(5) no
S2 Pt1 Rh1 C10 -72.2(3) no
S2 Pt1 Rh1 C11 -111.3(4) no
S2 Pt1 Rh1 C12 -152.3(4) no
S2 Pt1 Rh1 C13 173.4(6) no
Rh1 Pt1 C1 N1 -88.5(6) no
Rh1 Pt1 C1 N2 99.5(7) no
C1 Pt1 Rh1 Rh2 -114.6(3) no
C1 Pt1 Rh1 S1 -55.0(3) no
C1 Pt1 Rh1 S2 -174.5(3) no
C1 Pt1 Rh1 C10 113.3(3) no
C1 Pt1 Rh1 C11 74.3(3) no
C1 Pt1 Rh1 C12 33.2(3) no
C1 Pt1 Rh1 C13 -1.1(3) no
Rh1 Pt1 C6 N3 93.0(4) no
Rh1 Pt1 C6 N4 -82.8(6) no
C6 Pt1 Rh1 Rh2 132.4(3) no
C6 Pt1 Rh1 S1 -168.0(3) no
C6 Pt1 Rh1 S2 72.5(3) no
C6 Pt1 Rh1 C10 0.3(3) no
C6 Pt1 Rh1 C11 -38.8(3) no
C6 Pt1 Rh1 C12 -79.8(3) no
C6 Pt1 Rh1 C13 -114.1(3) no
Rh2 Pt1 S1 Rh1 -80.05(6) no
Rh2 Pt1 S1 Rh2 0.000(13) no
S1 Pt1 Rh2 Rh1 63.48(6) no
S1 Pt1 Rh2 S1 0.00(6) no
S1 Pt1 Rh2 S2 126.65(6) no
S1 Pt1 Rh2 C20 -165.89(7) no
S1 Pt1 Rh2 C22 -26.67(8) no
S1 Pt1 Rh2 C23 -72.47(7) no
S1 Pt1 Rh2 C24 -118.95(6) no
S1 Pt1 Rh2 C78 -175.75(7) no
S1 Pt1 Rh2 C80 -52.49(7) no
S1 Pt1 Rh2 C81 -89.85(7) no
S1 Pt1 Rh2 C82 -133.65(6) no
Rh2 Pt1 S2 Rh1 80.09(6) no
Rh2 Pt1 S2 Rh2 -0.000(19) no
S2 Pt1 Rh2 Rh1 -63.17(7) no
S2 Pt1 Rh2 S1 -126.65(7) no
S2 Pt1 Rh2 S2 0.00(7) no
S2 Pt1 Rh2 C20 67.46(7) no
S2 Pt1 Rh2 C22 -153.31(9) no
S2 Pt1 Rh2 C23 160.89(8) no
S2 Pt1 Rh2 C24 114.41(7) no
S2 Pt1 Rh2 C78 57.60(8) no
S2 Pt1 Rh2 C80 -179.14(8) no
S2 Pt1 Rh2 C81 143.50(7) no
S2 Pt1 Rh2 C82 99.70(7) no
Rh2 Pt1 C1 N1 -168.0(4) no
Rh2 Pt1 C1 N2 20.0(9) no
C1 Pt1 Rh2 Rh1 121.6(3) no
C1 Pt1 Rh2 S1 58.1(3) no
C1 Pt1 Rh2 S2 -175.2(3) no
C1 Pt1 Rh2 C20 -107.8(3) no
C1 Pt1 Rh2 C22 31.5(3) no
C1 Pt1 Rh2 C23 -14.3(3) no
C1 Pt1 Rh2 C24 -60.8(3) no
C1 Pt1 Rh2 C78 -117.6(3) no
C1 Pt1 Rh2 C80 5.6(3) no
C1 Pt1 Rh2 C81 -31.7(3) no
C1 Pt1 Rh2 C82 -75.5(3) no
Rh2 Pt1 C6 N3 169.5(2) no
Rh2 Pt1 C6 N4 -6.3(8) no
C6 Pt1 Rh2 Rh1 -102.0(3) no
C6 Pt1 Rh2 S1 -165.5(3) no
C6 Pt1 Rh2 S2 -38.8(3) no
C6 Pt1 Rh2 C20 28.6(3) no
C6 Pt1 Rh2 C22 167.9(3) no
C6 Pt1 Rh2 C23 122.1(3) no
C6 Pt1 Rh2 C24 75.6(3) no
C6 Pt1 Rh2 C78 18.8(3) no
C6 Pt1 Rh2 C80 142.0(3) no
C6 Pt1 Rh2 C81 104.7(3) no
C6 Pt1 Rh2 C82 60.9(3) no
S1 Pt1 S2 Rh1 42.87(6) no
S1 Pt1 S2 Rh2 -37.22(6) no
S2 Pt1 S1 Rh1 -42.72(6) no
S2 Pt1 S1 Rh2 37.33(6) no
S1 Pt1 C1 N1 -128.3(6) no
S1 Pt1 C1 N2 59.8(7) no
C1 Pt1 S1 Rh1 142.4(2) no
C1 Pt1 S1 Rh2 -137.5(2) no
S2 Pt1 C6 N3 141.2(4) no
S2 Pt1 C6 N4 -34.6(6) no
C6 Pt1 S2 Rh1 -124.1(2) no
C6 Pt1 S2 Rh2 155.8(2) no
C1 Pt1 C6 N3 -43.7(5) no
C1 Pt1 C6 N4 140.5(6) no
C6 Pt1 C1 N1 38.7(6) no
C6 Pt1 C1 N2 -133.2(7) no
Pt1 Rh1 Rh2 Pt1 0.0 no
Pt1 Rh1 Rh2 S1 61.40(2) no
Pt1 Rh1 Rh2 S2 -61.854(17) no
Pt1 Rh1 Rh2 C20 -124.71(5) no
Pt1 Rh1 Rh2 C21 -165.34(3) no
Pt1 Rh1 Rh2 C22 149.62(3) no
Pt1 Rh1 Rh2 C23 111.47(5) no
Pt1 Rh1 Rh2 C78 -134.32(4) no
Pt1 Rh1 Rh2 C79 -177.10(3) no
Pt1 Rh1 Rh2 C80 136.43(4) no
Pt1 Rh1 Rh2 C81 92.98(8) no
Pt1 Rh1 S1 Pt1 -0.000(13) no
Pt1 Rh1 S1 Rh2 -84.12(6) no
Pt1 Rh1 S2 Pt1 0.000(13) no
Pt1 Rh1 S2 Rh2 83.68(5) no
Pt1 Rh1 C10 C11 -71.1(5) no
Pt1 Rh1 C10 C14 169.23(12) no
Pt1 Rh1 C10 C15 49.0(8) no
Pt1 Rh1 C11 C10 130.2(3) no
Pt1 Rh1 C11 C12 -112.6(3) no
Pt1 Rh1 C11 C16 7.5(9) no
Pt1 Rh1 C12 C11 86.3(4) no
Pt1 Rh1 C12 C13 -152.9(3) no
Pt1 Rh1 C12 C17 -34.1(8) no
Pt1 Rh1 C13 C12 52.8(6) no
Pt1 Rh1 C13 C14 169.26(16) no
Pt1 Rh1 C13 C18 -70.3(10) no
Rh2 Rh1 S1 Pt1 84.12(6) no
Rh2 Rh1 S1 Rh2 -0.000(15) no
S1 Rh1 Rh2 Pt1 -61.40(7) no
S1 Rh1 Rh2 S1 -0.00(6) no
S1 Rh1 Rh2 S2 -123.25(7) no
S1 Rh1 Rh2 C20 173.89(8) no
S1 Rh1 Rh2 C21 133.26(7) no
S1 Rh1 Rh2 C22 88.22(7) no
S1 Rh1 Rh2 C23 50.07(8) no
S1 Rh1 Rh2 C78 164.28(7) no
S1 Rh1 Rh2 C79 121.50(7) no
S1 Rh1 Rh2 C80 75.03(8) no
S1 Rh1 Rh2 C81 31.58(10) no
Rh2 Rh1 S2 Pt1 -83.68(5) no
Rh2 Rh1 S2 Rh2 -0.000(16) no
S2 Rh1 Rh2 Pt1 61.85(6) no
S2 Rh1 Rh2 S1 123.25(7) no
S2 Rh1 Rh2 S2 -0.00(6) no
S2 Rh1 Rh2 C20 -62.85(8) no
S2 Rh1 Rh2 C21 -103.48(7) no
S2 Rh1 Rh2 C22 -148.53(7) no
S2 Rh1 Rh2 C23 173.32(8) no
S2 Rh1 Rh2 C78 -72.46(7) no
S2 Rh1 Rh2 C79 -115.25(7) no
S2 Rh1 Rh2 C80 -161.71(7) no
S2 Rh1 Rh2 C81 154.83(10) no
Rh2 Rh1 C10 C11 -165.9(5) no
Rh2 Rh1 C10 C14 74.5(5) no
Rh2 Rh1 C10 C15 -45.7(8) no
C10 Rh1 Rh2 Pt1 123.0(4) no
C10 Rh1 Rh2 S1 -175.6(4) no
C10 Rh1 Rh2 S2 61.2(4) no
C10 Rh1 Rh2 C20 -1.7(4) no
C10 Rh1 Rh2 C21 -42.3(4) no
C10 Rh1 Rh2 C22 -87.3(4) no
C10 Rh1 Rh2 C23 -125.5(4) no
C10 Rh1 Rh2 C78 -11.3(4) no
C10 Rh1 Rh2 C79 -54.1(4) no
C10 Rh1 Rh2 C80 -100.5(4) no
C10 Rh1 Rh2 C81 -144.0(4) no
Rh2 Rh1 C12 C11 175.64(17) no
Rh2 Rh1 C12 C13 -63.5(8) no
Rh2 Rh1 C12 C17 55.3(11) no
C12 Rh1 Rh2 Pt1 -105.2(6) no
C12 Rh1 Rh2 S1 -43.8(6) no
C12 Rh1 Rh2 S2 -167.1(6) no
C12 Rh1 Rh2 C20 130.0(6) no
C12 Rh1 Rh2 C21 89.4(6) no
C12 Rh1 Rh2 C22 44.4(6) no
C12 Rh1 Rh2 C23 6.2(6) no
C12 Rh1 Rh2 C78 120.4(6) no
C12 Rh1 Rh2 C79 77.7(6) no
C12 Rh1 Rh2 C80 31.2(6) no
C12 Rh1 Rh2 C81 -12.3(6) no
Rh2 Rh1 C13 C12 148.84(18) no
Rh2 Rh1 C13 C14 -94.7(3) no
Rh2 Rh1 C13 C18 25.7(9) no
C13 Rh1 Rh2 Pt1 -146.7(3) no
C13 Rh1 Rh2 S1 -85.3(3) no
C13 Rh1 Rh2 S2 151.4(3) no
C13 Rh1 Rh2 C20 88.6(3) no
C13 Rh1 Rh2 C21 47.9(3) no
C13 Rh1 Rh2 C22 2.9(3) no
C13 Rh1 Rh2 C23 -35.3(3) no
C13 Rh1 Rh2 C78 79.0(3) no
C13 Rh1 Rh2 C79 36.2(3) no
C13 Rh1 Rh2 C80 -10.3(3) no
C13 Rh1 Rh2 C81 -53.8(4) no
Rh2 Rh1 C14 C10 -133.3(3) no
Rh2 Rh1 C14 C13 111.3(3) no
Rh2 Rh1 C14 C19 -10.2(8) no
C14 Rh1 Rh2 Pt1 165.8(3) no
C14 Rh1 Rh2 S1 -132.8(3) no
C14 Rh1 Rh2 S2 104.0(3) no
C14 Rh1 Rh2 C20 41.1(3) no
C14 Rh1 Rh2 C21 0.5(3) no
C14 Rh1 Rh2 C22 -44.6(3) no
C14 Rh1 Rh2 C23 -82.7(3) no
C14 Rh1 Rh2 C78 31.5(3) no
C14 Rh1 Rh2 C79 -11.3(3) no
C14 Rh1 Rh2 C80 -57.7(3) no
C14 Rh1 Rh2 C81 -101.2(3) no
S1 Rh1 S2 Pt1 -43.31(6) no
S1 Rh1 S2 Rh2 40.37(6) no
S2 Rh1 S1 Pt1 43.58(6) no
S2 Rh1 S1 Rh2 -40.54(6) no
S1 Rh1 C11 C10 -172.38(13) no
S1 Rh1 C11 C12 -55.2(5) no
S1 Rh1 C11 C16 64.9(10) no
C11 Rh1 S1 Pt1 -84.3(4) no
C11 Rh1 S1 Rh2 -168.5(4) no
S1 Rh1 C12 C11 141.6(3) no
S1 Rh1 C12 C13 -97.6(4) no
S1 Rh1 C12 C17 21.3(8) no
C12 Rh1 S1 Pt1 -116.0(3) no
C12 Rh1 S1 Rh2 159.9(3) no
S1 Rh1 C13 C12 94.7(3) no
S1 Rh1 C13 C14 -148.8(3) no
S1 Rh1 C13 C18 -28.4(8) no
C13 Rh1 S1 Pt1 -155.3(3) no
C13 Rh1 S1 Rh2 120.6(3) no
S1 Rh1 C14 C10 165.10(12) no
S1 Rh1 C14 C13 49.7(5) no
S1 Rh1 C14 C19 -71.8(9) no
C14 Rh1 S1 Pt1 173.3(4) no
C14 Rh1 S1 Rh2 89.1(4) no
S2 Rh1 C10 C11 -121.7(3) no
S2 Rh1 C10 C14 118.7(3) no
S2 Rh1 C10 C15 -1.5(7) no
C10 Rh1 S2 Pt1 132.9(3) no
C10 Rh1 S2 Rh2 -143.4(3) no
S2 Rh1 C11 C10 72.4(4) no
S2 Rh1 C11 C12 -170.41(19) no
S2 Rh1 C11 C16 -50.3(9) no
C11 Rh1 S2 Pt1 95.7(3) no
C11 Rh1 S2 Rh2 179.4(3) no
S2 Rh1 C12 C11 21.0(10) no
S2 Rh1 C12 C13 141.8(4) no
S2 Rh1 C12 C17 -99.3(9) no
C12 Rh1 S2 Pt1 81.1(7) no
C12 Rh1 S2 Rh2 164.8(7) no
S2 Rh1 C13 C12 -140.5(5) no
S2 Rh1 C13 C14 -24.1(8) no
S2 Rh1 C13 C18 96.3(8) no
C13 Rh1 S2 Pt1 -171.7(6) no
C13 Rh1 S2 Rh2 -88.0(6) no
S2 Rh1 C14 C10 -75.1(4) no
S2 Rh1 C14 C13 169.54(15) no
S2 Rh1 C14 C19 48.0(7) no
C14 Rh1 S2 Pt1 170.8(3) no
C14 Rh1 S2 Rh2 -105.5(3) no
C10 Rh1 C11 C10 0.0(4) no
C10 Rh1 C11 C12 117.2(7) no
C10 Rh1 C11 C16 -122.7(11) no
C11 Rh1 C10 C11 0.0(5) no
C11 Rh1 C10 C14 -119.6(7) no
C11 Rh1 C10 C15 120.2(9) no
C10 Rh1 C12 C11 -38.0(4) no
C10 Rh1 C12 C13 82.8(5) no
C10 Rh1 C12 C17 -158.3(9) no
C12 Rh1 C10 C11 37.5(4) no
C12 Rh1 C10 C14 -82.2(5) no
C12 Rh1 C10 C15 157.7(8) no
C10 Rh1 C13 C12 -78.2(4) no
C10 Rh1 C13 C14 38.2(4) no
C10 Rh1 C13 C18 158.6(9) no
C13 Rh1 C10 C11 79.2(5) no
C13 Rh1 C10 C14 -40.4(4) no
C13 Rh1 C10 C15 -160.6(8) no
C10 Rh1 C14 C10 0.0(4) no
C10 Rh1 C14 C13 -115.4(7) no
C10 Rh1 C14 C19 123.1(10) no
C14 Rh1 C10 C11 119.6(7) no
C14 Rh1 C10 C14 0.0(5) no
C14 Rh1 C10 C15 -120.2(9) no
C11 Rh1 C12 C11 0.0(4) no
C11 Rh1 C12 C13 120.8(8) no
C11 Rh1 C12 C17 -120.3(10) no
C12 Rh1 C11 C10 -117.2(7) no
C12 Rh1 C11 C12 0.0(5) no
C12 Rh1 C11 C16 120.1(11) no
C11 Rh1 C13 C12 -35.7(4) no
C11 Rh1 C13 C14 80.7(5) no
C11 Rh1 C13 C18 -158.9(9) no
C13 Rh1 C11 C10 -81.7(5) no
C13 Rh1 C11 C12 35.5(4) no
C13 Rh1 C11 C16 155.6(10) no
C11 Rh1 C14 C10 36.5(5) no
C11 Rh1 C14 C13 -78.9(5) no
C11 Rh1 C14 C19 159.6(8) no
C14 Rh1 C11 C10 -36.5(4) no
C14 Rh1 C11 C12 80.6(5) no
C14 Rh1 C11 C16 -159.3(10) no
C12 Rh1 C13 C12 0.0(5) no
C12 Rh1 C13 C14 116.4(7) no
C12 Rh1 C13 C18 -123.2(10) no
C13 Rh1 C12 C11 -120.8(8) no
C13 Rh1 C12 C13 0.0(4) no
C13 Rh1 C12 C17 118.8(10) no
C12 Rh1 C14 C10 78.3(5) no
C12 Rh1 C14 C13 -37.0(4) no
C12 Rh1 C14 C19 -158.6(8) no
C14 Rh1 C12 C11 -80.8(5) no
C14 Rh1 C12 C13 40.1(4) no
C14 Rh1 C12 C17 158.9(9) no
C13 Rh1 C14 C10 115.4(7) no
C13 Rh1 C14 C13 -0.0(4) no
C13 Rh1 C14 C19 -121.5(9) no
C14 Rh1 C13 C12 -116.4(6) no
C14 Rh1 C13 C14 -0.0(4) no
C14 Rh1 C13 C18 120.4(10) no
Pt1 Rh2 S1 Pt1 0.0 no
Pt1 Rh2 S1 Rh1 78.40(5) no
Pt1 Rh2 S2 Pt1 0.000(13) no
Pt1 Rh2 S2 Rh1 -78.31(6) no
Pt1 Rh2 C20 C21 -160.2(3) no
Pt1 Rh2 C20 C24 83.4(8) no
Pt1 Rh2 C20 C25 -43.6(17) no
Pt1 Rh2 C20 C79 -173.43(8) no
Pt1 Rh2 C20 C82 67.1(10) no
Pt1 Rh2 C20 C83 -71.9(15) no
Pt1 Rh2 C22 C21 172.2(4) no
Pt1 Rh2 C22 C23 -68.5(13) no
Pt1 Rh2 C22 C27 50.0(19) no
Pt1 Rh2 C22 C79 171.96(17) no
Pt1 Rh2 C22 C80 -67(3) no
Pt1 Rh2 C22 C81 -80.8(11) no
Pt1 Rh2 C22 C85 9(2) no
Pt1 Rh2 C23 C22 148.5(5) no
Pt1 Rh2 C23 C24 -93.0(8) no
Pt1 Rh2 C23 C28 19.3(19) no
Pt1 Rh2 C23 C80 147.0(11) no
Pt1 Rh2 C23 C81 -68(2) no
Pt1 Rh2 C23 C82 -98.9(6) no
Pt1 Rh2 C23 C86 -15.9(14) no
Pt1 Rh2 C24 C20 -126.7(6) no
Pt1 Rh2 C24 C23 113.9(6) no
Pt1 Rh2 C24 C29 -16(2) no
Pt1 Rh2 C24 C78 -135.7(4) no
Pt1 Rh2 C24 C80 137.5(3) no
Pt1 Rh2 C24 C81 97.9(11) no
Pt1 Rh2 C24 C87 -43.4(15) no
Pt1 Rh2 C78 C21 -157.8(5) no
Pt1 Rh2 C78 C24 84.3(10) no
Pt1 Rh2 C78 C25 -15(2) no
Pt1 Rh2 C78 C79 -172.28(12) no
Pt1 Rh2 C78 C82 68.9(12) no
Pt1 Rh2 C78 C83 -42(3) no
Pt1 Rh2 C80 C21 -178.4(3) no
Pt1 Rh2 C80 C22 135.7(14) no
Pt1 Rh2 C80 C23 -47.6(18) no
Pt1 Rh2 C80 C24 -90.9(8) no
Pt1 Rh2 C80 C27 98.0(12) no
Pt1 Rh2 C80 C79 176.24(13) no
Pt1 Rh2 C80 C81 -63.4(12) no
Pt1 Rh2 C80 C85 68.8(18) no
Pt1 Rh2 C81 C22 149.4(2) no
Pt1 Rh2 C81 C23 121.6(16) no
Pt1 Rh2 C81 C24 -96.9(11) no
Pt1 Rh2 C81 C28 65.1(12) no
Pt1 Rh2 C81 C80 142.7(6) no
Pt1 Rh2 C81 C82 -98.7(7) no
Pt1 Rh2 C81 C86 28.0(17) no
Pt1 Rh2 C82 C20 -132.9(7) no
Pt1 Rh2 C82 C23 116.9(4) no
Pt1 Rh2 C82 C29 21.3(16) no
Pt1 Rh2 C82 C78 -139.8(5) no
Pt1 Rh2 C82 C81 103.6(7) no
Pt1 Rh2 C82 C87 -13.1(17) no
Rh1 Rh2 S1 Pt1 -78.40(5) no
Rh1 Rh2 S1 Rh1 -0.000(15) no
Rh1 Rh2 S2 Pt1 78.31(6) no
Rh1 Rh2 S2 Rh1 0.000(16) no
Rh1 Rh2 C20 C21 -67.8(9) no
Rh1 Rh2 C20 C24 175.77(6) no
Rh1 Rh2 C20 C25 48.8(19) no
Rh1 Rh2 C20 C79 -81.1(8) no
Rh1 Rh2 C20 C82 159.5(3) no
Rh1 Rh2 C20 C83 20.5(19) no
Rh1 Rh2 C21 C20 138.4(5) no
Rh1 Rh2 C21 C22 -103.8(6) no
Rh1 Rh2 C21 C26 11.4(19) no
Rh1 Rh2 C21 C78 132.1(7) no
Rh1 Rh2 C21 C80 -121.9(4) no
Rh1 Rh2 C21 C84 -21.3(17) no
Rh1 Rh2 C22 C21 97.6(6) no
Rh1 Rh2 C22 C23 -143.2(5) no
Rh1 Rh2 C22 C27 -24.6(14) no
Rh1 Rh2 C22 C79 97.3(9) no
Rh1 Rh2 C22 C80 -141.2(15) no
Rh1 Rh2 C22 C81 -155.46(19) no
Rh1 Rh2 C22 C85 -65.7(12) no
Rh1 Rh2 C23 C22 63.0(13) no
Rh1 Rh2 C23 C24 -178.53(10) no
Rh1 Rh2 C23 C28 -66(2) no
Rh1 Rh2 C23 C80 61.5(19) no
Rh1 Rh2 C23 C81 -153.7(13) no
Rh1 Rh2 C23 C82 175.6(4) no
Rh1 Rh2 C23 C86 -101.4(13) no
Rh1 Rh2 C78 C21 -65.9(13) no
Rh1 Rh2 C78 C24 176.19(6) no
Rh1 Rh2 C78 C25 77.0(17) no
Rh1 Rh2 C78 C79 -80.4(10) no
Rh1 Rh2 C78 C82 160.8(3) no
Rh1 Rh2 C78 C83 50(2) no
Rh1 Rh2 C79 C20 133.9(4) no
Rh1 Rh2 C79 C22 -98.7(10) no
Rh1 Rh2 C79 C26 36.5(16) no
Rh1 Rh2 C79 C78 125.5(6) no
Rh1 Rh2 C79 C80 -120.4(6) no
Rh1 Rh2 C79 C84 9.7(19) no
Rh1 Rh2 C80 C21 92.1(6) no
Rh1 Rh2 C80 C22 46(2) no
Rh1 Rh2 C80 C23 -137.0(10) no
Rh1 Rh2 C80 C24 179.66(6) no
Rh1 Rh2 C80 C27 8.5(14) no
Rh1 Rh2 C80 C79 86.8(8) no
Rh1 Rh2 C80 C81 -152.9(4) no
Rh1 Rh2 C80 C85 -20.7(17) no
Rh1 Rh2 C81 C22 70.4(13) no
Rh1 Rh2 C81 C23 43(3) no
Rh1 Rh2 C81 C24 -175.97(17) no
Rh1 Rh2 C81 C28 -14(2) no
Rh1 Rh2 C81 C80 63.7(16) no
Rh1 Rh2 C81 C82 -177.8(6) no
Rh1 Rh2 C81 C86 -51(3) no
S1 Rh2 S2 Pt1 37.75(6) no
S1 Rh2 S2 Rh1 -40.57(6) no
S2 Rh2 S1 Pt1 -37.95(6) no
S2 Rh2 S1 Rh1 40.45(6) no
S1 Rh2 C21 C20 -162.3(3) no
S1 Rh2 C21 C22 -44.5(11) no
S1 Rh2 C21 C26 70.8(19) no
S1 Rh2 C21 C78 -168.5(4) no
S1 Rh2 C21 C80 -62.6(9) no
S1 Rh2 C21 C84 38.0(18) no
C21 Rh2 S1 Pt1 -164.1(8) no
C21 Rh2 S1 Rh1 -85.7(8) no
S1 Rh2 C22 C21 151.4(5) no
S1 Rh2 C22 C23 -89.4(7) no
S1 Rh2 C22 C27 29.2(13) no
S1 Rh2 C22 C79 151.1(7) no
S1 Rh2 C22 C80 -87.4(17) no
S1 Rh2 C22 C81 -101.7(4) no
S1 Rh2 C22 C85 -11.9(12) no
C22 Rh2 S1 Pt1 168.0(5) no
C22 Rh2 S1 Rh1 -113.6(5) no
S1 Rh2 C23 C22 100.5(7) no
S1 Rh2 C23 C24 -141.0(7) no
S1 Rh2 C23 C28 -28.7(16) no
S1 Rh2 C23 C80 99.0(13) no
S1 Rh2 C23 C81 -116.2(19) no
S1 Rh2 C23 C82 -146.9(4) no
S1 Rh2 C23 C86 -63.9(11) no
C23 Rh2 S1 Pt1 129.3(7) no
C23 Rh2 S1 Rh1 -152.3(7) no
S1 Rh2 C24 C20 172.8(3) no
S1 Rh2 C24 C23 53.4(10) no
S1 Rh2 C24 C29 -76.1(19) no
S1 Rh2 C24 C78 163.8(2) no
S1 Rh2 C24 C80 77.0(7) no
S1 Rh2 C24 C81 37.4(15) no
S1 Rh2 C24 C87 -103.9(13) no
C24 Rh2 S1 Pt1 98.2(8) no
C24 Rh2 S1 Rh1 176.6(8) no
S1 Rh2 C79 C20 -165.24(19) no
S1 Rh2 C79 C22 -37.8(14) no
S1 Rh2 C79 C26 97.4(14) no
S1 Rh2 C79 C78 -173.6(3) no
S1 Rh2 C79 C80 -59.5(10) no
S1 Rh2 C79 C84 70.6(17) no
C79 Rh2 S1 Pt1 -173.8(7) no
C79 Rh2 S1 Rh1 -95.4(7) no
S1 Rh2 C80 C21 142.9(4) no
S1 Rh2 C80 C22 97.1(17) no
S1 Rh2 C80 C23 -86.2(13) no
S1 Rh2 C80 C24 -129.5(4) no
S1 Rh2 C80 C27 59.3(10) no
S1 Rh2 C80 C79 137.6(6) no
S1 Rh2 C80 C81 -102.1(7) no
S1 Rh2 C80 C85 30.1(14) no
C80 Rh2 S1 Pt1 151.3(6) no
C80 Rh2 S1 Rh1 -130.3(6) no
S1 Rh2 C81 C22 95.8(5) no
S1 Rh2 C81 C23 68.0(19) no
S1 Rh2 C81 C24 -150.5(9) no
S1 Rh2 C81 C28 11.5(12) no
S1 Rh2 C81 C80 89.1(8) no
S1 Rh2 C81 C82 -152.3(5) no
S1 Rh2 C81 C86 -25.6(15) no
C81 Rh2 S1 Pt1 114.0(5) no
C81 Rh2 S1 Rh1 -167.6(5) no
S1 Rh2 C82 C20 167.2(4) no
S1 Rh2 C82 C23 57.0(9) no
S1 Rh2 C82 C29 -38.7(18) no
S1 Rh2 C82 C78 160.3(3) no
S1 Rh2 C82 C81 43.7(12) no
S1 Rh2 C82 C87 -73.0(18) no
C82 Rh2 S1 Pt1 87.3(8) no
C82 Rh2 S1 Rh1 165.7(8) no
S2 Rh2 C20 C21 -113.2(5) no
S2 Rh2 C20 C24 130.3(6) no
S2 Rh2 C20 C25 3.4(15) no
S2 Rh2 C20 C79 -126.5(4) no
S2 Rh2 C20 C82 114.1(8) no
S2 Rh2 C20 C83 -24.9(14) no
C20 Rh2 S2 Pt1 -138.1(6) no
C20 Rh2 S2 Rh1 143.6(6) no
S2 Rh2 C21 C20 81.5(7) no
S2 Rh2 C21 C22 -160.7(4) no
S2 Rh2 C21 C26 -45.5(19) no
S2 Rh2 C21 C78 75.2(9) no
S2 Rh2 C21 C80 -178.8(3) no
S2 Rh2 C21 C84 -78.2(15) no
C21 Rh2 S2 Pt1 -178.4(7) no
C21 Rh2 S2 Rh1 103.3(7) no
S2 Rh2 C22 C21 38.8(14) no
S2 Rh2 C22 C23 158.1(4) no
S2 Rh2 C22 C27 -83.4(16) no
S2 Rh2 C22 C79 38.6(17) no
S2 Rh2 C22 C80 160.0(9) no
S2 Rh2 C22 C81 145.8(7) no
S2 Rh2 C22 C85 -124.5(10) no
C22 Rh2 S2 Pt1 155.0(11) no
C22 Rh2 S2 Rh1 76.6(11) no
S2 Rh2 C24 C20 -66.6(9) no
S2 Rh2 C24 C23 174.0(3) no
S2 Rh2 C24 C29 44.5(19) no
S2 Rh2 C24 C78 -75.5(7) no
S2 Rh2 C24 C80 -162.40(17) no
S2 Rh2 C24 C81 158.0(8) no
S2 Rh2 C24 C87 16.7(16) no
C24 Rh2 S2 Pt1 -100.9(8) no
C24 Rh2 S2 Rh1 -179.2(7) no
S2 Rh2 C78 C21 -115.8(9) no
S2 Rh2 C78 C24 126.3(5) no
S2 Rh2 C78 C25 27.1(15) no
S2 Rh2 C78 C79 -130.3(7) no
S2 Rh2 C78 C82 110.9(7) no
S2 Rh2 C78 C83 -0.2(18) no
C78 Rh2 S2 Pt1 -147.9(7) no
C78 Rh2 S2 Rh1 133.8(7) no
S2 Rh2 C79 C20 73.9(7) no
S2 Rh2 C79 C22 -158.6(6) no
S2 Rh2 C79 C26 -23.4(17) no
S2 Rh2 C79 C78 65.5(9) no
S2 Rh2 C79 C80 179.7(3) no
S2 Rh2 C79 C84 -50.2(19) no
C79 Rh2 S2 Pt1 177.1(8) no
C79 Rh2 S2 Rh1 98.8(8) no
S2 Rh2 C81 C22 -149.1(5) no
S2 Rh2 C81 C23 -177.0(10) no
S2 Rh2 C81 C24 -35.5(18) no
S2 Rh2 C81 C28 126.6(10) no
S2 Rh2 C81 C80 -155.8(4) no
S2 Rh2 C81 C82 -37.2(14) no
S2 Rh2 C81 C86 89.5(18) no
C81 Rh2 S2 Pt1 -83.1(10) no
C81 Rh2 S2 Rh1 -161.4(10) no
S2 Rh2 C82 C20 -76.7(10) no
S2 Rh2 C82 C23 173.13(18) no
S2 Rh2 C82 C29 77.5(14) no
S2 Rh2 C82 C78 -83.6(7) no
S2 Rh2 C82 C81 159.8(5) no
S2 Rh2 C82 C87 43.1(16) no
C82 Rh2 S2 Pt1 -107.3(6) no
C82 Rh2 S2 Rh1 174.4(6) no
C20 Rh2 C21 C20 -0.0(7) no
C20 Rh2 C21 C22 117.8(12) no
C20 Rh2 C21 C26 -127(3) no
C20 Rh2 C21 C78 -6.2(8) no
C20 Rh2 C21 C80 99.7(11) no
C20 Rh2 C21 C84 -160(2) no
C21 Rh2 C20 C21 -0.0(8) no
C21 Rh2 C20 C24 -116.4(13) no
C21 Rh2 C20 C25 116.6(18) no
C21 Rh2 C20 C79 -13.3(9) no
C21 Rh2 C20 C82 -132.7(15) no
C21 Rh2 C20 C83 88.3(16) no
C20 Rh2 C22 C21 -37.7(7) no
C20 Rh2 C22 C23 81.5(9) no
C20 Rh2 C22 C27 -159.9(15) no
C20 Rh2 C22 C79 -38.0(9) no
C20 Rh2 C22 C80 83.5(18) no
C20 Rh2 C22 C81 69.2(7) no
C20 Rh2 C22 C85 159.0(14) no
C22 Rh2 C20 C21 38.4(7) no
C22 Rh2 C20 C24 -78.0(8) no
C22 Rh2 C20 C25 155.0(16) no
C22 Rh2 C20 C79 25.1(6) no
C22 Rh2 C20 C82 -94.3(10) no
C22 Rh2 C20 C83 126.7(15) no
C20 Rh2 C23 C22 -81.2(10) no
C20 Rh2 C23 C24 37.3(8) no
C20 Rh2 C23 C28 149.6(18) no
C20 Rh2 C23 C80 -82.7(15) no
C20 Rh2 C23 C81 62.1(19) no
C20 Rh2 C23 C82 31.4(7) no
C20 Rh2 C23 C86 114.5(13) no
C23 Rh2 C20 C21 79.7(9) no
C23 Rh2 C20 C24 -36.8(8) no
C23 Rh2 C20 C25 -163.7(17) no
C23 Rh2 C20 C79 66.4(8) no
C23 Rh2 C20 C82 -53.0(10) no
C23 Rh2 C20 C83 168.0(16) no
C20 Rh2 C24 C20 0.0(8) no
C20 Rh2 C24 C23 -119.4(14) no
C20 Rh2 C24 C29 111(3) no
C20 Rh2 C24 C78 -9.0(9) no
C20 Rh2 C24 C80 -95.8(12) no
C20 Rh2 C24 C81 -135.4(18) no
C20 Rh2 C24 C87 83.3(17) no
C24 Rh2 C20 C21 116.4(13) no
C24 Rh2 C20 C24 0.0(10) no
C24 Rh2 C20 C25 -127(2) no
C24 Rh2 C20 C79 103.2(12) no
C24 Rh2 C20 C82 -16.3(10) no
C24 Rh2 C20 C83 -155(2) no
C20 Rh2 C79 C20 0.0(7) no
C20 Rh2 C79 C22 127.4(15) no
C20 Rh2 C79 C26 -97.3(16) no
C20 Rh2 C79 C78 -8.4(7) no
C20 Rh2 C79 C80 105.8(11) no
C20 Rh2 C79 C84 -124(2) no
C79 Rh2 C20 C21 13.3(8) no
C79 Rh2 C20 C24 -103.2(11) no
C79 Rh2 C20 C25 129.8(18) no
C79 Rh2 C20 C79 0.0(8) no
C79 Rh2 C20 C82 -119.4(13) no
C79 Rh2 C20 C83 101.6(16) no
C20 Rh2 C80 C21 -43.3(7) no
C20 Rh2 C80 C22 -89.2(19) no
C20 Rh2 C80 C23 87.5(14) no
C20 Rh2 C80 C24 44.2(7) no
C20 Rh2 C80 C27 -126.9(12) no
C20 Rh2 C80 C79 -48.6(8) no
C20 Rh2 C80 C81 71.7(9) no
C20 Rh2 C80 C85 -156.1(17) no
C80 Rh2 C20 C21 56.1(8) no
C80 Rh2 C20 C24 -60.4(8) no
C80 Rh2 C20 C25 172.7(17) no
C80 Rh2 C20 C79 42.8(7) no
C80 Rh2 C20 C82 -76.6(10) no
C80 Rh2 C20 C83 144.4(16) no
C20 Rh2 C81 C22 -82.4(8) no
C20 Rh2 C81 C23 -110(2) no
C20 Rh2 C81 C24 31.2(10) no
C20 Rh2 C81 C28 -166.7(14) no
C20 Rh2 C81 C80 -89.1(10) no
C20 Rh2 C81 C82 29.4(8) no
C20 Rh2 C81 C86 156.2(18) no
C81 Rh2 C20 C21 96.2(9) no
C81 Rh2 C20 C24 -20.2(7) no
C81 Rh2 C20 C25 -147.2(18) no
C81 Rh2 C20 C79 83.0(8) no
C81 Rh2 C20 C82 -36.5(8) no
C81 Rh2 C20 C83 -175.5(17) no
C20 Rh2 C82 C20 0.0(10) no
C20 Rh2 C82 C23 -110.2(14) no
C20 Rh2 C82 C29 154(3) no
C20 Rh2 C82 C78 -6.9(10) no
C20 Rh2 C82 C81 -123.5(16) no
C20 Rh2 C82 C87 120(3) no
C82 Rh2 C20 C21 132.7(16) no
C82 Rh2 C20 C24 16.3(11) no
C82 Rh2 C20 C25 -111(3) no
C82 Rh2 C20 C79 119.4(15) no
C82 Rh2 C20 C82 0.0(10) no
C82 Rh2 C20 C83 -139(3) no
C21 Rh2 C22 C21 -0.0(9) no
C21 Rh2 C22 C23 119.2(14) no
C21 Rh2 C22 C27 -122.2(18) no
C21 Rh2 C22 C79 -0.3(9) no
C21 Rh2 C22 C80 121(3) no
C21 Rh2 C22 C81 106.9(12) no
C21 Rh2 C22 C85 -163.3(18) no
C22 Rh2 C21 C20 -117.8(13) no
C22 Rh2 C21 C22 -0.0(7) no
C22 Rh2 C21 C26 115(3) no
C22 Rh2 C21 C78 -124.0(15) no
C22 Rh2 C21 C80 -18.1(8) no
C22 Rh2 C21 C84 82.5(18) no
C21 Rh2 C23 C22 -38.0(9) no
C21 Rh2 C23 C24 80.5(10) no
C21 Rh2 C23 C28 -167.2(18) no
C21 Rh2 C23 C80 -39.5(14) no
C21 Rh2 C23 C81 105(2) no
C21 Rh2 C23 C82 74.6(9) no
C21 Rh2 C23 C86 157.6(14) no
C23 Rh2 C21 C20 -81.9(9) no
C23 Rh2 C21 C22 35.9(8) no
C23 Rh2 C21 C26 151(2) no
C23 Rh2 C21 C78 -88.2(11) no
C23 Rh2 C21 C80 17.8(7) no
C23 Rh2 C21 C84 118.4(17) no
C21 Rh2 C24 C20 38.6(9) no
C21 Rh2 C24 C23 -80.9(10) no
C21 Rh2 C24 C29 150(2) no
C21 Rh2 C24 C78 29.6(8) no
C21 Rh2 C24 C80 -57.3(8) no
C21 Rh2 C24 C81 -96.8(14) no
C21 Rh2 C24 C87 121.9(16) no
C24 Rh2 C21 C20 -38.9(9) no
C24 Rh2 C21 C22 78.9(10) no
C24 Rh2 C21 C26 -166(2) no
C24 Rh2 C21 C78 -45.1(11) no
C24 Rh2 C21 C80 60.8(9) no
C24 Rh2 C21 C84 161.4(18) no
C21 Rh2 C78 C21 -0.0(10) no
C21 Rh2 C78 C24 -117.9(16) no
C21 Rh2 C78 C25 143(3) no
C21 Rh2 C78 C79 -14.5(11) no
C21 Rh2 C78 C82 -133.3(18) no
C21 Rh2 C78 C83 116(3) no
C78 Rh2 C21 C20 6.2(11) no
C78 Rh2 C21 C22 124.0(17) no
C78 Rh2 C21 C26 -121(3) no
C78 Rh2 C21 C78 0.0(11) no
C78 Rh2 C21 C80 105.9(15) no
C78 Rh2 C21 C84 -153(3) no
C21 Rh2 C80 C21 -0.0(8) no
C21 Rh2 C80 C22 -45.9(17) no
C21 Rh2 C80 C23 130.8(18) no
C21 Rh2 C80 C24 87.5(10) no
C21 Rh2 C80 C27 -83.6(13) no
C21 Rh2 C80 C79 -5.3(8) no
C21 Rh2 C80 C81 115.0(12) no
C21 Rh2 C80 C85 -112.8(18) no
C80 Rh2 C21 C20 -99.7(11) no
C80 Rh2 C21 C22 18.1(8) no
C80 Rh2 C21 C26 133(3) no
C80 Rh2 C21 C78 -105.9(13) no
C80 Rh2 C21 C80 -0.0(7) no
C80 Rh2 C21 C84 100.6(18) no
C21 Rh2 C81 C22 -40.6(8) no
C21 Rh2 C81 C23 -68.5(19) no
C21 Rh2 C81 C24 73.0(12) no
C21 Rh2 C81 C28 -124.9(13) no
C21 Rh2 C81 C80 -47.3(10) no
C21 Rh2 C81 C82 71.2(9) no
C21 Rh2 C81 C86 -162.0(17) no
C81 Rh2 C21 C20 -65.4(8) no
C81 Rh2 C21 C22 52.4(8) no
C81 Rh2 C21 C26 167.7(19) no
C81 Rh2 C21 C78 -71.6(10) no
C81 Rh2 C21 C80 34.3(7) no
C81 Rh2 C21 C84 134.9(17) no
C21 Rh2 C82 C20 31.3(9) no
C21 Rh2 C82 C23 -78.9(8) no
C21 Rh2 C82 C29 -174.5(17) no
C21 Rh2 C82 C78 24.4(8) no
C21 Rh2 C82 C81 -92.2(10) no
C21 Rh2 C82 C87 151.1(18) no
C82 Rh2 C21 C20 -24.7(8) no
C82 Rh2 C21 C22 93.1(9) no
C82 Rh2 C21 C26 -152(2) no
C82 Rh2 C21 C78 -31.0(9) no
C82 Rh2 C21 C80 75.0(8) no
C82 Rh2 C21 C84 175.6(18) no
C22 Rh2 C23 C22 0.0(8) no
C22 Rh2 C23 C24 118.5(15) no
C22 Rh2 C23 C28 -129(2) no
C22 Rh2 C23 C80 -1.5(11) no
C22 Rh2 C23 C81 143(3) no
C22 Rh2 C23 C82 112.6(13) no
C22 Rh2 C23 C86 -164.4(19) no
C23 Rh2 C22 C21 -119.2(14) no
C23 Rh2 C22 C23 0.0(9) no
C23 Rh2 C22 C27 118.5(18) no
C23 Rh2 C22 C79 -119.5(16) no
C23 Rh2 C22 C80 2.0(14) no
C23 Rh2 C22 C81 -12.3(9) no
C23 Rh2 C22 C85 77.5(14) no
C22 Rh2 C24 C20 82.9(9) no
C22 Rh2 C24 C23 -36.5(7) no
C22 Rh2 C24 C29 -166(2) no
C22 Rh2 C24 C78 73.9(8) no
C22 Rh2 C24 C80 -12.9(6) no
C22 Rh2 C24 C81 -52.5(11) no
C22 Rh2 C24 C87 166.2(16) no
C24 Rh2 C22 C21 -81.4(10) no
C24 Rh2 C22 C23 37.8(9) no
C24 Rh2 C22 C27 156.3(16) no
C24 Rh2 C22 C79 -81.7(12) no
C24 Rh2 C22 C80 39.8(17) no
C24 Rh2 C22 C81 25.5(8) no
C24 Rh2 C22 C85 115.3(14) no
C22 Rh2 C78 C21 37.3(9) no
C22 Rh2 C78 C24 -80.6(8) no
C22 Rh2 C78 C25 -179.7(17) no
C22 Rh2 C78 C79 22.8(7) no
C22 Rh2 C78 C82 -96.0(10) no
C22 Rh2 C78 C83 153(2) no
C78 Rh2 C22 C21 -28.6(8) no
C78 Rh2 C22 C23 90.6(10) no
C78 Rh2 C22 C27 -150.8(16) no
C78 Rh2 C22 C79 -28.9(10) no
C78 Rh2 C22 C80 92.6(19) no
C78 Rh2 C22 C81 78.3(8) no
C78 Rh2 C22 C85 168.1(15) no
C22 Rh2 C79 C20 -127.4(16) no
C22 Rh2 C79 C22 0.0(10) no
C22 Rh2 C79 C26 135(3) no
C22 Rh2 C79 C78 -135.8(18) no
C22 Rh2 C79 C80 -21.7(11) no
C22 Rh2 C79 C84 108(3) no
C79 Rh2 C22 C21 0.3(12) no
C79 Rh2 C22 C23 119.5(17) no
C79 Rh2 C22 C27 -122(2) no
C79 Rh2 C22 C79 0.0(12) no
C79 Rh2 C22 C80 121(3) no
C79 Rh2 C22 C81 107.2(16) no
C79 Rh2 C22 C85 -163(3) no
C22 Rh2 C81 C22 0.0(7) no
C22 Rh2 C81 C23 -27.8(16) no
C22 Rh2 C81 C24 113.7(14) no
C22 Rh2 C81 C28 -84.3(13) no
C22 Rh2 C81 C80 -6.7(7) no
C22 Rh2 C81 C82 111.9(11) no
C22 Rh2 C81 C86 -121.4(18) no
C81 Rh2 C22 C21 -106.9(11) no
C81 Rh2 C22 C23 12.3(8) no
C81 Rh2 C22 C27 130.8(17) no
C81 Rh2 C22 C79 -107.2(13) no
C81 Rh2 C22 C80 14.3(15) no
C81 Rh2 C22 C81 0.0(8) no
C81 Rh2 C22 C85 89.7(13) no
C22 Rh2 C82 C20 73.8(10) no
C22 Rh2 C82 C23 -36.4(6) no
C22 Rh2 C82 C29 -132.1(15) no
C22 Rh2 C82 C78 66.9(8) no
C22 Rh2 C82 C81 -49.7(8) no
C22 Rh2 C82 C87 -166.4(17) no
C82 Rh2 C22 C21 -70.0(8) no
C82 Rh2 C22 C23 49.2(8) no
C82 Rh2 C22 C27 167.8(15) no
C82 Rh2 C22 C79 -70.3(10) no
C82 Rh2 C22 C80 51.2(17) no
C82 Rh2 C22 C81 37.0(7) no
C82 Rh2 C22 C85 126.7(13) no
C23 Rh2 C24 C20 119.4(15) no
C23 Rh2 C24 C23 0.0(10) no
C23 Rh2 C24 C29 -130(3) no
C23 Rh2 C24 C78 110.4(14) no
C23 Rh2 C24 C80 23.6(11) no
C23 Rh2 C24 C81 -16.0(11) no
C23 Rh2 C24 C87 -157(2) no
C24 Rh2 C23 C22 -118.5(15) no
C24 Rh2 C23 C24 0.0(9) no
C24 Rh2 C23 C28 112(3) no
C24 Rh2 C23 C80 -120(2) no
C24 Rh2 C23 C81 24.8(16) no
C24 Rh2 C23 C82 -5.9(10) no
C24 Rh2 C23 C86 77.1(15) no
C23 Rh2 C78 C21 78.4(12) no
C23 Rh2 C78 C24 -39.4(8) no
C23 Rh2 C78 C25 -138.6(17) no
C23 Rh2 C78 C79 64.0(10) no
C23 Rh2 C78 C82 -54.8(9) no
C23 Rh2 C78 C83 -166(2) no
C78 Rh2 C23 C22 -71.2(10) no
C78 Rh2 C23 C24 47.3(10) no
C78 Rh2 C23 C28 159.6(18) no
C78 Rh2 C23 C80 -72.7(15) no
C78 Rh2 C23 C81 72(2) no
C78 Rh2 C23 C82 41.5(8) no
C78 Rh2 C23 C86 124.5(14) no
C23 Rh2 C79 C20 -88.1(9) no
C23 Rh2 C79 C22 39.3(10) no
C23 Rh2 C79 C26 174.5(18) no
C23 Rh2 C79 C78 -96.5(10) no
C23 Rh2 C79 C80 17.6(8) no
C23 Rh2 C79 C84 148(2) no
C79 Rh2 C23 C22 -30.5(9) no
C79 Rh2 C23 C24 88.0(11) no
C79 Rh2 C23 C28 -160(2) no
C79 Rh2 C23 C80 -32.0(13) no
C79 Rh2 C23 C81 113(3) no
C79 Rh2 C23 C82 82.1(10) no
C79 Rh2 C23 C86 165.2(16) no
C23 Rh2 C80 C21 -131(2) no
C23 Rh2 C80 C22 -177(4) no
C23 Rh2 C80 C23 -0.0(14) no
C23 Rh2 C80 C24 -43.3(18) no
C23 Rh2 C80 C27 146(3) no
C23 Rh2 C80 C79 -136(3) no
C23 Rh2 C80 C81 -15.9(16) no
C23 Rh2 C80 C85 116(3) no
C80 Rh2 C23 C22 1.5(15) no
C80 Rh2 C23 C24 120(3) no
C80 Rh2 C23 C28 -128(3) no
C80 Rh2 C23 C80 -0.0(14) no
C80 Rh2 C23 C81 145(4) no
C80 Rh2 C23 C82 114(2) no
C80 Rh2 C23 C86 -163(3) no
C23 Rh2 C82 C20 110.2(13) no
C23 Rh2 C82 C23 -0.0(8) no
C23 Rh2 C82 C29 -95.6(16) no
C23 Rh2 C82 C78 103.3(12) no
C23 Rh2 C82 C81 -13.3(9) no
C23 Rh2 C82 C87 -130.0(19) no
C82 Rh2 C23 C22 -112.6(12) no
C82 Rh2 C23 C24 5.9(7) no
C82 Rh2 C23 C28 118.2(19) no
C82 Rh2 C23 C80 -114.1(17) no
C82 Rh2 C23 C81 30.7(17) no
C82 Rh2 C23 C82 0.0(7) no
C82 Rh2 C23 C86 83.0(13) no
C24 Rh2 C78 C21 117.9(16) no
C24 Rh2 C78 C24 -0.0(9) no
C24 Rh2 C78 C25 -99.2(18) no
C24 Rh2 C78 C79 103.4(13) no
C24 Rh2 C78 C82 -15.4(9) no
C24 Rh2 C78 C83 -126(3) no
C78 Rh2 C24 C20 9.0(9) no
C78 Rh2 C24 C23 -110.4(13) no
C78 Rh2 C24 C29 120(3) no
C78 Rh2 C24 C78 -0.0(9) no
C78 Rh2 C24 C80 -86.9(11) no
C78 Rh2 C24 C81 -126.4(17) no
C78 Rh2 C24 C87 92.3(17) no
C24 Rh2 C79 C20 -43.7(9) no
C24 Rh2 C79 C22 83.7(13) no
C24 Rh2 C79 C26 -141.0(18) no
C24 Rh2 C79 C78 -52.1(10) no
C24 Rh2 C79 C80 62.1(10) no
C24 Rh2 C79 C84 -168(2) no
C79 Rh2 C24 C20 50.3(9) no
C79 Rh2 C24 C23 -69.2(10) no
C79 Rh2 C24 C29 161(2) no
C79 Rh2 C24 C78 41.3(8) no
C79 Rh2 C24 C80 -45.6(8) no
C79 Rh2 C24 C81 -85.1(14) no
C79 Rh2 C24 C87 133.6(16) no
C24 Rh2 C80 C21 -87.5(10) no
C24 Rh2 C80 C22 -133(3) no
C24 Rh2 C80 C23 43.3(13) no
C24 Rh2 C80 C24 0.0(8) no
C24 Rh2 C80 C27 -171.1(15) no
C24 Rh2 C80 C79 -92.9(11) no
C24 Rh2 C80 C81 27.5(9) no
C24 Rh2 C80 C85 159.7(19) no
C80 Rh2 C24 C20 95.8(11) no
C80 Rh2 C24 C23 -23.6(8) no
C80 Rh2 C24 C29 -153(3) no
C80 Rh2 C24 C78 86.9(10) no
C80 Rh2 C24 C80 0.0(7) no
C80 Rh2 C24 C81 -39.6(11) no
C80 Rh2 C24 C87 179.1(18) no
C24 Rh2 C81 C22 -113.7(18) no
C24 Rh2 C81 C23 -142(3) no
C24 Rh2 C81 C24 0.0(13) no
C24 Rh2 C81 C28 162(3) no
C24 Rh2 C81 C80 -120(2) no
C24 Rh2 C81 C82 -1.8(13) no
C24 Rh2 C81 C86 125(3) no
C81 Rh2 C24 C20 135(2) no
C81 Rh2 C24 C23 16.0(13) no
C81 Rh2 C24 C29 -114(3) no
C81 Rh2 C24 C78 126.4(19) no
C81 Rh2 C24 C80 39.6(14) no
C81 Rh2 C24 C81 -0.0(11) no
C81 Rh2 C24 C87 -141(3) no
C78 Rh2 C79 C20 8.4(10) no
C78 Rh2 C79 C22 135.8(18) no
C78 Rh2 C79 C26 -88.9(18) no
C78 Rh2 C79 C78 0.0(10) no
C78 Rh2 C79 C80 114.2(15) no
C78 Rh2 C79 C84 -116(2) no
C79 Rh2 C78 C21 14.5(9) no
C79 Rh2 C78 C24 -103.4(13) no
C79 Rh2 C78 C25 157(3) no
C79 Rh2 C78 C79 0.0(9) no
C79 Rh2 C78 C82 -118.8(15) no
C79 Rh2 C78 C83 130(3) no
C78 Rh2 C80 C21 -33.1(8) no
C78 Rh2 C80 C22 -79.0(19) no
C78 Rh2 C80 C23 97.7(15) no
C78 Rh2 C80 C24 54.4(8) no
C78 Rh2 C80 C27 -116.7(13) no
C78 Rh2 C80 C79 -38.4(9) no
C78 Rh2 C80 C81 81.9(10) no
C78 Rh2 C80 C85 -145.9(17) no
C80 Rh2 C78 C21 55.4(11) no
C80 Rh2 C78 C24 -62.5(8) no
C80 Rh2 C78 C25 -161.6(18) no
C80 Rh2 C78 C79 40.9(9) no
C80 Rh2 C78 C82 -77.9(10) no
C80 Rh2 C78 C83 171(2) no
C78 Rh2 C81 C22 -73.0(9) no
C78 Rh2 C81 C23 -101(2) no
C78 Rh2 C81 C24 40.7(12) no
C78 Rh2 C81 C28 -157.3(14) no
C78 Rh2 C81 C80 -79.7(11) no
C78 Rh2 C81 C82 38.9(9) no
C78 Rh2 C81 C86 165.6(18) no
C81 Rh2 C78 C21 95.6(12) no
C81 Rh2 C78 C24 -22.3(7) no
C81 Rh2 C78 C25 -121.5(17) no
C81 Rh2 C78 C79 81.1(9) no
C81 Rh2 C78 C82 -37.7(8) no
C81 Rh2 C78 C83 -149(2) no
C78 Rh2 C82 C20 6.9(10) no
C78 Rh2 C82 C23 -103.3(13) no
C78 Rh2 C82 C29 161(2) no
C78 Rh2 C82 C78 0.0(10) no
C78 Rh2 C82 C81 -116.6(14) no
C78 Rh2 C82 C87 127(2) no
C82 Rh2 C78 C21 133.3(17) no
C82 Rh2 C78 C24 15.4(9) no
C82 Rh2 C78 C25 -83.8(18) no
C82 Rh2 C78 C79 118.8(15) no
C82 Rh2 C78 C82 -0.0(9) no
C82 Rh2 C78 C83 -111(3) no
C79 Rh2 C80 C21 5.3(10) no
C79 Rh2 C80 C22 -40.5(17) no
C79 Rh2 C80 C23 136(2) no
C79 Rh2 C80 C24 92.9(12) no
C79 Rh2 C80 C27 -78.3(15) no
C79 Rh2 C80 C79 0.0(10) no
C79 Rh2 C80 C81 120.3(15) no
C79 Rh2 C80 C85 -107.5(19) no
C80 Rh2 C79 C20 -105.8(13) no
C80 Rh2 C79 C22 21.7(10) no
C80 Rh2 C79 C26 157(3) no
C80 Rh2 C79 C78 -114.2(14) no
C80 Rh2 C79 C80 -0.0(9) no
C80 Rh2 C79 C84 130(3) no
C79 Rh2 C81 C22 -31.2(8) no
C79 Rh2 C81 C23 -59.0(18) no
C79 Rh2 C81 C24 82.5(13) no
C79 Rh2 C81 C28 -115.5(14) no
C79 Rh2 C81 C80 -37.9(10) no
C79 Rh2 C81 C82 80.7(10) no
C79 Rh2 C81 C86 -152.6(18) no
C81 Rh2 C79 C20 -71.6(8) no
C81 Rh2 C79 C22 55.8(11) no
C81 Rh2 C79 C26 -169.0(17) no
C81 Rh2 C79 C78 -80.0(9) no
C81 Rh2 C79 C80 34.1(8) no
C81 Rh2 C79 C84 164(2) no
C79 Rh2 C82 C20 43.1(10) no
C79 Rh2 C82 C23 -67.1(8) no
C79 Rh2 C82 C29 -162.7(17) no
C79 Rh2 C82 C78 36.2(8) no
C79 Rh2 C82 C81 -80.4(9) no
C79 Rh2 C82 C87 162.9(18) no
C82 Rh2 C79 C20 -29.4(7) no
C82 Rh2 C79 C22 98.1(12) no
C82 Rh2 C79 C26 -126.7(16) no
C82 Rh2 C79 C78 -37.8(8) no
C82 Rh2 C79 C80 76.4(9) no
C82 Rh2 C79 C84 -153.5(19) no
C80 Rh2 C81 C22 6.7(10) no
C80 Rh2 C81 C23 -21.1(14) no
C80 Rh2 C81 C24 120.4(18) no
C80 Rh2 C81 C28 -77.6(15) no
C80 Rh2 C81 C80 0.0(9) no
C80 Rh2 C81 C82 118.6(15) no
C80 Rh2 C81 C86 -115(2) no
C81 Rh2 C80 C21 -115.0(14) no
C81 Rh2 C80 C22 -161(3) no
C81 Rh2 C80 C23 15.9(12) no
C81 Rh2 C80 C24 -27.5(11) no
C81 Rh2 C80 C27 161.4(18) no
C81 Rh2 C80 C79 -120.3(15) no
C81 Rh2 C80 C81 0.0(10) no
C81 Rh2 C80 C85 132(2) no
C80 Rh2 C82 C20 88.0(11) no
C80 Rh2 C82 C23 -22.2(7) no
C80 Rh2 C82 C29 -117.9(16) no
C80 Rh2 C82 C78 81.0(9) no
C80 Rh2 C82 C81 -35.6(8) no
C80 Rh2 C82 C87 -152.3(18) no
C82 Rh2 C80 C21 -77.3(8) no
C82 Rh2 C80 C22 -123(2) no
C82 Rh2 C80 C23 53.5(13) no
C82 Rh2 C80 C24 10.2(6) no
C82 Rh2 C80 C27 -160.9(13) no
C82 Rh2 C80 C79 -82.7(9) no
C82 Rh2 C80 C81 37.6(8) no
C82 Rh2 C80 C85 169.9(17) no
C81 Rh2 C82 C20 123.5(15) no
C81 Rh2 C82 C23 13.3(8) no
C81 Rh2 C82 C29 -82.3(16) no
C81 Rh2 C82 C78 116.6(13) no
C81 Rh2 C82 C81 0.0(8) no
C81 Rh2 C82 C87 -117(2) no
C82 Rh2 C81 C22 -111.9(12) no
C82 Rh2 C81 C23 -140(3) no
C82 Rh2 C81 C24 1.8(9) no
C82 Rh2 C81 C28 163.9(18) no
C82 Rh2 C81 C80 -118.6(14) no
C82 Rh2 C81 C82 0.0(8) no
C82 Rh2 C81 C86 126.7(19) no
C1 N1 C2 C3 -0.3(10) no
C2 N1 C1 Pt1 -173.1(6) no
C2 N1 C1 N2 0.7(9) no
C1 N1 C5 N3 -55.2(9) no
C5 N1 C1 Pt1 3.4(10) no
C5 N1 C1 N2 177.2(6) no
C2 N1 C5 N3 120.6(9) no
C5 N1 C2 C3 -176.4(7) no
C1 N2 C3 C2 0.7(10) no
C3 N2 C1 Pt1 172.1(7) no
C3 N2 C1 N1 -0.9(9) no
C4 N2 C1 Pt1 -4.4(13) no
C4 N2 C1 N1 -177.4(7) no
C4 N2 C3 C2 177.4(7) no
C5 N3 C6 Pt1 8.4(8) no
C5 N3 C6 N4 -174.7(5) no
C6 N3 C5 N1 48.8(8) no
C5 N3 C7 C8 175.0(6) no
C7 N3 C5 N1 -126.0(7) no
C6 N3 C7 C8 -0.3(8) no
C7 N3 C6 Pt1 -176.0(5) no
C7 N3 C6 N4 0.9(7) no
C6 N4 C8 C7 1.0(8) no
C8 N4 C6 Pt1 175.0(6) no
C8 N4 C6 N3 -1.2(7) no
C9 N4 C6 Pt1 -8.5(11) no
C9 N4 C6 N3 175.3(6) no
C9 N4 C8 C7 -175.6(6) no
N1 C2 C3 N2 -0.2(11) no
N3 C7 C8 N4 -0.4(8) no
Rh1 C10 C11 Rh1 -0.000(17) no
Rh1 C10 C11 C12 -63.1(5) no
Rh1 C10 C11 C16 121.0(8) no
Rh1 C10 C14 Rh1 -0.00(2) no
Rh1 C10 C14 C13 61.6(4) no
Rh1 C10 C14 C19 -123.4(8) no
C11 C10 C14 Rh1 -59.0(6) no
C11 C10 C14 C13 2.6(9) no
C11 C10 C14 C19 177.6(7) no
C14 C10 C11 Rh1 59.4(6) no
C14 C10 C11 C12 -3.6(9) no
C14 C10 C11 C16 -179.6(7) no
C15 C10 C11 Rh1 -120.9(10) no
C15 C10 C11 C12 176.0(8) no
C15 C10 C11 C16 0.0(14) no
C15 C10 C14 Rh1 121.3(10) no
C15 C10 C14 C13 -177.1(8) no
C15 C10 C14 C19 -2.1(14) no
Rh1 C11 C12 Rh1 0.000(18) no
Rh1 C11 C12 C13 -60.1(6) no
Rh1 C11 C12 C17 123.3(9) no
C10 C11 C12 Rh1 63.4(6) no
C10 C11 C12 C13 3.3(10) no
C10 C11 C12 C17 -173.3(8) no
C16 C11 C12 Rh1 -120.5(10) no
C16 C11 C12 C13 179.4(8) no
C16 C11 C12 C17 2.8(15) no
Rh1 C12 C13 Rh1 -0.000(14) no
Rh1 C12 C13 C14 -61.4(6) no
Rh1 C12 C13 C18 117.9(9) no
C11 C12 C13 Rh1 59.8(7) no
C11 C12 C13 C14 -1.6(11) no
C11 C12 C13 C18 177.7(8) no
C17 C12 C13 Rh1 -123.6(11) no
C17 C12 C13 C14 175.0(10) no
C17 C12 C13 C18 -5.7(17) no
Rh1 C13 C14 Rh1 -0.000(15) no
Rh1 C13 C14 C10 -63.0(5) no
Rh1 C13 C14 C19 122.0(8) no
C12 C13 C14 Rh1 62.4(7) no
C12 C13 C14 C10 -0.6(10) no
C12 C13 C14 C19 -175.6(8) no
C18 C13 C14 Rh1 -116.9(11) no
C18 C13 C14 C10 -180.0(10) no
C18 C13 C14 C19 5.1(15) no
Rh2 C20 C21 Rh2 -0.000(13) no
Rh2 C20 C21 C22 -61.7(11) no
Rh2 C20 C21 C26 122.8(18) no
Rh2 C20 C21 C80 -63.0(7) no
Rh2 C20 C21 C84 133(4) no
Rh2 C20 C24 Rh2 0.000(16) no
Rh2 C20 C24 C23 62.4(11) no
Rh2 C20 C24 C29 -116.9(13) no
Rh2 C20 C24 C80 64.2(6) no
Rh2 C20 C24 C81 64(2) no
Rh2 C20 C24 C87 -117.7(8) no
Rh2 C20 C25 C83 -92(3) no
Rh2 C20 C79 Rh2 -0.000(16) no
Rh2 C20 C79 C22 -61.2(15) no
Rh2 C20 C79 C26 113.0(11) no
Rh2 C20 C79 C80 -65.3(9) no
Rh2 C20 C79 C84 114.7(17) no
Rh2 C20 C82 Rh2 0.000(15) no
Rh2 C20 C82 C23 58.7(8) no
Rh2 C20 C82 C29 -126(4) no
Rh2 C20 C82 C81 60.3(13) no
Rh2 C20 C82 C87 -124.9(16) no
Rh2 C20 C83 C25 104(2) no
C21 C20 C24 Rh2 -60.8(13) no
C21 C20 C24 C23 1.6(19) no
C21 C20 C24 C29 -177.7(14) no
C21 C20 C24 C80 3.5(14) no
C21 C20 C24 C81 3(3) no
C21 C20 C24 C87 -178.4(13) no
C24 C20 C21 Rh2 59.4(12) no
C24 C20 C21 C22 -2.3(19) no
C24 C20 C21 C26 -177.8(16) no
C24 C20 C21 C80 -3.6(15) no
C24 C20 C21 C84 -168(4) no
C21 C20 C25 C83 -4(3) no
C25 C20 C21 Rh2 -121.0(17) no
C25 C20 C21 C22 177.3(15) no
C25 C20 C21 C26 2(3) no
C25 C20 C21 C80 176.0(15) no
C25 C20 C21 C84 12(5) no
C21 C20 C82 Rh2 -54.7(17) no
C21 C20 C82 C23 4(3) no
C21 C20 C82 C29 179(3) no
C21 C20 C82 C81 6(3) no
C21 C20 C82 C87 -179.6(14) no
C82 C20 C21 Rh2 57.1(19) no
C82 C20 C21 C22 -5(3) no
C82 C20 C21 C26 179.9(18) no
C82 C20 C21 C80 -6(2) no
C82 C20 C21 C84 -170(4) no
C21 C20 C83 C25 177(2) no
C83 C20 C21 Rh2 -122.5(11) no
C83 C20 C21 C22 175.8(13) no
C83 C20 C21 C26 0(3) no
C83 C20 C21 C80 174.5(12) no
C83 C20 C21 C84 10(5) no
C24 C20 C25 C83 176(2) no
C25 C20 C24 Rh2 120(2) no
C25 C20 C24 C23 -177.9(17) no
C25 C20 C24 C29 3(3) no
C25 C20 C24 C80 -176.1(19) no
C25 C20 C24 C81 -176(2) no
C25 C20 C24 C87 2(3) no
C24 C20 C79 Rh2 64.7(11) no
C24 C20 C79 C22 4(2) no
C24 C20 C79 C26 177.7(13) no
C24 C20 C79 C80 -0.6(14) no
C24 C20 C79 C84 179.4(17) no
C79 C20 C24 Rh2 -63.8(10) no
C79 C20 C24 C23 -1.3(16) no
C79 C20 C24 C29 179.3(13) no
C79 C20 C24 C80 0.5(11) no
C79 C20 C24 C81 0(3) no
C79 C20 C24 C87 178.6(11) no
C24 C20 C83 C25 -7(5) no
C83 C20 C24 Rh2 124(4) no
C83 C20 C24 C23 -174(4) no
C83 C20 C24 C29 7(5) no
C83 C20 C24 C80 -172(4) no
C83 C20 C24 C81 -172(3) no
C83 C20 C24 C87 6(4) no
C25 C20 C79 Rh2 -119(2) no
C25 C20 C79 C22 179.9(18) no
C25 C20 C79 C26 -6(3) no
C25 C20 C79 C80 175.8(18) no
C25 C20 C79 C84 -4(4) no
C79 C20 C25 C83 1(3) no
C25 C20 C82 Rh2 123.6(16) no
C25 C20 C82 C23 -177.8(13) no
C25 C20 C82 C29 -3(5) no
C25 C20 C82 C81 -176.2(14) no
C25 C20 C82 C87 -1(3) no
C82 C20 C25 C83 178(2) no
C25 C20 C83 C25 -0.0(18) no
C83 C20 C25 C83 -0.0(17) no
C79 C20 C82 Rh2 -58.4(13) no
C79 C20 C82 C23 0.3(17) no
C79 C20 C82 C29 175(3) no
C79 C20 C82 C81 2(3) no
C79 C20 C82 C87 176.7(13) no
C82 C20 C79 Rh2 63.6(15) no
C82 C20 C79 C22 2(3) no
C82 C20 C79 C26 176.6(15) no
C82 C20 C79 C80 -1.7(19) no
C82 C20 C79 C84 178.3(17) no
C79 C20 C83 C25 -179.5(19) no
C83 C20 C79 Rh2 -118.6(13) no
C83 C20 C79 C22 -179.8(16) no
C83 C20 C79 C26 -5.6(18) no
C83 C20 C79 C80 176.0(13) no
C83 C20 C79 C84 -4(3) no
C82 C20 C83 C25 -3(4) no
C83 C20 C82 Rh2 125(3) no
C83 C20 C82 C23 -177(2) no
C83 C20 C82 C29 -2(6) no
C83 C20 C82 C81 -175.0(19) no
C83 C20 C82 C87 -0(4) no
Rh2 C21 C22 Rh2 -0.000(16) no
Rh2 C21 C22 C23 -59.2(10) no
Rh2 C21 C22 C27 121.9(15) no
Rh2 C21 C22 C80 -66(2) no
Rh2 C21 C22 C81 -59.9(6) no
Rh2 C21 C26 C84 -93(2) no
Rh2 C21 C78 Rh2 -0.000(13) no
Rh2 C21 C78 C24 55.4(12) no
Rh2 C21 C78 C25 -118(4) no
Rh2 C21 C78 C82 52.5(18) no
Rh2 C21 C78 C83 -121.7(19) no
Rh2 C21 C80 Rh2 0.000(18) no
Rh2 C21 C80 C22 108(2) no
Rh2 C21 C80 C23 -60.0(18) no
Rh2 C21 C80 C24 -65.7(6) no
Rh2 C21 C80 C27 112.3(8) no
Rh2 C21 C80 C81 -64.2(10) no
Rh2 C21 C80 C85 113.3(13) no
Rh2 C21 C84 C26 107(2) no
C20 C21 C22 Rh2 61.3(13) no
C20 C21 C22 C23 2.1(19) no
C20 C21 C22 C27 -176.8(14) no
C20 C21 C22 C80 -4(3) no
C20 C21 C22 C81 1.4(16) no
C20 C21 C26 C84 171(3) no
C20 C21 C80 Rh2 68.4(11) no
C20 C21 C80 C22 176(3) no
C20 C21 C80 C23 8(3) no
C20 C21 C80 C24 2.7(11) no
C20 C21 C80 C27 -179.3(12) no
C20 C21 C80 C81 4.2(15) no
C20 C21 C80 C85 -178.3(14) no
C20 C21 C84 C26 -17(5) no
C22 C21 C26 C84 -4(3) no
C26 C21 C22 Rh2 -122.6(18) no
C26 C21 C22 C23 178.2(15) no
C26 C21 C22 C27 -1(3) no
C26 C21 C22 C80 172(2) no
C26 C21 C22 C81 177.4(15) no
C22 C21 C78 Rh2 -60.9(16) no
C22 C21 C78 C24 -6(3) no
C22 C21 C78 C25 -178(3) no
C22 C21 C78 C82 -8(3) no
C22 C21 C78 C83 177.4(15) no
C78 C21 C22 Rh2 64.1(19) no
C78 C21 C22 C23 5(3) no
C78 C21 C22 C27 -174.0(19) no
C78 C21 C22 C80 -2(4) no
C78 C21 C22 C81 4(3) no
C22 C21 C84 C26 176.8(19) no
C84 C21 C22 Rh2 -124.3(13) no
C84 C21 C22 C23 176.5(13) no
C84 C21 C22 C27 -2(2) no
C84 C21 C22 C80 170(3) no
C84 C21 C22 C81 175.8(12) no
C26 C21 C78 Rh2 125.8(19) no
C26 C21 C78 C24 -178.8(15) no
C26 C21 C78 C25 8(5) no
C26 C21 C78 C82 178.4(16) no
C26 C21 C78 C83 4(4) no
C78 C21 C26 C84 169(3) no
C26 C21 C80 Rh2 -118(3) no
C26 C21 C80 C22 -11(3) no
C26 C21 C80 C23 -178(3) no
C26 C21 C80 C24 176(3) no
C26 C21 C80 C27 -6(3) no
C26 C21 C80 C81 178(2) no
C26 C21 C80 C85 -5(3) no
C80 C21 C26 C84 0(3) no
C26 C21 C84 C26 -0.0(16) no
C84 C21 C26 C84 -0.0(18) no
C78 C21 C80 Rh2 71.1(16) no
C78 C21 C80 C22 179(3) no
C78 C21 C80 C23 11(3) no
C78 C21 C80 C24 5.4(16) no
C78 C21 C80 C27 -176.6(17) no
C78 C21 C80 C81 7(2) no
C78 C21 C80 C85 -175.6(17) no
C80 C21 C78 Rh2 -61.4(10) no
C80 C21 C78 C24 -6.0(17) no
C80 C21 C78 C25 -179(3) no
C80 C21 C78 C82 -9(3) no
C80 C21 C78 C83 176.9(16) no
C78 C21 C84 C26 -18(5) no
C84 C21 C78 Rh2 135(4) no
C84 C21 C78 C24 -169(3) no
C84 C21 C78 C25 18(7) no
C84 C21 C78 C82 -172(3) no
C84 C21 C78 C83 13(5) no
C80 C21 C84 C26 -179.9(18) no
C84 C21 C80 Rh2 -118.2(16) no
C84 C21 C80 C22 -11(3) no
C84 C21 C80 C23 -178.2(19) no
C84 C21 C80 C24 176.1(15) no
C84 C21 C80 C27 -5.9(16) no
C84 C21 C80 C81 177.6(15) no
C84 C21 C80 C85 -5(3) no
Rh2 C22 C23 Rh2 0.000(17) no
Rh2 C22 C23 C24 -59.8(10) no
Rh2 C22 C23 C28 124.6(18) no
Rh2 C22 C23 C81 -62(4) no
Rh2 C22 C23 C82 -58.9(7) no
Rh2 C22 C27 C85 -93.7(16) no
Rh2 C22 C79 Rh2 -0.000(16) no
Rh2 C22 C79 C20 56.3(13) no
Rh2 C22 C79 C26 -116(3) no
Rh2 C22 C79 C78 57.1(18) no
Rh2 C22 C79 C80 67(3) no
Rh2 C22 C79 C84 -120.2(15) no
Rh2 C22 C80 Rh2 -0.000(16) no
Rh2 C22 C80 C21 -60.4(17) no
Rh2 C22 C80 C24 -52(2) no
Rh2 C22 C80 C27 126.3(18) no
Rh2 C22 C80 C79 -64.7(19) no
Rh2 C22 C80 C81 -43(6) no
Rh2 C22 C80 C85 124.8(8) no
Rh2 C22 C81 Rh2 0.000(17) no
Rh2 C22 C81 C23 113(3) no
Rh2 C22 C81 C24 -63.5(11) no
Rh2 C22 C81 C28 117.7(9) no
Rh2 C22 C81 C82 -62.8(7) no
Rh2 C22 C81 C86 117.9(14) no
Rh2 C22 C85 C27 110.5(17) no
Rh2 C22 C85 C80 -71.9(18) no
C21 C22 C23 Rh2 58.7(12) no
C21 C22 C23 C24 -1.1(18) no
C21 C22 C23 C28 -176.7(16) no
C21 C22 C23 C81 -3(4) no
C21 C22 C23 C82 -0.2(16) no
C21 C22 C27 C85 174.9(19) no
C21 C22 C80 Rh2 60.4(19) no
C21 C22 C80 C21 0.0(8) no
C21 C22 C80 C24 8(4) no
C21 C22 C80 C27 -173(4) no
C21 C22 C80 C79 -4.4(9) no
C21 C22 C80 C81 18(8) no
C21 C22 C80 C85 -175(2) no
C21 C22 C81 Rh2 63.7(10) no
C21 C22 C81 C23 177(3) no
C21 C22 C81 C24 0.1(16) no
C21 C22 C81 C28 -178.6(12) no
C21 C22 C81 C82 0.9(13) no
C21 C22 C81 C86 -178.4(14) no
C23 C22 C27 C85 -4(3) no
C27 C22 C23 Rh2 -122.3(17) no
C27 C22 C23 C24 177.8(15) no
C27 C22 C23 C28 2(3) no
C27 C22 C23 C81 176(3) no
C27 C22 C23 C82 178.7(15) no
C23 C22 C79 Rh2 -60.4(14) no
C23 C22 C79 C20 -4(3) no
C23 C22 C79 C26 -176.0(18) no
C23 C22 C79 C78 -3(3) no
C23 C22 C79 C80 6.9(14) no
C23 C22 C79 C84 179.4(13) no
C79 C22 C23 Rh2 62.6(16) no
C79 C22 C23 C24 3(3) no
C79 C22 C23 C28 -172.8(18) no
C79 C22 C23 C81 0(4) no
C79 C22 C23 C82 4(2) no
C23 C22 C85 C27 176.9(18) no
C23 C22 C85 C80 -5.6(12) no
C85 C22 C23 Rh2 -124.5(13) no
C85 C22 C23 C24 175.7(14) no
C85 C22 C23 C28 0(3) no
C85 C22 C23 C81 173(4) no
C85 C22 C23 C82 176.6(13) no
C27 C22 C79 Rh2 124.6(18) no
C27 C22 C79 C20 -179.0(14) no
C27 C22 C79 C26 9(4) no
C27 C22 C79 C78 -178.3(16) no
C27 C22 C79 C80 -168(4) no
C27 C22 C79 C84 4(3) no
C79 C22 C27 C85 170(3) no
C27 C22 C80 Rh2 -126(2) no
C27 C22 C80 C21 173(4) no
C27 C22 C80 C24 -178.6(14) no
C27 C22 C80 C27 -0.0(9) no
C27 C22 C80 C79 169(4) no
C27 C22 C80 C81 -169(5) no
C27 C22 C80 C85 -1.5(18) no
C80 C22 C27 C85 3(4) no
C27 C22 C81 Rh2 -118(2) no
C27 C22 C81 C23 -5(3) no
C27 C22 C81 C24 178.0(19) no
C27 C22 C81 C28 -1(3) no
C27 C22 C81 C82 178.8(18) no
C27 C22 C81 C86 -1(3) no
C81 C22 C27 C85 -2(3) no
C27 C22 C85 C27 -0.0(14) no
C27 C22 C85 C80 178(3) no
C85 C22 C27 C85 -0.0(17) no
C79 C22 C80 Rh2 65(3) no
C79 C22 C80 C21 4.4(12) no
C79 C22 C80 C24 12(4) no
C79 C22 C80 C27 -169(4) no
C79 C22 C80 C79 0.0(11) no
C79 C22 C80 C81 22(8) no
C79 C22 C80 C85 -170(3) no
C80 C22 C79 Rh2 -67(3) no
C80 C22 C79 C20 -11(4) no
C80 C22 C79 C26 177(3) no
C80 C22 C79 C78 -10(4) no
C80 C22 C79 C80 -0.0(19) no
C80 C22 C79 C84 172(3) no
C79 C22 C81 Rh2 67.4(14) no
C79 C22 C81 C23 -180(3) no
C79 C22 C81 C24 3.9(19) no
C79 C22 C81 C28 -174.9(15) no
C79 C22 C81 C82 4.6(17) no
C79 C22 C81 C86 -174.7(16) no
C81 C22 C79 Rh2 -60.3(9) no
C81 C22 C79 C20 -3.9(19) no
C81 C22 C79 C26 -176(2) no
C81 C22 C79 C78 -3(3) no
C81 C22 C79 C80 7.1(16) no
C81 C22 C79 C84 179.5(12) no
C79 C22 C85 C27 -21(6) no
C79 C22 C85 C80 156(7) no
C85 C22 C79 Rh2 139(5) no
C85 C22 C79 C20 -165(5) no
C85 C22 C79 C26 23(7) no
C85 C22 C79 C78 -164(4) no
C85 C22 C79 C80 -154(7) no
C85 C22 C79 C84 19(6) no
C80 C22 C85 C27 -178(3) no
C80 C22 C85 C80 -0.0(18) no
C85 C22 C80 Rh2 -124.8(12) no
C85 C22 C80 C21 175(3) no
C85 C22 C80 C24 -177(3) no
C85 C22 C80 C27 1.5(18) no
C85 C22 C80 C79 170(3) no
C85 C22 C80 C81 -168(6) no
C85 C22 C80 C85 0.0(10) no
C81 C22 C85 C27 178.3(15) no
C81 C22 C85 C80 -4.1(11) no
C85 C22 C81 Rh2 -119.8(14) no
C85 C22 C81 C23 -7(3) no
C85 C22 C81 C24 176.6(15) no
C85 C22 C81 C28 -2.1(15) no
C85 C22 C81 C82 177.4(13) no
C85 C22 C81 C86 -2(2) no
Rh2 C23 C24 Rh2 0.000(18) no
Rh2 C23 C24 C20 -62.5(11) no
Rh2 C23 C24 C29 116.7(19) no
Rh2 C23 C24 C78 -63.7(8) no
Rh2 C23 C24 C80 -67.1(16) no
Rh2 C23 C24 C87 118(4) no
Rh2 C23 C28 C81 -85(3) no
Rh2 C23 C28 C86 -83(2) no
Rh2 C23 C80 Rh2 0.000(16) no
Rh2 C23 C80 C21 53.2(16) no
Rh2 C23 C80 C24 61.2(14) no
Rh2 C23 C80 C27 -113(4) no
Rh2 C23 C80 C79 55(2) no
Rh2 C23 C80 C85 -120.3(16) no
Rh2 C23 C81 Rh2 0.000(16) no
Rh2 C23 C81 C22 -58(3) no
Rh2 C23 C81 C24 -53(4) no
Rh2 C23 C81 C28 127.2(11) no
Rh2 C23 C81 C80 -65(4) no
Rh2 C23 C81 C82 -52(3) no
Rh2 C23 C81 C86 126.0(10) no
Rh2 C23 C82 Rh2 0.00(2) no
Rh2 C23 C82 C20 -66.4(10) no
Rh2 C23 C82 C29 116.1(11) no
Rh2 C23 C82 C78 -67.3(8) no
Rh2 C23 C82 C87 117.9(18) no
Rh2 C23 C86 C28 116.6(16) no
Rh2 C23 C86 C81 -65.8(17) no
C22 C23 C24 Rh2 62.2(12) no
C22 C23 C24 C20 -0(2) no
C22 C23 C24 C29 178.9(16) no
C22 C23 C24 C78 -1.5(17) no
C22 C23 C24 C80 -4.9(10) no
C22 C23 C24 C87 180(3) no
C22 C23 C28 C81 175(4) no
C22 C23 C28 C86 178(2) no
C22 C23 C81 Rh2 58(4) no
C22 C23 C81 C22 0.0(10) no
C22 C23 C81 C24 5(7) no
C22 C23 C81 C28 -175(4) no
C22 C23 C81 C80 -7.6(16) no
C22 C23 C81 C82 5(6) no
C22 C23 C81 C86 -176(3) no
C22 C23 C82 Rh2 64.3(11) no
C22 C23 C82 C20 -2.2(16) no
C22 C23 C82 C29 -179.7(13) no
C22 C23 C82 C78 -3.1(14) no
C22 C23 C82 C87 -177.8(16) no
C24 C23 C28 C81 0.3(11) no
C24 C23 C28 C86 2(3) no
C28 C23 C24 Rh2 -121.6(18) no
C28 C23 C24 C20 175.9(15) no
C28 C23 C24 C29 -5(3) no
C28 C23 C24 C78 174.7(15) no
C28 C23 C24 C80 171(3) no
C28 C23 C24 C87 -4(5) no
C24 C23 C80 Rh2 -61.2(16) no
C24 C23 C80 C21 -8(3) no
C24 C23 C80 C24 0.0(8) no
C24 C23 C80 C27 -174(3) no
C24 C23 C80 C79 -6(4) no
C24 C23 C80 C85 178.5(13) no
C80 C23 C24 Rh2 67(2) no
C80 C23 C24 C20 5(3) no
C80 C23 C24 C29 -176(2) no
C80 C23 C24 C78 3(3) no
C80 C23 C24 C80 -0.0(13) no
C80 C23 C24 C87 -175(4) no
C24 C23 C81 Rh2 53(4) no
C24 C23 C81 C22 -5(7) no
C24 C23 C81 C24 0.0(15) no
C24 C23 C81 C28 -179(4) no
C24 C23 C81 C80 -12(7) no
C24 C23 C81 C82 0.8(16) no
C24 C23 C81 C86 179(5) no
C81 C23 C24 Rh2 -121(5) no
C81 C23 C24 C20 176(5) no
C81 C23 C24 C29 -4(5) no
C81 C23 C24 C78 175(5) no
C81 C23 C24 C80 172(5) no
C81 C23 C24 C87 -3(6) no
C24 C23 C86 C28 -178.0(18) no
C24 C23 C86 C81 -0.3(13) no
C86 C23 C24 Rh2 -120.4(12) no
C86 C23 C24 C20 177.1(14) no
C86 C23 C24 C29 -4(3) no
C86 C23 C24 C78 175.9(12) no
C86 C23 C24 C80 172(3) no
C86 C23 C24 C87 -3(4) no
C28 C23 C80 Rh2 128(3) no
C28 C23 C80 C21 -178.6(15) no
C28 C23 C80 C24 -171(4) no
C28 C23 C80 C27 15(5) no
C28 C23 C80 C79 -176.6(16) no
C28 C23 C80 C85 8(4) no
C80 C23 C28 C81 170(4) no
C80 C23 C28 C86 172(3) no
C28 C23 C81 Rh2 -127.2(14) no
C28 C23 C81 C22 175(4) no
C28 C23 C81 C24 179(3) no
C28 C23 C81 C28 0.0(8) no
C28 C23 C81 C80 167(5) no
C28 C23 C81 C82 -180(3) no
C28 C23 C81 C86 -1.2(16) no
C81 C23 C28 C81 0.0(15) no
C81 C23 C28 C86 2(3) no
C28 C23 C82 Rh2 -119.0(19) no
C28 C23 C82 C20 174.6(17) no
C28 C23 C82 C29 -3(3) no
C28 C23 C82 C78 173.7(16) no
C28 C23 C82 C87 -1(3) no
C82 C23 C28 C81 -0.2(10) no
C82 C23 C28 C86 2(3) no
C28 C23 C86 C28 -0.0(16) no
C28 C23 C86 C81 178(3) no
C86 C23 C28 C81 -2(3) no
C86 C23 C28 C86 0.0(15) no
C80 C23 C81 Rh2 65(5) no
C80 C23 C81 C22 8(3) no
C80 C23 C81 C24 12(8) no
C80 C23 C81 C28 -167(6) no
C80 C23 C81 C80 0.0(19) no
C80 C23 C81 C82 13(7) no
C80 C23 C81 C86 -169(5) no
C81 C23 C80 Rh2 -68(5) no
C81 C23 C80 C21 -14(6) no
C81 C23 C80 C24 -6(4) no
C81 C23 C80 C27 179(4) no
C81 C23 C80 C79 -12(7) no
C81 C23 C80 C85 172(4) no
C80 C23 C82 Rh2 68.9(19) no
C80 C23 C82 C20 3(3) no
C80 C23 C82 C29 -175(2) no
C80 C23 C82 C78 2(2) no
C80 C23 C82 C87 -173(2) no
C82 C23 C80 Rh2 -59.7(11) no
C82 C23 C80 C21 -7(3) no
C82 C23 C80 C24 1.5(7) no
C82 C23 C80 C27 -173(3) no
C82 C23 C80 C79 -5(3) no
C82 C23 C80 C85 179.9(12) no
C80 C23 C86 C28 -16(7) no
C80 C23 C86 C81 162(8) no
C86 C23 C80 Rh2 138(6) no
C86 C23 C80 C21 -168(5) no
C86 C23 C80 C24 -160(7) no
C86 C23 C80 C27 25(9) no
C86 C23 C80 C79 -167(5) no
C86 C23 C80 C85 18(7) no
C81 C23 C82 Rh2 -119(4) no
C81 C23 C82 C20 174(4) no
C81 C23 C82 C29 -3(4) no
C81 C23 C82 C78 173(4) no
C81 C23 C82 C87 -2(4) no
C82 C23 C81 Rh2 52(3) no
C82 C23 C81 C22 -5(6) no
C82 C23 C81 C24 -0.8(11) no
C82 C23 C81 C28 180(3) no
C82 C23 C81 C80 -13(7) no
C82 C23 C81 C82 -0.0(10) no
C82 C23 C81 C86 178(4) no
C81 C23 C86 C28 -178(3) no
C81 C23 C86 C81 0.0(17) no
C86 C23 C81 Rh2 -126.0(14) no
C86 C23 C81 C22 176(3) no
C86 C23 C81 C24 -179(4) no
C86 C23 C81 C28 1.2(16) no
C86 C23 C81 C80 169(4) no
C86 C23 C81 C82 -178(4) no
C86 C23 C81 C86 0.0(9) no
C82 C23 C86 C28 -178.6(16) no
C82 C23 C86 C81 -0.9(13) no
C86 C23 C82 Rh2 -118.1(12) no
C86 C23 C82 C20 175.5(14) no
C86 C23 C82 C29 -2.0(15) no
C86 C23 C82 C78 174.6(12) no
C86 C23 C82 C87 -0(3) no
Rh2 C24 C29 C87 -87(3) no
Rh2 C24 C78 Rh2 0.000(16) no
Rh2 C24 C78 C21 -61.2(14) no
Rh2 C24 C78 C25 114.4(14) no
Rh2 C24 C78 C79 -65.6(10) no
Rh2 C24 C78 C83 115(2) no
Rh2 C24 C80 Rh2 0.000(18) no
Rh2 C24 C80 C21 68.9(5) no
Rh2 C24 C80 C22 63(3) no
Rh2 C24 C80 C23 -104.1(16) no
Rh2 C24 C80 C79 71.1(7) no
Rh2 C24 C80 C81 -108.0(15) no
Rh2 C24 C81 Rh2 -0.000(17) no
Rh2 C24 C81 C22 57.7(9) no
Rh2 C24 C81 C23 55(3) no
Rh2 C24 C81 C80 60.2(13) no
Rh2 C24 C81 C86 -123.7(18) no
Rh2 C24 C87 C29 107(2) no
C20 C24 C29 C87 -2(3) no
C20 C24 C80 Rh2 -71.6(10) no
C20 C24 C80 C21 -2.7(10) no
C20 C24 C80 C22 -9(3) no
C20 C24 C80 C23 -175.7(19) no
C20 C24 C80 C79 -0.5(12) no
C20 C24 C80 C81 -180(2) no
C20 C24 C81 Rh2 -60(2) no
C20 C24 C81 C22 -2(3) no
C20 C24 C81 C23 -4(5) no
C20 C24 C81 C80 1(3) no
C20 C24 C81 C86 176.6(15) no
C20 C24 C87 C29 178(2) no
C23 C24 C29 C87 179(2) no
C23 C24 C78 Rh2 65.7(12) no
C23 C24 C78 C21 4(2) no
C23 C24 C78 C25 -179.9(14) no
C23 C24 C78 C79 0.1(16) no
C23 C24 C78 C83 -179.0(19) no
C23 C24 C80 Rh2 104(3) no
C23 C24 C80 C21 173(3) no
C23 C24 C80 C22 167(4) no
C23 C24 C80 C23 0.0(18) no
C23 C24 C80 C79 175(3) no
C23 C24 C80 C81 -3.9(19) no
C23 C24 C87 C29 -2(5) no
C29 C24 C78 Rh2 -114.7(18) no
C29 C24 C78 C21 -175.9(17) no
C29 C24 C78 C25 -0(3) no
C29 C24 C78 C79 179.8(16) no
C29 C24 C78 C83 1(4) no
C78 C24 C29 C87 -0(3) no
C29 C24 C80 Rh2 111(4) no
C29 C24 C80 C21 180(4) no
C29 C24 C80 C22 174(4) no
C29 C24 C80 C23 7(4) no
C29 C24 C80 C79 -178(4) no
C29 C24 C80 C81 3(4) no
C80 C24 C29 C87 175(3) no
C29 C24 C81 Rh2 121.1(18) no
C29 C24 C81 C22 178.8(14) no
C29 C24 C81 C23 177(3) no
C29 C24 C81 C80 -178.7(14) no
C29 C24 C81 C86 -3(3) no
C81 C24 C29 C87 178(3) no
C29 C24 C87 C29 -0.0(19) no
C87 C24 C29 C87 -0.0(18) no
C78 C24 C80 Rh2 -72.5(10) no
C78 C24 C80 C21 -3.6(10) no
C78 C24 C80 C22 -10(3) no
C78 C24 C80 C23 -176.6(19) no
C78 C24 C80 C79 -1.4(11) no
C78 C24 C80 C81 179.5(19) no
C80 C24 C78 Rh2 67.1(9) no
C80 C24 C78 C21 5.8(15) no
C80 C24 C78 C25 -178.6(15) no
C80 C24 C78 C79 1.5(11) no
C80 C24 C78 C83 -178(3) no
C78 C24 C81 Rh2 -60.8(17) no
C78 C24 C81 C22 -3(3) no
C78 C24 C81 C23 -5(5) no
C78 C24 C81 C80 -1(3) no
C78 C24 C81 C86 175.5(14) no
C81 C24 C78 Rh2 67(2) no
C81 C24 C78 C21 6(3) no
C81 C24 C78 C25 -178(2) no
C81 C24 C78 C79 2(3) no
C81 C24 C78 C83 -177(2) no
C78 C24 C87 C29 180(2) no
C87 C24 C78 Rh2 -114.9(12) no
C87 C24 C78 C21 -176.1(16) no
C87 C24 C78 C25 -0.5(18) no
C87 C24 C78 C79 179.6(13) no
C87 C24 C78 C83 0(3) no
C80 C24 C81 Rh2 -60.2(15) no
C80 C24 C81 C22 -2.5(9) no
C80 C24 C81 C23 -5(2) no
C80 C24 C81 C80 0.0(8) no
C80 C24 C81 C86 176(3) no
C81 C24 C80 Rh2 108(2) no
C81 C24 C80 C21 177(3) no
C81 C24 C80 C22 171(4) no
C81 C24 C80 C23 3.9(17) no
C81 C24 C80 C79 179(3) no
C81 C24 C80 C81 0.0(15) no
C81 C24 C87 C29 -3(4) no
C87 C24 C81 Rh2 123(3) no
C87 C24 C81 C22 -180(3) no
C87 C24 C81 C23 178(3) no
C87 C24 C81 C80 -177(2) no
C87 C24 C81 C86 -1(5) no
C20 C25 C83 C20 -0.0(7) no
C20 C25 C83 C78 -0.7(9) no
C78 C25 C83 C20 0.7(11) no
C78 C25 C83 C78 0.0(9) no
C83 C25 C78 Rh2 -111(3) no
C83 C25 C78 C21 -9(5) no
C83 C25 C78 C24 178(3) no
C83 C25 C78 C79 -2(6) no
C83 C25 C78 C82 180(3) no
C83 C25 C78 C83 -0.0(18) no
C21 C26 C84 C21 -0.0(8) no
C21 C26 C84 C79 -1.7(10) no
C79 C26 C84 C21 1.7(10) no
C79 C26 C84 C79 -0.0(8) no
C84 C26 C79 Rh2 -110(3) no
C84 C26 C79 C20 177(3) no
C84 C26 C79 C22 -10(4) no
C84 C26 C79 C78 175(3) no
C84 C26 C79 C80 -8(5) no
C84 C26 C79 C84 0(2) no
C22 C27 C85 C22 0.0(7) no
C22 C27 C85 C80 -0.9(10) no
C80 C27 C85 C22 0.9(10) no
C80 C27 C85 C80 -0.0(7) no
C85 C27 C80 Rh2 -117(3) no
C85 C27 C80 C21 178(3) no
C85 C27 C80 C22 -177(4) no
C85 C27 C80 C23 -14(4) no
C85 C27 C80 C79 176(3) no
C85 C27 C80 C85 0.0(19) no
C23 C28 C81 Rh2 62(3) no
C23 C28 C81 C22 -3(2) no
C23 C28 C81 C23 0.0(19) no
C23 C28 C81 C80 -5(2) no
C23 C28 C81 C86 178(3) no
C23 C28 C86 C23 -0.0(7) no
C23 C28 C86 C81 -0.8(11) no
C81 C28 C86 C23 0.8(10) no
C81 C28 C86 C81 0.0(6) no
C86 C28 C81 Rh2 -116(3) no
C86 C28 C81 C22 180(2) no
C86 C28 C81 C23 -178(3) no
C86 C28 C81 C80 178(3) no
C86 C28 C81 C86 0.0(17) no
C24 C29 C87 C24 0.0(7) no
C24 C29 C87 C82 1.6(10) no
C82 C29 C87 C24 -1.6(10) no
C82 C29 C87 C82 -0.0(7) no
C87 C29 C82 Rh2 -113(3) no
C87 C29 C82 C20 3(5) no
C87 C29 C82 C23 177(3) no
C87 C29 C82 C78 7(6) no
C87 C29 C82 C81 177(3) no
C87 C29 C82 C87 -0.0(18) no
C31 C30 C35 C34 0.6(11) no
C35 C30 C31 C32 0.3(11) no
C31 C30 B1 C36 -150.0(7) no
C31 C30 B1 C42 -28.6(10) no
C31 C30 B1 C48 92.1(9) no
B1 C30 C31 C32 179.8(6) no
C35 C30 B1 C36 29.4(9) no
C35 C30 B1 C42 150.8(7) no
C35 C30 B1 C48 -88.4(8) no
B1 C30 C35 C34 -178.9(6) no
C30 C31 C32 C33 -1.7(13) no
C31 C32 C33 C34 2.2(12) no
C32 C33 C34 C35 -1.3(13) no
C33 C34 C35 C30 -0.1(13) no
C37 C36 C41 C40 0.5(10) no
C41 C36 C37 C38 -1.6(10) no
C37 C36 B1 C30 57.4(8) no
C37 C36 B1 C42 -63.5(8) no
C37 C36 B1 C48 175.0(6) no
B1 C36 C37 C38 177.6(6) no
C41 C36 B1 C30 -123.6(7) no
C41 C36 B1 C42 115.5(7) no
C41 C36 B1 C48 -6.0(9) no
B1 C36 C41 C40 -178.6(6) no
C36 C37 C38 C39 1.5(11) no
C37 C38 C39 C40 -0.2(11) no
C38 C39 C40 C41 -0.8(11) no
C39 C40 C41 C36 0.6(11) no
C43 C42 C47 C46 2.6(10) no
C47 C42 C43 C44 -0.9(10) no
C43 C42 B1 C30 -113.5(8) no
C43 C42 B1 C36 4.7(10) no
C43 C42 B1 C48 126.1(7) no
B1 C42 C43 C44 -179.7(6) no
C47 C42 B1 C30 67.9(9) no
C47 C42 B1 C36 -174.0(6) no
C47 C42 B1 C48 -52.6(8) no
B1 C42 C47 C46 -178.7(6) no
C42 C43 C44 C45 -1.9(12) no
C43 C44 C45 C46 3.1(12) no
C44 C45 C46 C47 -1.5(12) no
C45 C46 C47 C42 -1.4(12) no
C49 C48 C53 C52 -0.4(12) no
C53 C48 C49 C50 2.3(12) no
C49 C48 B1 C30 30.4(11) no
C49 C48 B1 C36 -85.4(8) no
C49 C48 B1 C42 151.9(7) no
B1 C48 C49 C50 178.7(7) no
C53 C48 B1 C30 -153.3(7) no
C53 C48 B1 C36 90.9(9) no
C53 C48 B1 C42 -31.8(9) no
B1 C48 C53 C52 -176.9(7) no
C48 C49 C50 C51 -3.2(15) no
C49 C50 C51 C52 1.8(16) no
C50 C51 C52 C53 0.1(15) no
C51 C52 C53 C48 -0.9(14) no
C55 C54 C59 C58 0.3(12) no
C59 C54 C55 C56 -1.1(12) no
C55 C54 B2 C60 43.0(10) no
C55 C54 B2 C66 164.0(7) no
C55 C54 B2 C72 -75.9(9) no
B2 C54 C55 C56 178.8(7) no
C59 C54 B2 C60 -137.1(8) no
C59 C54 B2 C66 -16.1(11) no
C59 C54 B2 C72 104.0(9) no
B2 C54 C59 C58 -179.6(7) no
C54 C55 C56 C57 0.2(13) no
C55 C56 C57 C58 1.5(14) no
C56 C57 C58 C59 -2.2(14) no
C57 C58 C59 C54 1.3(14) no
C61 C60 C65 C64 -1.2(10) no
C65 C60 C61 C62 0.4(10) no
C61 C60 B2 C54 -131.4(7) no
C61 C60 B2 C66 107.0(8) no
C61 C60 B2 C72 -12.1(9) no
B2 C60 C61 C62 -179.0(6) no
C65 C60 B2 C54 49.2(9) no
C65 C60 B2 C66 -72.4(7) no
C65 C60 B2 C72 168.5(6) no
B2 C60 C65 C64 178.2(6) no
C60 C61 C62 C63 1.0(12) no
C61 C62 C63 C64 -1.5(12) no
C62 C63 C64 C65 0.8(12) no
C63 C64 C65 C60 0.7(12) no
C67 C66 C71 C70 1.6(10) no
C71 C66 C67 C68 0.2(10) no
C67 C66 B2 C54 -114.7(7) no
C67 C66 B2 C60 4.9(9) no
C67 C66 B2 C72 124.4(7) no
B2 C66 C67 C68 -179.7(6) no
C71 C66 B2 C54 65.4(9) no
C71 C66 B2 C60 -175.0(6) no
C71 C66 B2 C72 -55.5(8) no
B2 C66 C71 C70 -178.5(6) no
C66 C67 C68 C69 -1.3(12) no
C67 C68 C69 C70 0.5(12) no
C68 C69 C70 C71 1.3(12) no
C69 C70 C71 C66 -2.4(12) no
C73 C72 C77 C76 -4.9(16) no
C77 C72 C73 C74 4.4(14) no
C73 C72 B2 C54 -145.7(8) no
C73 C72 B2 C60 96.1(9) no
C73 C72 B2 C66 -24.1(11) no
B2 C72 C73 C74 -174.7(8) no
C77 C72 B2 C54 35.4(12) no
C77 C72 B2 C60 -82.8(10) no
C77 C72 B2 C66 157.0(9) no
B2 C72 C77 C76 174.1(9) no
C72 C73 C74 C75 -0.9(17) no
C73 C74 C75 C76 -2.4(17) no
C74 C75 C76 C77 1.9(19) no
C75 C76 C77 C72 2(3) no
Rh2 C78 C79 Rh2 -0.000(14) no
Rh2 C78 C79 C22 -59(2) no
Rh2 C78 C79 C26 116.1(10) no
Rh2 C78 C79 C80 -62.8(11) no
Rh2 C78 C79 C84 118.3(16) no
Rh2 C78 C82 Rh2 0.000(18) no
Rh2 C78 C82 C23 60.8(7) no
Rh2 C78 C82 C29 -128(5) no
Rh2 C78 C82 C81 62.6(11) no
Rh2 C78 C82 C87 -123.9(17) no
Rh2 C78 C83 C25 84(3) no
C21 C78 C82 Rh2 -54(2) no
C21 C78 C82 C23 7(3) no
C21 C78 C82 C29 178(4) no
C21 C78 C82 C81 9(3) no
C21 C78 C82 C87 -177.8(19) no
C21 C78 C83 C25 174(3) no
C24 C78 C79 Rh2 60.8(10) no
C24 C78 C79 C22 2(3) no
C24 C78 C79 C26 177.0(12) no
C24 C78 C79 C80 -2.0(16) no
C24 C78 C79 C84 179.2(15) no
C24 C78 C83 C25 -2(3) no
C25 C78 C79 Rh2 -119(6) no
C25 C78 C79 C22 -178(5) no
C25 C78 C79 C26 -3(6) no
C25 C78 C79 C80 178(5) no
C25 C78 C79 C84 -1(7) no
C25 C78 C82 Rh2 120.2(13) no
C25 C78 C82 C23 -179.0(12) no
C25 C78 C82 C29 -8(5) no
C25 C78 C82 C81 -177.2(13) no
C25 C78 C82 C87 -4(3) no
C25 C78 C83 C25 0.0(17) no
C79 C78 C82 Rh2 -59.2(15) no
C79 C78 C82 C23 1.6(18) no
C79 C78 C82 C29 172(4) no
C79 C78 C82 C81 3(2) no
C79 C78 C82 C87 176.9(16) no
C82 C78 C79 Rh2 59.4(15) no
C82 C78 C79 C22 1(3) no
C82 C78 C79 C26 175.5(14) no
C82 C78 C79 C80 -3(2) no
C82 C78 C79 C84 177.7(15) no
C79 C78 C83 C25 179(3) no
C83 C78 C79 Rh2 -120(3) no
C83 C78 C79 C22 -179(2) no
C83 C78 C79 C26 -4(3) no
C83 C78 C79 C80 177(2) no
C83 C78 C79 C84 -2(4) no
C82 C78 C83 C25 -0(3) no
C83 C78 C82 Rh2 120.4(18) no
C83 C78 C82 C23 -178.8(17) no
C83 C78 C82 C29 -8(6) no
C83 C78 C82 C81 -177.0(16) no
C83 C78 C82 C87 -3(3) no
Rh2 C79 C80 Rh2 0.000(19) no
Rh2 C79 C80 C22 106(2) no
Rh2 C79 C80 C23 -59(3) no
Rh2 C79 C80 C24 -63.3(6) no
Rh2 C79 C80 C27 114.3(8) no
Rh2 C79 C80 C81 -62.8(12) no
Rh2 C79 C80 C85 116.5(12) no
Rh2 C79 C84 C26 83(3) no
C20 C79 C80 Rh2 63.8(10) no
C20 C79 C80 C22 170(3) no
C20 C79 C80 C23 5(3) no
C20 C79 C80 C24 0.5(11) no
C20 C79 C80 C27 178.1(11) no
C20 C79 C80 C81 0.9(17) no
C20 C79 C80 C85 -179.7(12) no
C20 C79 C84 C26 -4(3) no
C22 C79 C80 Rh2 -106(3) no
C22 C79 C80 C22 0(3) no
C22 C79 C80 C23 -166(5) no
C22 C79 C80 C24 -170(4) no
C22 C79 C80 C27 8(3) no
C22 C79 C80 C81 -169(4) no
C22 C79 C80 C85 10(3) no
C22 C79 C84 C26 172(3) no
C26 C79 C80 Rh2 -112(5) no
C26 C79 C80 C22 -6(5) no
C26 C79 C80 C23 -171(4) no
C26 C79 C80 C24 -175(5) no
C26 C79 C80 C27 2(5) no
C26 C79 C80 C81 -175(4) no
C26 C79 C80 C85 4(5) no
C26 C79 C84 C26 -0.0(15) no
C78 C79 C80 Rh2 65.1(14) no
C78 C79 C80 C22 172(3) no
C78 C79 C80 C23 6(3) no
C78 C79 C80 C24 1.8(15) no
C78 C79 C80 C27 179.4(15) no
C78 C79 C80 C81 2(2) no
C78 C79 C80 C85 -178.4(15) no
C78 C79 C84 C26 -5(3) no
C80 C79 C84 C26 176(3) no
C84 C79 C80 Rh2 -116(3) no
C84 C79 C80 C22 -10(3) no
C84 C79 C80 C23 -175(3) no
C84 C79 C80 C24 -180(3) no
C84 C79 C80 C27 -2(3) no
C84 C79 C80 C81 -179.1(19) no
C84 C79 C80 C85 0(3) no
Rh2 C80 C81 Rh2 0.000(17) no
Rh2 C80 C81 C23 109(3) no
Rh2 C80 C81 C24 -61.6(13) no
Rh2 C80 C81 C28 120.4(8) no
Rh2 C80 C81 C82 -60.7(9) no
Rh2 C80 C81 C86 122.0(14) no
Rh2 C80 C85 C22 74.0(16) no
Rh2 C80 C85 C27 76(3) no
C21 C80 C81 Rh2 58.5(10) no
C21 C80 C81 C23 167(4) no
C21 C80 C81 C24 -3.2(19) no
C21 C80 C81 C28 178.9(11) no
C21 C80 C81 C82 -2.3(16) no
C21 C80 C81 C86 -179.6(12) no
C21 C80 C85 C22 -4.6(12) no
C21 C80 C85 C27 -2(3) no
C22 C80 C81 Rh2 45(7) no
C22 C80 C81 C23 154(8) no
C22 C80 C81 C24 -17(7) no
C22 C80 C81 C28 165(7) no
C22 C80 C81 C82 -16(7) no
C22 C80 C81 C86 167(6) no
C22 C80 C85 C22 -0.0(17) no
C22 C80 C85 C27 2(3) no
C23 C80 C85 C22 169(4) no
C23 C80 C85 C27 171(3) no
C24 C80 C81 Rh2 61.6(18) no
C24 C80 C81 C23 170(4) no
C24 C80 C81 C24 -0.0(12) no
C24 C80 C81 C28 -178(3) no
C24 C80 C81 C82 0.9(13) no
C24 C80 C81 C86 -176(3) no
C27 C80 C85 C22 -2(3) no
C27 C80 C85 C27 0.0(13) no
C79 C80 C81 Rh2 60.6(13) no
C79 C80 C81 C23 169(4) no
C79 C80 C81 C24 -1(3) no
C79 C80 C81 C28 -178.9(14) no
C79 C80 C81 C82 -0.1(19) no
C79 C80 C81 C86 -177.4(13) no
C79 C80 C85 C22 -7.1(13) no
C79 C80 C85 C27 -5(3) no
C81 C80 C85 C22 172(4) no
C81 C80 C85 C27 174(2) no
C85 C80 C81 Rh2 -119(3) no
C85 C80 C81 C23 -10(3) no
C85 C80 C81 C24 179.8(19) no
C85 C80 C81 C28 2(3) no
C85 C80 C81 C82 -179.3(18) no
C85 C80 C81 C86 3(3) no
Rh2 C81 C82 Rh2 0.000(17) no
Rh2 C81 C82 C20 -61.8(13) no
Rh2 C81 C82 C29 121.4(10) no
Rh2 C81 C82 C78 -62.5(10) no
Rh2 C81 C82 C87 123.3(15) no
Rh2 C81 C86 C23 83(3) no
Rh2 C81 C86 C28 85(2) no
C22 C81 C82 Rh2 58.1(8) no
C22 C81 C82 C20 -3.6(18) no
C22 C81 C82 C29 179.5(10) no
C22 C81 C82 C78 -4.4(14) no
C22 C81 C82 C87 -178.5(13) no
C22 C81 C86 C23 -2.5(10) no
C22 C81 C86 C28 -0(3) no
C23 C81 C82 Rh2 55(4) no
C23 C81 C82 C20 -6(4) no
C23 C81 C82 C29 177(4) no
C23 C81 C82 C78 -7(4) no
C23 C81 C82 C87 179(3) no
C23 C81 C86 C23 0.0(17) no
C23 C81 C86 C28 2(3) no
C24 C81 C86 C23 179(4) no
C24 C81 C86 C28 -179(3) no
C28 C81 C86 C23 -2(3) no
C28 C81 C86 C28 0.0(14) no
C80 C81 C82 Rh2 60.5(12) no
C80 C81 C82 C20 -1(2) no
C80 C81 C82 C29 -178.1(13) no
C80 C81 C82 C78 -2.0(18) no
C80 C81 C82 C87 -176.2(14) no
C80 C81 C86 C23 -5.0(11) no
C80 C81 C86 C28 -3(3) no
C82 C81 C86 C23 178(4) no
C82 C81 C86 C28 -179.5(19) no
C86 C81 C82 Rh2 -123(2) no
C86 C81 C82 C20 175.7(17) no
C86 C81 C82 C29 -1(3) no
C86 C81 C82 C78 174.9(17) no
C86 C81 C82 C87 1(3) no
Rh2 C82 C87 C29 86(2) no
C20 C82 C87 C29 -179(3) no
C23 C82 C87 C29 -4(3) no
C29 C82 C87 C29 0.0(17) no
C78 C82 C87 C29 -177(3) no
C81 C82 C87 C29 -4(3) no
